data_7120148
loop_
_publ_author_name
'Xiong, Gang'
'Yu, Bing'
'Dong, Jie'
'Shi, Ying'
'Zhao, Bin'
'He, Liang-Nian'

_publ_section_title
;
 Cluster-based MOFs with accelerated chemical conversion of CO2 through
 C--C bond formation
;
_journal_name_full 'Chem. Commun.'
_journal_paper_doi 10.1039/C7CC01136A
_journal_year 2017
_chemical_formula_moiety 'C48 H74 Cu24 Gd6 N14 Na O92, 31(O), 8(N O3), N2 O4'
_chemical_formula_sum 'C48 H211 Cu24 Gd6 N24 Na O151'
_chemical_formula_weight 6032.86
_chemical_name_systematic
;
?
;
_space_group_crystal_system triclinic
_space_group_IT_number 2
_space_group_name_Hall '-P 1'
_space_group_name_H-M_alt 'P -1'
_symmetry_space_group_name_Hall '-P 1'
_symmetry_space_group_name_H-M 'P -1'
_atom_sites_solution_hydrogens geom
_atom_sites_solution_primary direct
_atom_sites_solution_secondary difmap
_audit_block_doi 10.5517/cczwqcx
_audit_creation_date 2013-01-16
_audit_creation_method
;
Olex2 1.2
(compiled Dec 5 2012 16:20:19, GUI svn.r4385)
;
_audit_update_record
;
2013-01-17 deposited with the CCDC.
2017-05-03 downloaded from the CCDC.
;
_cell_angle_alpha 87.087(3)
_cell_angle_beta 71.317(3)
_cell_angle_gamma 64.441(4)
_cell_formula_units_Z 1
_cell_length_a 17.0801(7)
_cell_length_b 17.8312(7)
_cell_length_c 17.9410(5)
_cell_measurement_reflns_used 17028
_cell_measurement_temperature 123.3(3)
_cell_measurement_theta_max 29.0736
_cell_measurement_theta_min 2.9200
_cell_volume 4645.2(4)
_computing_cell_refinement
;
CrysAlisPro, Agilent Technologies,
Version 1.171.36.20 (release 27-06-2012 CrysAlis171 .NET)
(compiled Jul 11 2012,15:38:31)
;
_computing_data_collection
;
CrysAlisPro, Agilent Technologies,
Version 1.171.36.20 (release 27-06-2012 CrysAlis171 .NET)
(compiled Jul 11 2012,15:38:31)
;
_computing_data_reduction
;
CrysAlisPro, Agilent Technologies,
Version 1.171.36.20 (release 27-06-2012 CrysAlis171 .NET)
(compiled Jul 11 2012,15:38:31)
;
_computing_molecular_graphics
;
O. V. Dolomanov, L. J. Bourhis, R. J. Gildea, J. A. K. Howard and H. Puschmann,
OLEX2: a complete structure solution, refinement and analysis program.
J. Appl. Cryst. (2009). 42, 339-341.
;
_computing_publication_material
;
O. V. Dolomanov, L. J. Bourhis, R. J. Gildea, J. A. K. Howard and H. Puschmann,
OLEX2: a complete structure solution, refinement and analysis program.
J. Appl. Cryst. (2009). 42, 339-341.
;
_computing_structure_refinement
;
XL, G.M. Sheldrick, Acta Cryst.
(2008). A64, 112-122
;
_computing_structure_solution
;
XS, G.M. Sheldrick, Acta Cryst.
(2008). A64, 112-122
;
_diffrn_ambient_temperature 123.3(3)
_diffrn_detector_area_resol_mean 16.2116
_diffrn_measured_fraction_theta_full 0.9981
_diffrn_measured_fraction_theta_max 0.9837
_diffrn_measurement_details
;
#__ type_ start__ end____ width___ exp.time_
1 omega -12.00 88.00 1.0000 34.0000
omega____ theta____ kappa____ phi______ frames
- 18.1935 77.0000 -30.0000 100

#__ type_ start__ end____ width___ exp.time_
2 omega 1.00 66.00 1.0000 34.0000
omega____ theta____ kappa____ phi______ frames
- 18.1935 57.0000 90.0000 65

#__ type_ start__ end____ width___ exp.time_
3 omega 28.00 54.00 1.0000 34.0000
omega____ theta____ kappa____ phi______ frames
- 18.1935 -99.0000 -150.0000 26

#__ type_ start__ end____ width___ exp.time_
4 omega -52.00 15.00 1.0000 34.0000
omega____ theta____ kappa____ phi______ frames
- 18.1935 0.0000 60.0000 67

#__ type_ start__ end____ width___ exp.time_
5 omega -8.00 18.00 1.0000 34.0000
omega____ theta____ kappa____ phi______ frames
- 18.1935 37.0000 -30.0000 26

#__ type_ start__ end____ width___ exp.time_
6 omega 4.00 41.00 1.0000 34.0000
omega____ theta____ kappa____ phi______ frames
- 18.1935 19.0000 120.0000 37

#__ type_ start__ end____ width___ exp.time_
7 omega 46.00 71.00 1.0000 34.0000
omega____ theta____ kappa____ phi______ frames
- 18.1935 19.0000 120.0000 25

#__ type_ start__ end____ width___ exp.time_
8 omega -11.00 88.00 1.0000 34.0000
omega____ theta____ kappa____ phi______ frames
- 18.1935 77.0000 -180.0000 99
;
_diffrn_measurement_device_type 'SuperNova, Single source at offset), Eos'
_diffrn_measurement_method '\w scans'
_diffrn_orient_matrix_UB_11 -0.0307068000
_diffrn_orient_matrix_UB_12 -0.0186809000
_diffrn_orient_matrix_UB_13 0.0115869000
_diffrn_orient_matrix_UB_21 0.0064883000
_diffrn_orient_matrix_UB_22 -0.0085080000
_diffrn_orient_matrix_UB_23 -0.0402897000
_diffrn_orient_matrix_UB_31 0.0373508000
_diffrn_orient_matrix_UB_32 -0.0392865000
_diffrn_orient_matrix_UB_33 -0.0016246000
_diffrn_radiation_monochromator mirror
_diffrn_radiation_type 'Mo K\a'
_diffrn_radiation_wavelength 0.7107
_diffrn_reflns_av_R_equivalents 0.0281
_diffrn_reflns_av_unetI/netI 0.0440
_diffrn_reflns_limit_h_max 20
_diffrn_reflns_limit_h_min -20
_diffrn_reflns_limit_k_max 21
_diffrn_reflns_limit_k_min -18
_diffrn_reflns_limit_l_max 21
_diffrn_reflns_limit_l_min -21
_diffrn_reflns_number 35920
_diffrn_reflns_theta_full 25.01
_diffrn_reflns_theta_max 25.01
_diffrn_reflns_theta_min 2.93
_diffrn_source 'SuperNova (Mo) X-ray Source'
_exptl_absorpt_coefficient_mu 4.915
_exptl_absorpt_correction_T_max 1.00000
_exptl_absorpt_correction_T_min 0.79057
_exptl_absorpt_correction_type multi-scan
_exptl_absorpt_process_details
;
CrysAlisPro, Agilent Technologies,
Version 1.171.36.20 (release 27-06-2012 CrysAlis171 .NET)
(compiled Jul 11 2012,15:38:31)
Empirical absorption correction using spherical harmonics,
implemented in SCALE3 ABSPACK scaling algorithm.
;
_exptl_crystal_density_diffrn 2.157
_exptl_crystal_density_method 'not measured'
_exptl_crystal_F_000 2966
_exptl_crystal_size_max 0.3
_exptl_crystal_size_mid 0.25
_exptl_crystal_size_min 0.2
_refine_diff_density_max 3.141
_refine_diff_density_min -1.199
_refine_diff_density_rms 0.206
_refine_ls_extinction_method none
_refine_ls_goodness_of_fit_ref 1.080
_refine_ls_hydrogen_treatment none
_refine_ls_matrix_type full
_refine_ls_number_parameters 1239
_refine_ls_number_reflns 16349
_refine_ls_number_restraints 227
_refine_ls_restrained_S_all 1.079
_refine_ls_R_factor_all 0.0722
_refine_ls_R_factor_gt 0.0597
_refine_ls_shift/su_max 0.030
_refine_ls_shift/su_mean 0.000
_refine_ls_structure_factor_coef Fsqd
_refine_ls_weighting_details 'calc w=1/[\s^2^(Fo^2^)+(0.0674P)^2^+70.0758P] where P=(Fo^2^+2Fc^2^)/3'
_refine_ls_weighting_scheme calc
_refine_ls_wR_factor_gt 0.1573
_refine_ls_wR_factor_ref 0.1641
_reflns_number_gt 13574
_reflns_number_total 16349
_reflns_threshold_expression >2sigma(I)
_cod_data_source_file c7cc01136a2.cif
_cod_data_source_block p121214n
_cod_original_cell_volume 4645.2(3)
_cod_database_code 7120148
_reflns_odcompleteness_completeness 99.81
_reflns_odcompleteness_iscentric 1
_reflns_odcompleteness_theta 26.32
_olex2_refinement_description
;
1. Fixed Uiso
At 1.2 times of:
{H24A,H24B} of O24, {H99A,H99B} of O99, {H2A,H2B} of N2, {H20A,H20B} of O20,
{H21A,H21B} of O21, {H9A,H9B} of N9, {H54A,H54B} of N54, {H3A,H3B} of N3,
{H1A,H1B} of N1, {H25A,H25B} of O25, {H33A,H33B} of O33, {H32A,H32B} of O32,
{H46A,H46B} of O46, {H48,H12B} of N48
At 1.5 times of:
{H8A,H8B,H8C} of C8, {H14A,H14B,H14C} of C14, {H18A,H18B,H18C} of C18
2. Restrained distances
N8-O91
1.28 with sigma of 0.01
N8-O57
1.28 with sigma of 0.01
C9-C23B
1.5 with sigma of 0.02
C15B-C24B
1.54 with sigma of 0.02
N10-O36
1.28 with sigma of 0.01
N10-O86 = N6-O84
1.28 with sigma of 0.01
N11-O1A = N11-O1B = N11-O1CB
1.25 with sigma of 0.01
O1A-O1B = O1A-O1CB
2.2 with sigma of 0.01
O83B-O91 ~ O57-O83B ~ O91-O57
with sigma of 0.02
N5-N5
with sigma of 0.02
3. Restrained planarity
O91, N8, O83B, O57
with sigma of 0.1
N11, O1A, O1B, O1CB
with sigma of 0.1
4. Uiso/Uaniso restraints and constraints
Uanis(C23A) ~ Ueq, Uanis(C23B) ~ Ueq, Uanis(N5) ~ Ueq, Uanis(N11) ~ Ueq: with si
Uanis(C12A) ~ Ueq, Uanis(C12B) ~ Ueq, Uanis(C13A) ~ Ueq, Uanis(C13B) ~ Ueq, Uani
Uanis(O83A) ~ Ueq, Uanis(O83B) ~ Ueq: with sigma of 0.01 and sigma for terminal
Uanis(O76A) ~ Ueq, Uanis(O76B) ~ Ueq: with sigma of 0.01 and sigma for terminal
Uanis(C17A) ~ Ueq, Uanis(C17B) ~ Ueq, Uanis(N6) ~ Ueq: with sigma of 0.01 and si
Uanis(O84) ~ Ueq, Uanis(O1E) ~ Ueq: with sigma of 0.01 and sigma for terminal at
Uanis(C18) ~ Ueq, Uanis(O86) ~ Ueq, Uanis(N10) ~ Ueq, Uanis(N8) ~ Ueq: with sigm
Uanis(C15A) ~ Ueq, Uanis(C15B) ~ Ueq, Uanis(C19A) ~ Ueq, Uanis(C19B) ~ Ueq, Uani
Uanis(O1I) ~ Ueq: with sigma of 0.01 and sigma for terminal atoms of 0.01
Uanis(O1CB) ~ Ueq: with sigma of 0.01 and sigma for terminal atoms of 0.01
Uanis(C23A) = Uanis(C23B)
Uanis(C15A) = Uanis(C15B)
Uanis(C19A) = Uanis(C19B)
Uanis(C20A) = Uanis(C20B)
Uanis(C17A) = Uanis(C17B)
Uanis(C12A) = Uanis(C12B)
Uanis(C13A) = Uanis(C13B)
Uanis(C24A) = Uanis(C24B)
Uanis(C21A) = Uanis(C21B)
Uanis(C16A) = Uanis(C16B)
Uanis(O72A) = Uanis(O72B)
Uanis(O83A) = Uanis(O83B)
Uanis(O76A) = Uanis(O76B)
Uanis(O84) = Uanis(O1E)
5. Others
Sof(O72A)=1-Sof(O72B)
1-Sof(C23A)=Sof(C23A)
1-Sof(C19B)=1-Sof(C19B)=1-Sof(C19B)=Sof(C20A)=Sof(C19A)=Sof(C15A)
1-Sof(C17A)=Sof(C17A)
1-Sof(C13B)=1-Sof(C13B)=1-Sof(C13B)=1-Sof(C13B)=Sof(C21A)=Sof(C13A)=Sof(C12A)=
Sof(C24A)
1-Sof(C3B)=1-Sof(C3B)=Sof(C3A)=Sof(C16A)
1-Sof(O83A)=Sof(O83A)
1-Sof(O76A)=Sof(O76A)
Fixed Sof: O84(0.5) O1E(0.5) O1H(0.5) N6(0.5) O1I(0.5) O1A(0.5) O1B(0.5)
N11(0.5) O1CB(0.5)
6.a Riding coordinates:
O20(H20A,H20B), O21(H21A,H21B), O24(H24A,H24B), O25(H25A,H25B), O32(H32A,
H32B), O33(H33A,H33B), O46(H46A,H46B), O99(H99A,H99B)
6.b Secondary CH2 refined with riding coordinates:
N1(H1A,H1B), N2(H2A,H2B), N3(H3A,H3B), N48(H48,H12B), N9(H9A,H9B), N54(H54A,
H54B)
6.c Idealised Me refined as rotating group:
C8(H8A,H8B,H8C), C14(H14A,H14B,H14C), C18(H18A,H18B,H18C)
;

loop_
_space_group_symop_id
_space_group_symop_operation_xyz
1 'x, y, z'
2 '-x, -y, -z'

loop_
_atom_site_label
_atom_site_type_symbol
_atom_site_fract_x
_atom_site_fract_y
_atom_site_fract_z
_atom_site_U_iso_or_equiv
_atom_site_adp_type
_atom_site_occupancy
_atom_site_symmetry_multiplicity
_atom_site_calc_flag
_atom_site_refinement_flags
_atom_site_disorder_assembly
_atom_site_disorder_group
C23B C 0.489(3) 0.1461(19) 0.230(2) 0.070(6) Uani 0.41(2) 1 d PDU A 2
O52 O 0.1441(8) 0.8660(8) 0.8979(7) 0.086(4) Uani 1 1 d . . .
C1 C 0.8396(8) 0.3529(7) 0.1712(6) 0.037(3) Uani 1 1 d . . .
C2 C 0.3987(7) 0.8731(6) 0.4055(6) 0.033(2) Uani 1 1 d . . .
C3 C 0.3363(8) 0.6065(7) 0.2156(6) 0.039(3) Uani 1 1 d . . .
C4 C 0.4759(8) 0.2819(7) 0.2380(6) 0.035(2) Uani 1 1 d . A .
C5 C 0.7422(8) 0.7035(7) 0.3736(7) 0.041(3) Uani 1 1 d . . .
C6 C 0.0744(7) 0.7504(7) 0.5770(7) 0.039(3) Uani 1 1 d . . .
C7 C 0.1842(9) 0.4249(9) 0.1200(8) 0.049(3) Uani 1 1 d . A .
C8 C 0.1419(12) 0.4150(11) 0.0620(9) 0.072(4) Uani 1 1 d . . .
H8A H 0.0869 0.4651 0.0663 0.109 Uiso 1 1 calc R . .
H8B H 0.1268 0.3686 0.0732 0.109 Uiso 1 1 calc R . .
H8C H 0.1847 0.4048 0.0093 0.109 Uiso 1 1 calc R . .
C9 C 0.4939(10) 0.2170(8) 0.1766(8) 0.058(4) Uani 1 1 d D . .
C10 C -0.1107(9) 0.9727(8) 0.8546(10) 0.062(4) Uani 1 1 d . B .
C11 C 0.6570(13) 0.9283(10) 0.1523(9) 0.070(5) Uani 1 1 d . B .
C12B C 0.3439(18) 0.9662(14) 0.3895(15) 0.037(4) Uani 0.471(15) 1 d PU B 2
C13B C 0.277(2) 1.021(2) 0.461(2) 0.044(5) Uani 0.471(15) 1 d PU B 2
C14 C -0.1890(12) 1.0510(11) 0.9031(11) 0.096(7) Uani 1 1 d . . .
H14A H -0.2459 1.0473 0.9135 0.145 Uiso 1 1 calc R . .
H14B H -0.1909 1.0984 0.8744 0.145 Uiso 1 1 calc R . .
H14C H -0.1803 1.0575 0.9522 0.145 Uiso 1 1 calc R . .
C15B C -0.0176(18) 0.8058(16) 0.5626(17) 0.046(5) Uani 0.508(18) 1 d PDU B 2
C16B C 0.318(2) 0.6358(18) 0.1385(18) 0.040(5) Uani 0.58(3) 1 d P A 2
C17B C 0.8217(19) 0.7286(17) 0.3460(16) 0.041(4) Uani 0.54(3) 1 d PU B 2
C18 C 0.6858(14) 0.9855(12) 0.0952(12) 0.103(6) Uani 1 1 d U . .
H18A H 0.6518 1.0001 0.0590 0.155 Uiso 1 1 calc R . .
H18B H 0.7504 0.9570 0.0663 0.155 Uiso 1 1 calc R . .
H18C H 0.6731 1.0353 0.1245 0.155 Uiso 1 1 calc R . .
C19B C 0.066(2) 0.602(2) 0.944(2) 0.062(6) Uani 0.508(18) 1 d PU B 2
C20B C 0.0695(18) 0.6659(14) 0.9000(14) 0.040(4) Uani 0.508(18) 1 d PU . 2
C21B C 0.862(4) 0.728(3) 0.406(3) 0.099(14) Uani 0.471(15) 1 d P B 2
C24B C -0.067(2) 0.749(2) 0.567(2) 0.074(6) Uani 0.471(15) 1 d PDU B 2
Cu1 Cu 0.44319(8) 0.56955(7) 0.33775(6) 0.0220(2) Uani 1 1 d . . .
Cu2 Cu 0.64069(8) 0.59637(7) 0.46341(6) 0.0238(3) Uani 1 1 d . . .
Cu3 Cu 0.41544(8) 0.70606(7) 0.48162(6) 0.0222(2) Uani 1 1 d . . .
Cu4 Cu 0.27631(8) 0.60574(7) 0.51715(6) 0.0232(3) Uani 1 1 d . . .
Cu5 Cu 0.66439(8) 0.46246(7) 0.32115(7) 0.0231(2) Uani 1 1 d . . .
Cu6 Cu 0.52807(8) 0.36440(7) 0.35794(7) 0.0232(2) Uani 1 1 d . . .
Cu7 Cu 0.71571(10) 0.78712(8) 0.24184(8) 0.0399(3) Uani 1 1 d . . .
Cu8 Cu -0.00098(9) 0.87396(9) 0.70120(9) 0.0424(4) Uani 1 1 d . . .
Cu9 Cu 0.51475(10) 0.88864(8) 0.26210(8) 0.0376(3) Uani 1 1 d . B .
Cu10 Cu 0.30992(10) 0.34767(8) 0.20985(8) 0.0364(3) Uani 1 1 d . . .
Cu11 Cu 0.23005(10) 0.53206(8) 0.19793(8) 0.0365(3) Uani 1 1 d . A .
Cu12 Cu 0.05352(10) 0.81852(8) 0.84461(8) 0.0411(3) Uani 1 1 d . B .
Gd1 Gd 0.58127(3) 0.67576(3) 0.29964(3) 0.02320(13) Uani 1 1 d . B .
Gd2 Gd 0.30287(3) 0.47022(3) 0.36514(3) 0.02376(13) Uani 1 1 d . . .
Gd3 Gd 0.23854(3) 0.74996(3) 0.66303(3) 0.02267(12) Uani 1 1 d . . .
N1 N 0.4131(7) 0.2429(6) 0.1504(6) 0.049(3) Uani 1 1 d . A .
H1A H 0.3946 0.2021 0.1567 0.058 Uiso 1 1 calc R . .
H1B H 0.4294 0.2499 0.0985 0.058 Uiso 1 1 calc R . .
N2 N -0.0745(7) 0.8711(6) 0.6367(7) 0.052(3) Uani 1 1 d . B .
H2A H -0.1328 0.8846 0.6678 0.062 Uiso 1 1 calc R C 1
H2B H -0.0755 0.9080 0.6005 0.062 Uiso 1 1 calc R C 1
N3 N 0.2537(8) 0.6118(7) 0.1238(7) 0.055(3) Uani 1 1 d . . .
H3A H 0.2997 0.5838 0.0790 0.067 Uiso 1 1 calc R A 1
H3B H 0.2030 0.6436 0.1112 0.067 Uiso 1 1 calc R A 1
N4 N 0.2002(11) 0.7962(8) 0.3561(9) 0.081(5) Uani 1 1 d . . .
N5 N 0.0719(10) 0.5535(10) 0.7254(9) 0.081(4) Uani 1 1 d U . .
O84 O -0.0454(18) 0.5086(18) 0.6508(16) 0.097(5) Uani 0.50 1 d PDU . .
N7 N 0.5239(9) 0.8618(7) 0.5474(6) 0.055(3) Uani 1 1 d . . .
N8 N 0.2741(15) 0.2030(9) 0.3084(12) 0.172(10) Uani 1 1 d DU . .
Na1 Na 0.5000 0.5000 0.5000 0.0551(18) Uani 1 2 d S . .
O1 O 0.2645(4) 0.5007(4) 0.5097(4) 0.0244(14) Uani 1 1 d . . .
O2 O 0.3155(4) 0.5932(4) 0.4014(4) 0.0254(14) Uani 1 1 d . B .
O3 O 0.2931(4) 0.7094(4) 0.5206(4) 0.0254(14) Uani 1 1 d . B .
O4 O 0.5913(4) 0.6337(4) 0.5784(4) 0.0255(14) Uani 1 1 d . . .
O5 O 0.5413(4) 0.6927(4) 0.4415(4) 0.0260(14) Uani 1 1 d . B .
O6 O 0.6814(5) 0.5572(4) 0.3504(4) 0.0259(14) Uani 1 1 d . B .
O7 O 0.5722(4) 0.5451(4) 0.2784(4) 0.0228(14) Uani 1 1 d . B .
O8 O 0.6454(4) 0.3660(4) 0.2973(4) 0.0251(14) Uani 1 1 d . . .
O9 O 0.6037(4) 0.2708(4) 0.4061(4) 0.0231(14) Uani 1 1 d . . .
O10 O 0.4567(4) 0.4585(4) 0.3097(4) 0.0243(14) Uani 1 1 d . B .
O11 O 0.1591(5) 0.7109(4) 0.7912(4) 0.0343(17) Uani 1 1 d . . .
O12 O 0.4680(5) 0.8272(4) 0.3447(4) 0.0309(16) Uani 1 1 d . B .
O13 O 0.3946(5) 0.3419(4) 0.2658(4) 0.0287(15) Uani 1 1 d . A .
O14 O 0.0996(4) 0.7793(4) 0.6246(4) 0.0313(16) Uani 1 1 d . B .
O15 O 0.6989(5) 0.7120(4) 0.3234(4) 0.0299(15) Uani 1 1 d . B .
O16 O 0.3048(5) 0.5556(4) 0.2491(4) 0.0311(16) Uani 1 1 d . A .
O17 O 0.4322(5) 0.6773(4) 0.3720(4) 0.0263(14) Uani 1 1 d . B .
O18 O 0.2465(5) 0.6165(4) 0.6319(4) 0.0266(15) Uani 1 1 d . . .
O19 O 0.2271(5) 0.4526(4) 0.2772(4) 0.0320(16) Uani 1 1 d . A .
O20 O 0.4993(5) 0.7056(4) 0.2054(4) 0.0331(16) Uani 1 1 d . . .
H20A H 0.4789 0.7542 0.1903 0.040 Uiso 1 1 d R B .
H20B H 0.4913 0.6672 0.1874 0.040 Uiso 1 1 d R . .
O21 O 0.7131(5) 0.5971(4) 0.1842(4) 0.0334(17) Uani 1 1 d . . .
H21A H 0.7323 0.6227 0.1468 0.040 Uiso 1 1 d R B .
H21B H 0.7399 0.5441 0.1812 0.040 Uiso 1 1 d R . .
O22 O 0.6148(5) 0.7782(4) 0.2187(4) 0.0320(16) Uani 1 1 d . B .
O23 O 0.3633(5) 0.8453(4) 0.4638(4) 0.0365(17) Uani 1 1 d . B .
O24 O 0.2209(5) 0.8772(4) 0.6016(4) 0.0330(16) Uani 1 1 d . . .
H24A H 0.1676 0.9145 0.6049 0.040 Uiso 1 1 d R B .
H24B H 0.2680 0.8848 0.5768 0.040 Uiso 1 1 d R . .
O25 O 0.2772(5) 0.8144(4) 0.7521(4) 0.0378(18) Uani 1 1 d . . .
H25A H 0.2358 0.8575 0.7832 0.045 Uiso 1 1 d R B .
H25B H 0.3322 0.7940 0.7524 0.045 Uiso 1 1 d R . .
O26 O 0.0936(5) 0.8617(4) 0.7453(4) 0.0329(16) Uani 1 1 d . B .
O27 O 0.7833(5) 0.4258(4) 0.1972(4) 0.0341(17) Uani 1 1 d . B .
O28 O 0.5404(5) 0.2739(4) 0.2607(4) 0.0332(16) Uani 1 1 d . A .
O29 O 0.1245(5) 0.6888(4) 0.5297(4) 0.0357(17) Uani 1 1 d . B .
O30 O 0.7342(5) 0.6644(5) 0.4316(5) 0.0378(17) Uani 1 1 d . A .
O31 O 0.3911(5) 0.6238(5) 0.2344(4) 0.0365(17) Uani 1 1 d . A .
O32 O 0.1452(5) 0.5784(5) 0.4122(4) 0.0425(19) Uani 1 1 d . . .
H32A H 0.1067 0.5798 0.3912 0.051 Uiso 1 1 d R A .
H32B H 0.1286 0.6149 0.4499 0.051 Uiso 1 1 d R . .
O33 O 0.2278(6) 0.3842(5) 0.4276(4) 0.0425(19) Uani 1 1 d . . .
H33A H 0.2228 0.3505 0.3996 0.051 Uiso 1 1 d R A .
H33B H 0.2062 0.3879 0.4778 0.051 Uiso 1 1 d R . .
O34 O 0.2334(6) 0.3590(5) 0.1453(5) 0.045(2) Uani 1 1 d . A .
O35 O -0.0581(6) 0.9235(5) 0.8902(5) 0.057(2) Uani 1 1 d . . .
O36 O 0.0409(6) 0.9752(6) 0.6173(6) 0.056(2) Uani 1 1 d D . .
O38 O 0.1694(6) 0.4986(6) 0.1391(5) 0.048(2) Uani 1 1 d . . .
O39 O -0.1010(6) 0.9618(5) 0.7824(6) 0.060(3) Uani 1 1 d . B .
O40 O 0.6048(7) 0.9035(5) 0.3398(6) 0.058(2) Uani 1 1 d . B .
O41 O 0.7243(7) 0.8683(5) 0.1659(5) 0.056(2) Uani 1 1 d . B .
O42 O 0.5709(7) 0.9470(5) 0.1821(6) 0.065(3) Uani 1 1 d . . .
O43 O 0.5530(7) 0.8345(6) 0.4784(6) 0.058(2) Uani 1 1 d . . .
O45 O 0.4936(9) 0.8239(7) 0.6006(6) 0.078(3) Uani 1 1 d . . .
O46 O -0.0358(6) 0.7740(6) 0.7847(6) 0.062(3) Uani 1 1 d . B .
H46A H 0.0078 0.7305 0.7916 0.074 Uiso 1 1 d R . .
H46B H -0.0913 0.7822 0.8072 0.074 Uiso 1 1 d R . .
O47 O 0.4285(7) 0.8716(6) 0.1855(6) 0.064(3) Uani 1 1 d . . .
N48 N 0.4075(8) 0.9889(6) 0.3287(6) 0.051(3) Uani 1 1 d . . .
H48 H 0.4228 1.0315 0.3276 0.061 Uiso 1 1 calc R B 1
H12B H 0.3603 1.0049 0.3100 0.061 Uiso 1 1 calc R B 1
O49 O 0.0809(7) 0.6163(7) 0.7004(7) 0.073(3) Uani 1 1 d . . .
O50 O 0.5235(12) 0.9277(8) 0.5631(7) 0.108(5) Uani 1 1 d . . .
N9 N 0.0335(9) 0.7528(6) 0.9352(6) 0.064(4) Uani 1 1 d . . .
H9A H 0.0304 0.7785 0.9786 0.077 Uiso 1 1 calc R B 1
H9B H -0.0207 0.7511 0.9445 0.077 Uiso 1 1 calc R B 1
N54 N 0.8159(9) 0.7774(8) 0.2809(7) 0.067(3) Uani 1 1 d . B .
H54A H 0.8689 0.7334 0.2544 0.080 Uiso 1 1 calc R D 1
H54B H 0.8246 0.8239 0.2740 0.080 Uiso 1 1 calc R D 1
O55 O 0.6534(10) 0.7548(8) 0.0600(6) 0.096(4) Uani 1 1 d . . .
O56 O 0.1885(8) 0.7296(8) 0.3589(7) 0.085(4) Uani 1 1 d . . .
O57 O 0.2351(11) 0.2821(8) 0.3088(9) 0.120(6) Uani 1 1 d D A .
O58 O 0.8454(10) 0.7719(8) 0.0149(9) 0.128(6) Uani 1 1 d . . .
O59 O 0.2492(9) 0.9548(7) 0.2743(11) 0.121(6) Uani 1 1 d . . .
O60 O 0.1522(12) 0.8554(8) 0.3239(10) 0.132(7) Uani 1 1 d . . .
O62 O -0.0019(10) 0.5644(11) 0.7794(11) 0.138(6) Uani 1 1 d . . .
O63 O -0.0261(9) 0.6082(9) 0.1880(12) 0.129(6) Uani 1 1 d . . .
O66 O 0.6162(18) 0.6211(16) 0.0261(9) 0.210(13) Uani 1 1 d . . .
O68 O 0.2084(15) 0.2048(19) 0.123(2) 0.256(15) Uani 1 1 d . . .
O69 O -0.0700(14) 0.9683(12) 0.0452(12) 0.160(8) Uani 1 1 d . . .
O70 O 0.109(2) 1.0145(11) 0.7642(11) 0.237(15) Uani 1 1 d . . .
O71 O 0.0652(15) 0.7528(18) 0.1300(17) 0.225(13) Uani 1 1 d . . .
O72A O 0.310(2) 0.9859(18) 0.6898(18) 0.108(6) Uani 0.52(2) 1 d PU E 1
O72B O 0.372(2) 0.9602(19) 0.7219(19) 0.108(6) Uani 0.48(2) 1 d PU E 2
O74 O 0.2535(12) 0.8053(7) 0.3786(11) 0.133(7) Uani 1 1 d . . .
O76B O 0.321(4) 1.050(3) 0.116(3) 0.163(10) Uani 0.41(2) 1 d PU F 2
O80 O 0.1281(10) 0.4815(9) 0.7048(14) 0.175(10) Uani 1 1 d . . .
O83B O 0.368(2) 0.1689(18) 0.316(3) 0.134(8) Uani 0.39(2) 1 d PDU A 2
N10 N 0.030(3) 0.989(2) 0.5499(12) 0.194(12) Uani 1 1 d DU . .
O86 O -0.041(2) 0.988(2) 0.536(2) 0.267(15) Uani 1 1 d DU . .
O100 O 0.8284(6) 0.6713(6) 0.1326(5) 0.057(2) Uani 1 1 d . . .
O91 O 0.2547(13) 0.1462(10) 0.2892(12) 0.154(7) Uani 1 1 d D A .
O99 O 0.0909(8) 0.6372(8) 0.2785(7) 0.095(4) Uani 1 1 d . . .
H99A H 0.0803 0.6440 0.3280 0.115 Uiso 1 1 d R A .
H99B H 0.0510 0.6689 0.2582 0.115 Uiso 1 1 d R . .
O44 O 0.3841(7) 0.4218(6) 0.1110(5) 0.063(3) Uani 1 1 d . . .
C23A C 0.578(2) 0.2193(17) 0.0949(16) 0.070(6) Uani 0.59(2) 1 d PU A 1
C20A C 0.1113(18) 0.6618(15) 0.9201(15) 0.040(4) Uani 0.492(18) 1 d PU . 1
C19A C 0.095(2) 0.605(2) 0.965(2) 0.062(6) Uani 0.492(18) 1 d PU B 1
C15A C -0.0326(19) 0.7873(18) 0.5978(17) 0.046(5) Uani 0.492(18) 1 d PU B 1
C17A C 0.784(2) 0.765(2) 0.3743(18) 0.041(4) Uani 0.46(3) 1 d PU B 1
C21A C 0.809(3) 0.789(3) 0.415(2) 0.099(14) Uani 0.529(15) 1 d P B 1
C13A C 0.304(2) 1.022(2) 0.4679(19) 0.044(5) Uani 0.529(15) 1 d PU B 1
C12A C 0.3800(16) 0.9674(13) 0.4115(13) 0.037(4) Uani 0.529(15) 1 d PU B 1
C24A C -0.050(2) 0.796(2) 0.516(2) 0.074(6) Uani 0.529(15) 1 d PU B 1
C3B C 0.337(2) 0.7034(19) 0.1073(18) 0.069(10) Uani 0.58(3) 1 d P A 1
C3A C 0.270(3) 0.730(2) 0.157(2) 0.057(10) Uani 0.42(3) 1 d PU A 2
C16A C 0.281(3) 0.669(3) 0.165(2) 0.040(5) Uani 0.42(3) 1 d P A 1
O83A O 0.302(2) 0.2047(19) 0.380(2) 0.134(8) Uani 0.61(2) 1 d PU A 1
O76A O 0.430(2) 1.068(2) 0.117(2) 0.163(10) Uani 0.59(2) 1 d PU F 1
O1E O 0.0732(19) 0.5236(18) 0.5608(16) 0.097(5) Uani 0.50 1 d PU . .
O1G O -0.083(3) 0.831(3) 0.109(2) 0.325(19) Uani 1 1 d U . .
O1H O -0.002(3) 0.461(3) 0.526(2) 0.17(2) Uani 0.50 1 d P . .
N6 N -0.002(3) 0.506(3) 0.5777(17) 0.123(13) Uani 0.50 1 d PDU . .
O1I O 0.176(2) 0.773(2) -0.0072(19) 0.122(10) Uani 0.50 1 d PU . .
O1A O 0.5271(14) 0.4237(12) 0.1499(8) 0.063(6) Uani 0.50 1 d PD . .
O1B O 0.6175(15) 0.4859(16) 0.1266(10) 0.088(8) Uani 0.50 1 d PD . .
N11 N 0.5822(13) 0.4474(12) 0.1051(9) 0.073(7) Uani 0.50 1 d PDU . .
O1CB O 0.598(2) 0.445(2) 0.0318(10) 0.150(13) Uani 0.50 1 d PDU . .

loop_
_atom_site_aniso_label
_atom_site_aniso_U_11
_atom_site_aniso_U_22
_atom_site_aniso_U_33
_atom_site_aniso_U_23
_atom_site_aniso_U_13
_atom_site_aniso_U_12
C23B 0.074(8) 0.070(8) 0.068(8) -0.002(6) -0.025(6) -0.031(6)
O52 0.084(8) 0.089(8) 0.071(7) -0.038(6) -0.010(6) -0.033(7)
C1 0.036(6) 0.033(6) 0.033(6) -0.002(5) 0.001(5) -0.016(5)
C2 0.038(6) 0.019(5) 0.035(6) -0.001(4) -0.007(5) -0.010(4)
C3 0.048(7) 0.047(7) 0.032(6) 0.015(5) -0.016(5) -0.030(6)
C4 0.049(7) 0.033(6) 0.029(5) 0.005(5) -0.018(5) -0.021(5)
C5 0.039(7) 0.032(6) 0.054(7) 0.005(5) -0.015(6) -0.017(5)
C6 0.028(6) 0.033(6) 0.046(7) -0.005(5) -0.010(5) -0.007(5)
C7 0.051(8) 0.062(9) 0.048(7) 0.010(6) -0.023(6) -0.034(7)
C8 0.089(12) 0.081(11) 0.066(10) 0.004(8) -0.039(9) -0.045(10)
C9 0.074(10) 0.033(6) 0.068(9) -0.016(6) -0.045(8) -0.007(6)
C10 0.040(8) 0.035(7) 0.075(11) -0.017(7) 0.006(7) -0.002(6)
C11 0.094(13) 0.048(9) 0.056(9) 0.014(7) 0.003(8) -0.042(9)
C12B 0.040(7) 0.024(5) 0.035(6) 0.009(5) -0.006(5) -0.009(5)
C13B 0.046(9) 0.034(6) 0.046(6) 0.002(5) -0.010(6) -0.016(6)
C14 0.068(11) 0.077(12) 0.074(12) -0.022(9) 0.002(9) 0.016(9)
C15B 0.039(6) 0.050(7) 0.043(8) 0.002(6) -0.021(6) -0.009(5)
C16B 0.053(18) 0.036(17) 0.045(17) 0.016(11) -0.027(13) -0.026(13)
C17B 0.043(7) 0.045(7) 0.043(7) 0.007(5) -0.015(5) -0.026(6)
C18 0.107(10) 0.085(9) 0.106(10) 0.043(8) -0.008(7) -0.054(7)
C19B 0.061(8) 0.056(7) 0.060(8) 0.008(6) -0.006(6) -0.029(6)
C20B 0.041(7) 0.033(6) 0.038(6) 0.004(5) -0.003(5) -0.015(5)
C21B 0.13(3) 0.13(3) 0.068(15) -0.03(2) 0.01(2) -0.11(3)
C24B 0.065(8) 0.077(9) 0.077(9) -0.002(6) -0.032(6) -0.022(6)
Cu1 0.0244(6) 0.0173(5) 0.0229(6) -0.0001(4) -0.0060(5) -0.0090(5)
Cu2 0.0275(6) 0.0205(6) 0.0216(6) -0.0003(4) -0.0067(5) -0.0096(5)
Cu3 0.0250(6) 0.0188(6) 0.0211(6) 0.0002(4) -0.0055(5) -0.0096(5)
Cu4 0.0265(6) 0.0202(6) 0.0212(6) -0.0014(4) -0.0054(5) -0.0100(5)
Cu5 0.0270(6) 0.0157(5) 0.0243(6) 0.0011(4) -0.0075(5) -0.0081(5)
Cu6 0.0239(6) 0.0193(6) 0.0247(6) 0.0018(5) -0.0065(5) -0.0092(5)
Cu7 0.0477(8) 0.0323(7) 0.0403(8) 0.0065(6) -0.0047(6) -0.0253(6)
Cu8 0.0273(7) 0.0322(7) 0.0504(9) -0.0117(6) -0.0081(6) 0.0004(6)
Cu9 0.0487(8) 0.0190(6) 0.0349(7) 0.0064(5) -0.0049(6) -0.0126(6)
Cu10 0.0449(8) 0.0366(7) 0.0362(7) 0.0035(6) -0.0209(6) -0.0201(6)
Cu11 0.0441(8) 0.0371(7) 0.0371(7) 0.0083(6) -0.0216(6) -0.0205(6)
Cu12 0.0423(8) 0.0272(7) 0.0323(7) -0.0064(5) 0.0046(6) -0.0071(6)
Gd1 0.0294(3) 0.0172(2) 0.0211(2) 0.00175(17) -0.00522(19) -0.01062(19)
Gd2 0.0263(3) 0.0232(2) 0.0228(2) 0.00084(18) -0.00831(19) -0.0115(2)
Gd3 0.0246(3) 0.0160(2) 0.0228(2) -0.00107(17) -0.00590(19) -0.00585(18)
N1 0.063(7) 0.042(6) 0.044(6) -0.008(5) -0.029(5) -0.017(5)
N2 0.031(5) 0.046(6) 0.059(7) -0.013(5) -0.018(5) 0.005(4)
N3 0.075(8) 0.069(7) 0.056(7) 0.037(6) -0.046(6) -0.047(6)
N4 0.089(11) 0.039(7) 0.074(9) -0.017(7) -0.025(8) 0.010(7)
N5 0.067(7) 0.089(8) 0.093(8) 0.001(6) -0.020(6) -0.044(6)
O84 0.091(8) 0.107(8) 0.100(8) 0.012(6) -0.018(6) -0.058(6)
N7 0.095(9) 0.043(6) 0.043(6) 0.003(5) -0.023(6) -0.044(6)
N8 0.178(13) 0.160(13) 0.176(13) 0.037(9) -0.048(9) -0.083(10)
Na1 0.060(5) 0.046(4) 0.061(5) 0.007(3) -0.017(4) -0.026(4)
O1 0.027(4) 0.022(3) 0.025(3) 0.000(3) -0.008(3) -0.012(3)
O2 0.029(4) 0.026(3) 0.021(3) -0.003(3) -0.006(3) -0.012(3)
O3 0.026(4) 0.022(3) 0.027(3) -0.002(3) -0.004(3) -0.013(3)
O4 0.026(4) 0.025(3) 0.022(3) -0.001(3) -0.004(3) -0.012(3)
O5 0.026(4) 0.023(3) 0.027(3) 0.002(3) -0.005(3) -0.011(3)
O6 0.036(4) 0.018(3) 0.021(3) -0.003(3) -0.005(3) -0.013(3)
O7 0.021(3) 0.019(3) 0.026(3) -0.001(3) -0.003(3) -0.009(3)
O8 0.022(3) 0.019(3) 0.033(4) 0.002(3) -0.006(3) -0.009(3)
O9 0.029(4) 0.022(3) 0.023(3) 0.004(3) -0.008(3) -0.016(3)
O10 0.031(4) 0.014(3) 0.027(3) 0.004(3) -0.014(3) -0.006(3)
O11 0.040(4) 0.027(4) 0.027(4) -0.004(3) -0.004(3) -0.011(3)
O12 0.034(4) 0.020(3) 0.031(4) 0.002(3) -0.003(3) -0.010(3)
O13 0.034(4) 0.030(4) 0.026(4) 0.003(3) -0.014(3) -0.015(3)
O14 0.022(4) 0.025(4) 0.036(4) -0.007(3) -0.007(3) 0.000(3)
O15 0.036(4) 0.035(4) 0.024(3) 0.004(3) -0.008(3) -0.021(3)
O16 0.034(4) 0.031(4) 0.035(4) 0.009(3) -0.017(3) -0.017(3)
O17 0.031(4) 0.021(3) 0.023(3) -0.003(3) -0.004(3) -0.012(3)
O18 0.036(4) 0.017(3) 0.027(4) 0.003(3) -0.010(3) -0.011(3)
O19 0.036(4) 0.035(4) 0.025(4) 0.003(3) -0.013(3) -0.014(3)
O20 0.044(4) 0.024(4) 0.034(4) 0.008(3) -0.015(3) -0.016(3)
O21 0.037(4) 0.022(4) 0.031(4) 0.004(3) 0.002(3) -0.014(3)
O22 0.042(4) 0.022(4) 0.026(4) 0.007(3) -0.007(3) -0.013(3)
O23 0.044(4) 0.020(4) 0.034(4) 0.000(3) -0.002(3) -0.012(3)
O24 0.030(4) 0.022(4) 0.036(4) 0.002(3) -0.004(3) -0.007(3)
O25 0.041(4) 0.024(4) 0.040(4) -0.010(3) -0.016(3) -0.003(3)
O26 0.030(4) 0.023(4) 0.033(4) -0.002(3) -0.004(3) -0.004(3)
O27 0.042(4) 0.025(4) 0.028(4) 0.002(3) -0.006(3) -0.012(3)
O28 0.036(4) 0.029(4) 0.033(4) 0.000(3) -0.010(3) -0.013(3)
O29 0.029(4) 0.031(4) 0.042(4) -0.004(3) -0.014(3) -0.007(3)
O30 0.046(5) 0.037(4) 0.043(4) 0.011(4) -0.022(4) -0.025(4)
O31 0.044(5) 0.043(4) 0.036(4) 0.015(3) -0.021(4) -0.026(4)
O32 0.035(4) 0.053(5) 0.037(4) -0.008(4) -0.013(3) -0.015(4)
O33 0.055(5) 0.061(5) 0.031(4) 0.008(4) -0.017(4) -0.042(4)
O34 0.046(5) 0.048(5) 0.050(5) 0.003(4) -0.025(4) -0.023(4)
O35 0.044(5) 0.037(5) 0.055(6) -0.014(4) 0.013(4) -0.006(4)
O36 0.048(5) 0.049(5) 0.065(6) 0.019(4) -0.032(5) -0.006(4)
O38 0.062(6) 0.059(6) 0.043(5) 0.012(4) -0.032(4) -0.037(5)
O39 0.034(5) 0.040(5) 0.077(7) -0.021(5) -0.001(4) 0.001(4)
O40 0.078(7) 0.033(5) 0.064(6) 0.000(4) -0.014(5) -0.032(5)
O41 0.064(6) 0.037(5) 0.050(5) 0.010(4) 0.002(4) -0.023(5)
O42 0.081(7) 0.036(5) 0.055(6) 0.013(4) 0.007(5) -0.028(5)
O43 0.064(6) 0.050(5) 0.057(6) -0.013(4) -0.002(5) -0.034(5)
O45 0.143(11) 0.076(7) 0.051(6) 0.010(5) -0.031(6) -0.081(8)
O46 0.046(5) 0.058(6) 0.068(6) -0.005(5) 0.000(5) -0.022(5)
O47 0.091(8) 0.042(5) 0.065(6) 0.015(4) -0.041(6) -0.023(5)
N48 0.057(7) 0.024(5) 0.053(6) 0.004(4) -0.004(5) -0.012(5)
O49 0.067(7) 0.062(7) 0.083(8) 0.011(6) -0.011(6) -0.033(6)
O50 0.209(16) 0.090(9) 0.070(8) 0.009(7) -0.034(9) -0.113(11)
N9 0.074(8) 0.034(6) 0.045(6) -0.007(5) 0.015(6) -0.013(5)
N54 0.079(9) 0.075(8) 0.074(8) 0.022(7) -0.024(7) -0.062(7)
O55 0.126(11) 0.099(9) 0.053(7) -0.023(6) -0.014(7) -0.050(8)
O56 0.069(7) 0.072(8) 0.085(8) 0.033(7) -0.022(6) -0.010(6)
O57 0.150(14) 0.063(8) 0.129(12) 0.012(8) 0.000(10) -0.064(9)
O58 0.110(11) 0.076(9) 0.128(12) 0.010(8) 0.033(9) -0.030(8)
O59 0.070(8) 0.060(7) 0.209(17) -0.048(9) -0.065(10) 0.013(6)
O60 0.178(15) 0.051(7) 0.182(16) 0.037(9) -0.141(14) -0.011(8)
O62 0.070(9) 0.150(15) 0.158(15) 0.016(12) 0.011(9) -0.052(10)
O63 0.061(8) 0.092(10) 0.223(19) -0.009(11) -0.056(10) -0.014(7)
O66 0.30(3) 0.30(3) 0.077(10) -0.074(14) 0.051(13) -0.24(2)
O68 0.105(16) 0.26(3) 0.39(4) 0.00(3) -0.05(2) -0.089(19)
O69 0.180(18) 0.126(14) 0.149(16) -0.039(12) -0.056(14) -0.038(13)
O70 0.48(4) 0.104(13) 0.097(12) -0.033(10) -0.036(19) -0.13(2)
O71 0.130(17) 0.28(3) 0.29(3) 0.13(3) -0.13(2) -0.086(19)
O72A 0.120(9) 0.097(8) 0.115(9) 0.014(6) -0.028(6) -0.063(7)
O72B 0.120(9) 0.097(8) 0.115(9) 0.014(6) -0.028(6) -0.063(7)
O74 0.153(14) 0.045(7) 0.206(17) -0.026(8) -0.142(14) 0.015(8)
O76B 0.168(12) 0.153(12) 0.165(12) 0.023(7) -0.050(7) -0.071(8)
O80 0.084(10) 0.067(9) 0.31(3) -0.089(12) 0.042(13) -0.038(8)
O83B 0.137(10) 0.128(10) 0.141(11) 0.020(7) -0.048(7) -0.063(7)
N10 0.194(15) 0.194(15) 0.194(15) 0.010(9) -0.083(10) -0.072(10)
O86 0.268(18) 0.257(17) 0.261(18) 0.048(10) -0.062(10) -0.122(11)
O100 0.051(5) 0.064(6) 0.054(5) 0.010(5) -0.003(4) -0.035(5)
O91 0.171(18) 0.098(12) 0.20(2) 0.020(12) -0.044(15) -0.076(12)
O99 0.066(8) 0.116(10) 0.085(8) 0.003(7) -0.041(7) -0.011(7)
O44 0.083(7) 0.061(6) 0.051(6) 0.011(5) -0.029(5) -0.034(5)
C23A 0.074(8) 0.070(8) 0.068(8) -0.002(6) -0.025(6) -0.031(6)
C20A 0.041(7) 0.033(6) 0.038(6) 0.004(5) -0.003(5) -0.015(5)
C19A 0.061(8) 0.056(7) 0.060(8) 0.008(6) -0.006(6) -0.029(6)
C15A 0.039(6) 0.050(7) 0.043(8) 0.002(6) -0.021(6) -0.009(5)
C17A 0.043(7) 0.045(7) 0.043(7) 0.007(5) -0.015(5) -0.026(6)
C21A 0.13(3) 0.13(3) 0.068(15) -0.03(2) 0.01(2) -0.11(3)
C13A 0.046(9) 0.034(6) 0.046(6) 0.002(5) -0.010(6) -0.016(6)
C12A 0.040(7) 0.024(5) 0.035(6) 0.009(5) -0.006(5) -0.009(5)
C24A 0.065(8) 0.077(9) 0.077(9) -0.002(6) -0.032(6) -0.022(6)
C3B 0.11(3) 0.079(19) 0.070(19) 0.048(16) -0.058(19) -0.069(19)
C3A 0.062(13) 0.051(13) 0.057(13) 0.012(9) -0.026(9) -0.019(9)
C16A 0.053(18) 0.036(17) 0.045(17) 0.016(11) -0.027(13) -0.026(13)
O83A 0.137(10) 0.128(10) 0.141(11) 0.020(7) -0.048(7) -0.063(7)
O76A 0.168(12) 0.153(12) 0.165(12) 0.023(7) -0.050(7) -0.071(8)
O1E 0.091(8) 0.107(8) 0.100(8) 0.012(6) -0.018(6) -0.058(6)
O1G 0.33(2) 0.31(2) 0.32(2) 0.041(10) -0.090(11) -0.146(12)
O1H 0.16(3) 0.29(6) 0.12(3) -0.04(3) -0.02(2) -0.18(4)
N6 0.121(15) 0.120(16) 0.129(16) 0.011(10) -0.048(10) -0.050(10)
O1I 0.120(13) 0.129(13) 0.119(13) 0.012(9) -0.064(10) -0.039(9)
O1A 0.112(16) 0.072(13) 0.019(8) -0.004(8) 0.001(9) -0.068(13)
O1B 0.083(15) 0.19(3) 0.024(9) 0.002(12) -0.020(10) -0.084(17)
N11 0.081(11) 0.081(11) 0.055(10) -0.004(8) -0.013(8) -0.040(8)
O1CB 0.161(16) 0.156(16) 0.143(16) 0.007(9) -0.049(10) -0.077(10)

loop_
_atom_type_symbol
_atom_type_description
_atom_type_scat_dispersion_real
_atom_type_scat_dispersion_imag
_atom_type_scat_source
C C 0.0033 0.0016 'International Tables Vol C Tables 4.2.6.8 and 6.1.1.4'
H H 0.0000 0.0000 'International Tables Vol C Tables 4.2.6.8 and 6.1.1.4'
Cu Cu 0.3201 1.2651 'International Tables Vol C Tables 4.2.6.8 and 6.1.1.4'
Gd Gd -0.1653 3.9035 'International Tables Vol C Tables 4.2.6.8 and 6.1.1.4'
N N 0.0061 0.0033 'International Tables Vol C Tables 4.2.6.8 and 6.1.1.4'
Na Na 0.0362 0.0249 'International Tables Vol C Tables 4.2.6.8 and 6.1.1.4'
O O 0.0106 0.0060 'International Tables Vol C Tables 4.2.6.8 and 6.1.1.4'

loop_
_citation_id
_citation_doi
_citation_year
1 10.1039/C3DT53251H 2014

loop_
_geom_angle_atom_site_label_1
_geom_angle_atom_site_label_2
_geom_angle_atom_site_label_3
_geom_angle
_geom_angle_site_symmetry_1
_geom_angle_site_symmetry_3
O11 C1 C20B 113.9(12) 2_666 2_666
O11 C1 C20A 118.1(12) 2_666 2_666
O27 C1 C20B 120.3(12) . 2_666
O27 C1 O11 123.9(10) . 2_666
O27 C1 C20A 115.0(12) . 2_666
C20A C1 C20B 32.4(11) 2_666 2_666
O12 C2 C12B 114.1(12) . .
O12 C2 C12A 114.5(11) . .
O23 C2 C12B 119.5(12) . .
O23 C2 O12 124.2(9) . .
O23 C2 C12A 119.2(11) . .
C12A C2 C12B 30.9(11) . .
C16B C3 C16A 25.8(13) . .
O16 C3 C16B 116.4(13) . .
O16 C3 C16A 116.2(17) . .
O31 C3 C16B 118.0(13) . .
O31 C3 O16 124.6(10) . .
O31 C3 C16A 116.9(17) . .
O13 C4 C9 118.8(10) . .
O28 C4 C9 118.1(10) . .
O28 C4 O13 123.1(9) . .
C17B C5 C17A 27.9(11) . .
O15 C5 C17B 114.9(13) . .
O15 C5 C17A 117.6(14) . .
O30 C5 C17B 119.6(13) . .
O30 C5 O15 124.2(11) . .
O30 C5 C17A 115.9(14) . .
C15B C6 C15A 26.8(12) . .
O14 C6 C15B 119.5(12) . .
O14 C6 C15A 114.0(13) . .
O29 C6 C15B 114.2(13) . .
O29 C6 O14 124.7(10) . .
O29 C6 C15A 119.7(14) . .
O34 C7 C8 117.9(12) . .
O38 C7 C8 117.0(12) . .
O38 C7 O34 125.1(11) . .
C7 C8 H8A 109.5 . .
C7 C8 H8B 109.5 . .
C7 C8 H8C 109.5 . .
H8A C8 H8B 109.5 . .
H8A C8 H8C 109.5 . .
H8B C8 H8C 109.5 . .
C23B C9 C23A 131.9(19) . .
C4 C9 C23B 99.9(17) . .
C4 C9 C23A 106.5(13) . .
N1 C9 C23B 103.4(18) . .
N1 C9 C4 109.9(10) . .
N1 C9 C23A 104.2(13) . .
O35 C10 C14 116.2(15) . .
O39 C10 C14 118.5(15) . .
O39 C10 O35 125.4(11) . .
O41 C11 C18 113.3(16) . .
O41 C11 O42 128.4(13) . .
O42 C11 C18 118.2(16) . .
C13B C12B C2 114(2) . .
N48 C12B C2 108.1(16) . .
N48 C12B C13B 124(2) . .
C10 C14 H14A 109.5 . .
C10 C14 H14B 109.5 . .
C10 C14 H14C 109.5 . .
H14A C14 H14B 109.5 . .
H14A C14 H14C 109.5 . .
H14B C14 H14C 109.5 . .
C6 C15B N2 104.3(16) . .
C24B C15B C6 106(2) . .
C24B C15B N2 107(2) . .
N3 C16B C3 112.4(19) . .
N3 C16B C3A 107(2) . .
C3A C16B C3 102(2) . .
C21B C17B C5 114(2) . .
N54 C17B C5 111.0(16) . .
N54 C17B C21B 130(2) . .
C11 C18 H18A 109.5 . .
C11 C18 H18B 109.5 . .
C11 C18 H18C 109.5 . .
H18A C18 H18B 109.5 . .
H18A C18 H18C 109.5 . .
H18B C18 H18C 109.5 . .
C19B C20B C1 118(2) . 2_666
C19B C20B N9 123(2) . .
N9 C20B C1 107.4(16) . 2_666
Gd2 Cu1 Gd1 176.35(4) . .
Na1 Cu1 Gd1 91.02(3) . .
Na1 Cu1 Gd2 92.62(3) . .
O2 Cu1 Gd1 136.73(19) . .
O2 Cu1 Gd2 43.37(18) . .
O2 Cu1 Na1 87.07(19) . .
O2 Cu1 O31 88.2(3) . .
O7 Cu1 Gd1 42.75(17) . .
O7 Cu1 Gd2 137.37(18) . .
O7 Cu1 Na1 90.48(19) . .
O7 Cu1 O2 177.5(3) . .
O7 Cu1 O31 94.3(3) . .
O10 Cu1 Gd1 137.7(2) . .
O10 Cu1 Gd2 42.62(19) . .
O10 Cu1 Na1 89.51(18) . .
O10 Cu1 O2 85.5(3) . .
O10 Cu1 O7 95.0(3) . .
O10 Cu1 O31 92.0(3) . .
O17 Cu1 Gd1 42.41(19) . .
O17 Cu1 Gd2 137.6(2) . .
O17 Cu1 Na1 86.58(19) . .
O17 Cu1 O2 94.4(3) . .
O17 Cu1 O7 85.0(3) . .
O17 Cu1 O10 176.1(3) . .
O17 Cu1 O31 91.9(3) . .
O31 Cu1 Gd1 91.14(19) . .
O31 Cu1 Gd2 85.22(19) . .
O31 Cu1 Na1 174.9(2) . .
Gd1 Cu2 Gd2 176.02(4) . 2_666
Na1 Cu2 Gd1 91.39(3) . .
Na1 Cu2 Gd2 91.03(3) . 2_666
O1 Cu2 Gd1 139.52(19) 2_666 .
O1 Cu2 Gd2 43.56(18) 2_666 2_666
O1 Cu2 Na1 91.16(19) 2_666 .
O1 Cu2 O4 84.9(3) 2_666 .
O1 Cu2 O6 96.4(3) 2_666 .
O1 Cu2 O30 91.3(3) 2_666 .
O4 Cu2 Gd1 135.56(19) . .
O4 Cu2 Gd2 41.40(19) . 2_666
O4 Cu2 Na1 87.88(19) . .
O4 Cu2 O30 94.8(3) . .
O5 Cu2 Gd1 42.72(19) . .
O5 Cu2 Gd2 134.33(19) . 2_666
O5 Cu2 Na1 86.7(2) . .
O5 Cu2 O1 177.0(3) . 2_666
O5 Cu2 O4 92.9(3) . .
O5 Cu2 O6 85.6(3) . .
O5 Cu2 O30 90.9(3) . .
O6 Cu2 Gd1 43.36(19) . .
O6 Cu2 Gd2 139.96(19) . 2_666
O6 Cu2 Na1 87.7(2) . .
O6 Cu2 O4 175.4(3) . .
O6 Cu2 O30 89.6(3) . .
O30 Cu2 Gd1 85.16(19) . .
O30 Cu2 Gd2 92.43(19) . 2_666
O30 Cu2 Na1 176.54(19) . .
Gd1 Cu3 Gd3 176.18(4) . .
Na1 Cu3 Gd1 92.16(3) . .
Na1 Cu3 Gd3 91.45(3) . .
O3 Cu3 Gd1 136.37(19) . .
O3 Cu3 Gd3 42.63(19) . .
O3 Cu3 Na1 87.23(19) . .
O3 Cu3 O9 85.1(3) . 2_666
O3 Cu3 O17 92.6(3) . .
O3 Cu3 O23 94.8(3) . .
O5 Cu3 Gd1 42.65(19) . .
O5 Cu3 Gd3 138.78(19) . .
O5 Cu3 Na1 88.15(19) . .
O5 Cu3 O3 175.2(3) . .
O5 Cu3 O9 96.2(3) . 2_666
O5 Cu3 O17 85.9(3) . .
O5 Cu3 O23 89.8(3) . .
O9 Cu3 Gd1 138.57(19) 2_666 .
O9 Cu3 Gd3 42.62(19) 2_666 .
O9 Cu3 Na1 90.20(18) 2_666 .
O9 Cu3 O23 91.6(3) 2_666 .
O17 Cu3 Gd1 43.8(2) . .
O17 Cu3 Gd3 135.2(2) . .
O17 Cu3 Na1 86.88(19) . .
O17 Cu3 O9 176.4(3) . 2_666
O17 Cu3 O23 91.3(3) . .
O23 Cu3 Gd1 85.21(18) . .
O23 Cu3 Gd3 91.18(18) . .
O23 Cu3 Na1 177.37(19) . .
Gd3 Cu4 Gd2 176.11(4) . .
Na1 Cu4 Gd2 91.49(3) . .
Na1 Cu4 Gd3 91.86(3) . .
O1 Cu4 Gd2 43.45(18) . .
O1 Cu4 Gd3 138.35(19) . .
O1 Cu4 Na1 91.90(19) . .
O1 Cu4 O3 177.5(3) . .
O1 Cu4 O29 93.1(3) . .
O2 Cu4 Gd2 41.55(19) . .
O2 Cu4 Gd3 136.69(19) . .
O2 Cu4 Na1 87.40(19) . .
O2 Cu4 O1 84.9(3) . .
O2 Cu4 O3 93.2(3) . .
O2 Cu4 O29 93.1(3) . .
O3 Cu4 Gd2 134.70(19) . .
O3 Cu4 Gd3 43.63(18) . .
O3 Cu4 Na1 86.44(19) . .
O3 Cu4 O29 88.5(3) . .
O18 Cu4 Gd2 140.02(19) . .
O18 Cu4 Gd3 42.10(18) . .
O18 Cu4 Na1 88.6(2) . .
O18 Cu4 O1 96.6(3) . .
O18 Cu4 O2 175.8(3) . .
O18 Cu4 O3 85.2(3) . .
O18 Cu4 O29 90.8(3) . .
O29 Cu4 Gd2 92.18(18) . .
O29 Cu4 Gd3 84.36(18) . .
O29 Cu4 Na1 174.97(19) . .
Gd3 Cu5 Gd1 176.17(4) 2_666 .
Na1 Cu5 Gd1 91.11(3) . .
Na1 Cu5 Gd3 91.82(3) . 2_666
O6 Cu5 Gd1 42.3(2) . .
O6 Cu5 Gd3 135.3(2) . 2_666
O6 Cu5 Na1 88.65(19) . .
O6 Cu5 O7 85.4(3) . .
O6 Cu5 O8 177.1(3) . .
O6 Cu5 O18 92.9(3) . 2_666
O6 Cu5 O27 94.4(3) . .
O7 Cu5 Gd1 43.23(18) . .
O7 Cu5 Gd3 139.21(18) . 2_666
O7 Cu5 Na1 90.06(18) . .
O7 Cu5 O27 92.9(3) . .
O8 Cu5 Gd1 139.18(19) . .
O8 Cu5 Gd3 43.39(19) . 2_666
O8 Cu5 Na1 88.84(19) . .
O8 Cu5 O7 96.0(3) . .
O8 Cu5 O27 88.0(3) . .
O18 Cu5 Gd1 135.17(19) 2_666 .
O18 Cu5 Gd3 42.54(18) 2_666 2_666
O18 Cu5 Na1 88.0(2) 2_666 .
O18 Cu5 O7 177.4(3) 2_666 .
O18 Cu5 O8 85.6(3) 2_666 .
O18 Cu5 O27 89.1(3) 2_666 .
O27 Cu5 Gd1 93.03(17) . .
O27 Cu5 Gd3 84.05(17) . 2_666
O27 Cu5 Na1 175.86(17) . .
Gd2 Cu6 Gd3 175.88(4) . 2_666
Na1 Cu6 Gd2 92.80(3) . .
Na1 Cu6 Gd3 91.06(3) . 2_666
O4 Cu6 Gd2 43.21(19) 2_666 .
O4 Cu6 Gd3 138.43(19) 2_666 2_666
O4 Cu6 Na1 88.78(18) 2_666 .
O4 Cu6 O28 89.2(3) 2_666 .
O8 Cu6 Gd2 136.49(19) . .
O8 Cu6 Gd3 42.08(19) . 2_666
O8 Cu6 Na1 89.18(19) . .
O8 Cu6 O4 177.9(3) . 2_666
O8 Cu6 O9 84.5(3) . .
O8 Cu6 O28 92.8(3) . .
O9 Cu6 Gd2 138.90(19) . .
O9 Cu6 Gd3 42.53(18) . 2_666
O9 Cu6 Na1 89.57(18) . .
O9 Cu6 O4 95.9(3) . 2_666
O9 Cu6 O28 92.2(2) . .
O10 Cu6 Gd2 43.0(2) . .
O10 Cu6 Gd3 135.7(2) . 2_666
O10 Cu6 Na1 89.45(18) . .
O10 Cu6 O4 85.9(3) . 2_666
O10 Cu6 O8 93.6(3) . .
O10 Cu6 O9 177.9(3) . .
O10 Cu6 O28 88.8(3) . .
O28 Cu6 Gd2 84.65(18) . .
O28 Cu6 Gd3 91.50(18) . 2_666
O28 Cu6 Na1 177.44(18) . .
Cu9 Cu7 Gd1 65.25(4) . .
O15 Cu7 Cu9 96.6(2) . .
O15 Cu7 Gd1 43.9(2) . .
O15 Cu7 O40 88.1(3) . .
O15 Cu7 N54 83.0(4) . .
O22 Cu7 Cu9 39.5(2) . .
O22 Cu7 Gd1 41.04(19) . .
O22 Cu7 O15 84.6(3) . .
O22 Cu7 O40 89.8(3) . .
O22 Cu7 N54 167.6(4) . .
O40 Cu7 Cu9 52.9(2) . .
O40 Cu7 Gd1 92.5(2) . .
O41 Cu7 Cu9 80.2(3) . .
O41 Cu7 Gd1 135.3(3) . .
O41 Cu7 O15 175.8(3) . .
O41 Cu7 O22 94.3(4) . .
O41 Cu7 O40 87.9(3) . .
O41 Cu7 N54 98.1(5) . .
N54 Cu7 Cu9 144.0(4) . .
N54 Cu7 Gd1 126.5(3) . .
N54 Cu7 O40 91.2(5) . .
Cu12 Cu8 Gd3 64.90(4) . .
N2 Cu8 Cu12 146.1(4) . .
N2 Cu8 Gd3 127.0(3) . .
N2 Cu8 O46 92.3(4) . .
O14 Cu8 Cu12 98.0(2) . .
O14 Cu8 Gd3 43.3(2) . .
O14 Cu8 N2 83.9(3) . .
O14 Cu8 O46 88.5(3) . .
O26 Cu8 Cu12 39.6(2) . .
O26 Cu8 Gd3 40.93(19) . .
O26 Cu8 N2 167.7(4) . .
O26 Cu8 O14 84.2(3) . .
O26 Cu8 O39 95.0(4) . .
O26 Cu8 O46 90.5(3) . .
O39 Cu8 Cu12 78.9(3) . .
O39 Cu8 Gd3 135.9(3) . .
O39 Cu8 N2 97.1(4) . .
O39 Cu8 O14 175.9(4) . .
O39 Cu8 O46 87.4(4) . .
O46 Cu8 Cu12 54.0(2) . .
O46 Cu8 Gd3 90.7(2) . .
Cu7 Cu9 Gd1 64.42(4) . .
O12 Cu9 Cu7 96.7(2) . .
O12 Cu9 Gd1 43.62(19) . .
O12 Cu9 O42 175.1(4) . .
O12 Cu9 O47 90.3(3) . .
O12 Cu9 N48 83.9(4) . .
O22 Cu9 Cu7 39.9(2) . .
O22 Cu9 Gd1 40.2(2) . .
O22 Cu9 O12 83.8(3) . .
O22 Cu9 O42 93.9(3) . .
O22 Cu9 O47 90.7(3) . .
O22 Cu9 N48 167.0(4) . .
O42 Cu9 Cu7 78.9(3) . .
O42 Cu9 Gd1 134.2(3) . .
O42 Cu9 O47 94.1(4) . .
O42 Cu9 N48 98.1(4) . .
O47 Cu9 Cu7 128.1(2) . .
O47 Cu9 Gd1 88.3(2) . .
N48 Cu9 Cu7 138.4(4) . .
N48 Cu9 Gd1 127.5(3) . .
N48 Cu9 O47 93.4(4) . .
Cu11 Cu10 Gd2 64.91(4) . .
N1 Cu10 Cu11 140.1(4) . .
N1 Cu10 Gd2 127.4(3) . .
N1 Cu10 O13 84.0(3) . .
N1 Cu10 O57 95.9(5) . .
O13 Cu10 Cu11 97.6(2) . .
O13 Cu10 Gd2 43.45(19) . .
O13 Cu10 O57 93.3(5) . .
O19 Cu10 Cu11 40.2(2) . .
O19 Cu10 Gd2 40.7(2) . .
O19 Cu10 N1 167.8(4) . .
O19 Cu10 O13 84.1(3) . .
O19 Cu10 O57 87.0(4) . .
O34 Cu10 Cu11 78.9(2) . .
O34 Cu10 Gd2 137.0(2) . .
O34 Cu10 N1 95.2(4) . .
O34 Cu10 O13 173.5(3) . .
O34 Cu10 O19 96.5(3) . .
O34 Cu10 O57 93.2(5) . .
O57 Cu10 Cu11 123.6(3) . .
O57 Cu10 Gd2 88.5(4) . .
Cu10 Cu11 Gd2 65.38(4) . .
N3 Cu11 Cu10 138.9(4) . .
N3 Cu11 Gd2 128.1(3) . .
N3 Cu11 O99 92.1(5) . .
O16 Cu11 Cu10 96.5(2) . .
O16 Cu11 Gd2 43.4(2) . .
O16 Cu11 N3 84.7(4) . .
O16 Cu11 O99 93.8(4) . .
O19 Cu11 Cu10 40.0(2) . .
O19 Cu11 Gd2 41.1(2) . .
O19 Cu11 N3 168.5(4) . .
O19 Cu11 O16 84.3(3) . .
O19 Cu11 O99 91.8(4) . .
O38 Cu11 Cu10 79.4(3) . .
O38 Cu11 Gd2 136.8(3) . .
O38 Cu11 N3 94.9(4) . .
O38 Cu11 O16 173.3(3) . .
O38 Cu11 O19 95.7(3) . .
O38 Cu11 O99 92.9(4) . .
O99 Cu11 Cu10 128.6(4) . .
O99 Cu11 Gd2 90.4(3) . .
Cu8 Cu12 Gd3 65.28(4) . .
O11 Cu12 Cu8 95.5(2) . .
O11 Cu12 Gd3 43.3(2) . .
O26 Cu12 Cu8 39.7(2) . .
O26 Cu12 Gd3 41.19(19) . .
O26 Cu12 O11 84.1(3) . .
O26 Cu12 O35 94.1(3) . .
O26 Cu12 N9 168.5(4) . .
O35 Cu12 Cu8 79.5(3) . .
O35 Cu12 Gd3 135.3(3) . .
O35 Cu12 O11 173.7(4) . .
O35 Cu12 N9 97.4(4) . .
N9 Cu12 Cu8 141.9(4) . .
N9 Cu12 Gd3 127.4(3) . .
N9 Cu12 O11 84.3(4) . .
Cu2 Gd1 Cu5 58.50(3) . .
Cu3 Gd1 Cu2 58.85(3) . .
Cu3 Gd1 Cu5 86.78(3) . .
O5 Gd1 Cu2 33.39(15) . .
O5 Gd1 Cu3 33.10(16) . .
O5 Gd1 Cu5 84.85(15) . .
O5 Gd1 O6 67.0(2) . .
O5 Gd1 O7 102.2(2) . .
O5 Gd1 O12 73.3(2) . .
O5 Gd1 O15 74.6(2) . .
O5 Gd1 O17 66.3(2) . .
O5 Gd1 O20 136.6(2) . .
O5 Gd1 O21 139.3(2) . .
O5 Gd1 O22 120.9(2) . .
O6 Gd1 Cu2 33.95(14) . .
O6 Gd1 Cu3 85.86(15) . .
O6 Gd1 Cu5 32.80(15) . .
O6 Gd1 O7 66.1(2) . .
O6 Gd1 O12 138.6(2) . .
O6 Gd1 O15 71.8(2) . .
O6 Gd1 O17 100.2(2) . .
O6 Gd1 O21 75.1(2) . .
O7 Gd1 Cu2 86.58(15) . .
O7 Gd1 Cu3 86.39(14) . .
O7 Gd1 Cu5 33.39(15) . .
O7 Gd1 O12 136.2(2) . .
O7 Gd1 O15 135.0(2) . .
O12 Gd1 Cu2 105.01(16) . .
O12 Gd1 Cu3 66.09(15) . .
O12 Gd1 Cu5 152.83(16) . .
O15 Gd1 Cu2 66.03(15) . .
O15 Gd1 Cu3 106.29(15) . .
O15 Gd1 Cu5 102.96(16) . .
O15 Gd1 O12 86.9(2) . .
O17 Gd1 Cu2 85.26(16) . .
O17 Gd1 Cu3 33.58(15) . .
O17 Gd1 Cu5 83.25(15) . .
O17 Gd1 O7 65.6(2) . .
O17 Gd1 O12 73.4(2) . .
O17 Gd1 O15 139.7(2) . .
O20 Gd1 Cu2 157.22(17) . .
O20 Gd1 Cu3 104.76(17) . .
O20 Gd1 Cu5 108.21(16) . .
O20 Gd1 O6 140.0(2) . .
O20 Gd1 O7 76.0(2) . .
O20 Gd1 O12 78.9(2) . .
O20 Gd1 O15 136.7(2) . .
O20 Gd1 O17 74.3(2) . .
O20 Gd1 O21 82.8(2) . .
O21 Gd1 Cu2 106.74(17) . .
O21 Gd1 Cu3 156.86(16) . .
O21 Gd1 Cu5 70.09(16) . .
O21 Gd1 O7 74.1(2) . .
O21 Gd1 O12 137.0(2) . .
O21 Gd1 O15 80.4(2) . .
O21 Gd1 O17 137.1(2) . .
O22 Gd1 Cu2 129.99(18) . .
O22 Gd1 Cu3 129.28(16) . .
O22 Gd1 Cu5 143.41(16) . .
O22 Gd1 O6 129.8(2) . .
O22 Gd1 O7 136.9(2) . .
O22 Gd1 O12 63.7(2) . .
O22 Gd1 O15 64.9(2) . .
O22 Gd1 O17 129.2(2) . .
O22 Gd1 O20 72.2(2) . .
O22 Gd1 O21 73.8(2) . .
Cu1 Gd2 Cu2 86.59(3) . 2_666
Cu6 Gd2 Cu1 58.20(3) . .
Cu6 Gd2 Cu2 58.78(3) . 2_666
O1 Gd2 Cu1 86.70(15) . .
O1 Gd2 Cu2 32.87(15) . 2_666
O1 Gd2 Cu6 86.48(15) . .
O1 Gd2 O13 136.3(2) . .
O1 Gd2 O16 134.7(2) . .
O2 Gd2 Cu1 33.87(15) . .
O2 Gd2 Cu2 82.44(15) . 2_666
O2 Gd2 Cu6 84.60(15) . .
O2 Gd2 O1 65.4(2) . .
O2 Gd2 O13 138.9(2) . .
O2 Gd2 O16 72.5(2) . .
O2 Gd2 O19 129.9(2) . .
O4 Gd2 Cu1 85.53(16) 2_666 .
O4 Gd2 Cu2 33.03(15) 2_666 2_666
O4 Gd2 Cu6 34.17(15) 2_666 .
O4 Gd2 O1 65.9(2) 2_666 .
O4 Gd2 O2 99.6(2) 2_666 .
O4 Gd2 O13 73.3(2) 2_666 .
O4 Gd2 O16 139.7(2) 2_666 .
O4 Gd2 O19 129.7(2) 2_666 .
O4 Gd2 O32 137.1(2) 2_666 .
O4 Gd2 O33 74.7(2) 2_666 .
O10 Gd2 Cu1 33.50(14) . .
O10 Gd2 Cu2 85.97(15) . 2_666
O10 Gd2 Cu6 33.55(14) . .
O10 Gd2 O1 103.5(2) . .
O10 Gd2 O2 67.0(2) . .
O10 Gd2 O4 67.5(2) . 2_666
O10 Gd2 O13 73.1(2) . .
O10 Gd2 O16 73.3(2) . .
O10 Gd2 O19 119.3(2) . .
O10 Gd2 O32 139.1(2) . .
O10 Gd2 O33 138.5(2) . .
O13 Gd2 Cu1 105.32(16) . .
O13 Gd2 Cu2 104.75(15) . 2_666
O13 Gd2 Cu6 66.78(15) . .
O16 Gd2 Cu1 65.76(16) . .
O16 Gd2 Cu2 152.08(16) . 2_666
O16 Gd2 Cu6 105.80(16) . .
O16 Gd2 O13 87.2(2) . .
O19 Gd2 Cu1 129.21(17) . .
O19 Gd2 Cu2 143.61(17) . 2_666
O19 Gd2 Cu6 129.89(16) . .
O19 Gd2 O1 137.1(2) . .
O19 Gd2 O13 63.8(2) . .
O19 Gd2 O16 64.3(2) . .
O32 Gd2 Cu1 106.7(2) . .
O32 Gd2 Cu2 105.25(18) . 2_666
O32 Gd2 Cu6 156.32(18) . .
O32 Gd2 O1 73.8(2) . .
O32 Gd2 O2 75.5(2) . .
O32 Gd2 O13 136.9(2) . .
O32 Gd2 O16 80.5(3) . .
O32 Gd2 O19 73.6(2) . .
O33 Gd2 Cu1 157.13(18) . .
O33 Gd2 Cu2 70.57(18) . 2_666
O33 Gd2 Cu6 106.4(2) . .
O33 Gd2 O1 74.8(2) . .
O33 Gd2 O2 138.1(2) . .
O33 Gd2 O13 80.3(2) . .
O33 Gd2 O16 137.1(2) . .
O33 Gd2 O19 73.4(2) . .
O33 Gd2 O32 81.3(3) . .
Cu4 Gd3 Cu3 59.13(3) . .
Cu5 Gd3 Cu3 86.62(3) 2_666 .
Cu5 Gd3 Cu4 58.28(3) 2_666 .
O3 Gd3 Cu3 32.70(15) . .
O3 Gd3 Cu4 34.17(15) . .
O3 Gd3 Cu5 85.06(15) . 2_666
O3 Gd3 O11 139.9(2) . .
O3 Gd3 O14 72.8(2) . .
O8 Gd3 Cu3 84.18(15) 2_666 .
O8 Gd3 Cu4 85.74(15) 2_666 .
O8 Gd3 Cu5 33.80(15) 2_666 2_666
O8 Gd3 O3 100.6(2) 2_666 .
O8 Gd3 O9 65.7(2) 2_666 2_666
O8 Gd3 O11 72.0(2) 2_666 .
O8 Gd3 O14 138.7(2) 2_666 .
O8 Gd3 O26 129.4(2) 2_666 .
O9 Gd3 Cu3 33.05(14) 2_666 .
O9 Gd3 Cu4 86.37(14) 2_666 .
O9 Gd3 Cu5 85.48(15) 2_666 2_666
O9 Gd3 O3 65.6(2) 2_666 .
O9 Gd3 O11 134.9(2) 2_666 .
O9 Gd3 O14 136.0(2) 2_666 .
O11 Gd3 Cu3 153.23(16) . .
O11 Gd3 Cu4 105.92(16) . .
O11 Gd3 Cu5 66.82(16) . 2_666
O11 Gd3 O14 87.1(2) . .
O14 Gd3 Cu3 103.85(16) . .
O14 Gd3 Cu4 65.83(15) . .
O14 Gd3 Cu5 105.35(16) . 2_666
O18 Gd3 Cu3 85.41(16) . .
O18 Gd3 Cu4 32.96(15) . .
O18 Gd3 Cu5 33.47(16) . 2_666
O18 Gd3 O3 66.8(2) . .
O18 Gd3 O8 67.1(2) . 2_666
O18 Gd3 O9 102.0(2) . 2_666
O18 Gd3 O11 74.3(2) . .
O18 Gd3 O14 73.2(2) . .
O18 Gd3 O24 137.9(2) . .
O18 Gd3 O25 139.5(2) . .
O18 Gd3 O26 120.3(2) . .
O24 Gd3 Cu3 70.10(16) . .
O24 Gd3 Cu4 106.04(17) . .
O24 Gd3 Cu5 156.68(16) . 2_666
O24 Gd3 O3 74.7(2) . .
O24 Gd3 O8 139.0(2) . 2_666
O24 Gd3 O9 75.8(2) . 2_666
O24 Gd3 O11 136.5(2) . .
O24 Gd3 O14 79.9(2) . .
O24 Gd3 O25 81.3(2) . .
O24 Gd3 O26 72.8(2) . .
O25 Gd3 Cu3 105.29(19) . .
O25 Gd3 Cu4 156.94(17) . .
O25 Gd3 Cu5 107.03(17) . 2_666
O25 Gd3 O3 136.9(2) . .
O25 Gd3 O8 75.2(2) . 2_666
O25 Gd3 O9 74.1(2) . 2_666
O25 Gd3 O11 80.7(3) . .
O25 Gd3 O14 137.2(2) . .
O25 Gd3 O26 73.8(2) . .
O26 Gd3 Cu3 142.48(17) . .
O26 Gd3 Cu4 129.17(18) . .
O26 Gd3 Cu5 130.23(17) . 2_666
O26 Gd3 O3 129.3(2) . .
O26 Gd3 O9 137.7(2) . 2_666
O26 Gd3 O11 64.3(2) . .
O26 Gd3 O14 64.0(2) . .
C9 N1 Cu10 112.3(7) . .
C9 N1 H1A 109.2 . .
C9 N1 H1B 109.2 . .
Cu10 N1 H1A 109.2 . .
Cu10 N1 H1B 109.2 . .
H1A N1 H1B 107.9 . .
C15B N2 Cu8 113.6(11) . .
C15B N2 H2A 126.9 . .
C15B N2 H2B 83.3 . .
Cu8 N2 H2A 110.1 . .
Cu8 N2 H2B 110.1 . .
H2A N2 H2B 108.4 . .
C15A N2 C15B 27.5(13) . .
C15A N2 Cu8 108.0(12) . .
C15A N2 H2A 110.1 . .
C15A N2 H2B 110.1 . .
C16B N3 Cu11 110.8(12) . .
C16B N3 H3A 85.4 . .
C16B N3 H3B 128.8 . .
C16B N3 C16A 26.2(14) . .
Cu11 N3 H3A 109.9 . .
Cu11 N3 H3B 109.9 . .
H3A N3 H3B 108.3 . .
C16A N3 Cu11 108.8(16) . .
C16A N3 H3A 109.9 . .
C16A N3 H3B 109.9 . .
O60 N4 O56 116.5(17) . .
O74 N4 O56 125.2(15) . .
O74 N4 O60 118.2(18) . .
O49 N5 O62 117.7(16) . .
O80 N5 O49 126.6(16) . .
O80 N5 O62 115.7(18) . .
O43 N7 O45 120.5(10) . .
O43 N7 O50 118.4(12) . .
O50 N7 O45 121.0(11) . .
O57 N8 O83B 114.4(14) . .
O57 N8 O91 131(2) . .
O57 N8 O83A 94.9(17) . .
O83B N8 O83A 49.7(19) . .
O91 N8 O83B 113.4(13) . .
O91 N8 O83A 124.5(19) . .
Cu1 Na1 Cu1 180.000(1) . 2_666
Cu1 Na1 Cu2 89.72(3) . 2_666
Cu1 Na1 Cu2 90.28(3) 2_666 2_666
Cu1 Na1 Cu2 89.72(3) 2_666 .
Cu1 Na1 Cu2 90.28(3) . .
Cu1 Na1 Cu5 120.83(3) . 2_666
Cu1 Na1 Cu5 59.17(3) 2_666 2_666
Cu1 Na1 Cu5 120.83(3) 2_666 .
Cu1 Na1 Cu5 59.17(3) . .
Cu1 Na1 Cu6 120.43(3) . 2_666
Cu1 Na1 Cu6 59.57(3) 2_666 2_666
Cu1 Na1 Cu6 59.57(3) . .
Cu1 Na1 Cu6 120.43(3) 2_666 .
Cu2 Na1 Cu2 180.0 2_666 .
Cu3 Na1 Cu1 119.00(3) . 2_666
Cu3 Na1 Cu1 61.00(3) 2_666 2_666
Cu3 Na1 Cu1 119.00(3) 2_666 .
Cu3 Na1 Cu1 61.00(3) . .
Cu3 Na1 Cu2 119.85(3) 2_666 .
Cu3 Na1 Cu2 119.85(3) . 2_666
Cu3 Na1 Cu2 60.15(3) 2_666 2_666
Cu3 Na1 Cu2 60.15(3) . .
Cu3 Na1 Cu3 180.0 . 2_666
Cu3 Na1 Cu4 61.50(3) 2_666 2_666
Cu3 Na1 Cu4 118.50(3) . 2_666
Cu3 Na1 Cu4 118.50(3) 2_666 .
Cu3 Na1 Cu4 61.50(3) . .
Cu3 Na1 Cu5 89.94(3) . .
Cu3 Na1 Cu5 90.06(3) 2_666 .
Cu3 Na1 Cu5 89.94(3) 2_666 2_666
Cu3 Na1 Cu5 90.06(3) . 2_666
Cu3 Na1 Cu6 59.43(3) 2_666 .
Cu3 Na1 Cu6 120.57(3) . .
Cu3 Na1 Cu6 120.57(3) 2_666 2_666
Cu3 Na1 Cu6 59.43(3) . 2_666
Cu4 Na1 Cu1 60.87(3) 2_666 2_666
Cu4 Na1 Cu1 60.87(3) . .
Cu4 Na1 Cu1 119.13(3) 2_666 .
Cu4 Na1 Cu1 119.13(3) . 2_666
Cu4 Na1 Cu2 121.65(3) . .
Cu4 Na1 Cu2 58.35(3) 2_666 .
Cu4 Na1 Cu2 58.35(3) . 2_666
Cu4 Na1 Cu2 121.65(3) 2_666 2_666
Cu4 Na1 Cu4 180.00(4) . 2_666
Cu4 Na1 Cu5 59.96(3) 2_666 .
Cu4 Na1 Cu5 120.04(3) . .
Cu4 Na1 Cu5 59.96(3) . 2_666
Cu4 Na1 Cu5 120.04(3) 2_666 2_666
Cu4 Na1 Cu6 90.43(3) . 2_666
Cu4 Na1 Cu6 90.43(3) 2_666 .
Cu4 Na1 Cu6 89.57(3) 2_666 2_666
Cu4 Na1 Cu6 89.57(3) . .
Cu5 Na1 Cu2 59.94(3) . .
Cu5 Na1 Cu2 120.06(3) 2_666 .
Cu5 Na1 Cu2 120.06(3) . 2_666
Cu5 Na1 Cu2 59.94(3) 2_666 2_666
Cu5 Na1 Cu5 180.0 2_666 .
Cu6 Na1 Cu2 119.62(3) . .
Cu6 Na1 Cu2 60.38(3) 2_666 .
Cu6 Na1 Cu2 60.38(3) . 2_666
Cu6 Na1 Cu2 119.62(3) 2_666 2_666
Cu6 Na1 Cu5 120.31(3) . 2_666
Cu6 Na1 Cu5 59.69(3) . .
Cu6 Na1 Cu5 120.31(3) 2_666 .
Cu6 Na1 Cu5 59.69(3) 2_666 2_666
Cu6 Na1 Cu6 180.0 2_666 .
Cu2 O1 Cu4 113.6(3) 2_666 .
Cu2 O1 Gd2 103.6(3) 2_666 .
Cu4 O1 Gd2 103.3(3) . .
Cu1 O2 Gd2 102.8(3) . .
Cu4 O2 Cu1 120.4(3) . .
Cu4 O2 Gd2 106.2(3) . .
Cu3 O3 Cu4 121.1(3) . .
Cu3 O3 Gd3 104.7(3) . .
Cu4 O3 Gd3 102.2(3) . .
Cu2 O4 Gd2 105.6(3) . 2_666
Cu6 O4 Cu2 118.7(3) 2_666 .
Cu6 O4 Gd2 102.6(3) 2_666 2_666
Cu2 O5 Gd1 103.9(3) . .
Cu3 O5 Cu2 120.7(3) . .
Cu3 O5 Gd1 104.2(3) . .
Cu2 O6 Gd1 102.7(3) . .
Cu5 O6 Cu2 119.2(3) . .
Cu5 O6 Gd1 104.9(3) . .
Cu1 O7 Cu5 115.3(3) . .
Cu1 O7 Gd1 104.2(2) . .
Cu5 O7 Gd1 103.4(3) . .
Cu5 O8 Gd3 102.8(3) . 2_666
Cu6 O8 Cu5 117.6(3) . .
Cu6 O8 Gd3 105.3(3) . 2_666
Cu3 O9 Cu6 115.6(3) 2_666 .
Cu3 O9 Gd3 104.3(3) 2_666 2_666
Cu6 O9 Gd3 104.4(3) . 2_666
Cu1 O10 Gd2 103.9(3) . .
Cu6 O10 Cu1 117.7(3) . .
Cu6 O10 Gd2 103.4(3) . .
C1 O11 Cu12 114.1(6) 2_666 .
C1 O11 Gd3 141.9(6) 2_666 .
Cu12 O11 Gd3 103.7(3) . .
C2 O12 Cu9 115.5(6) . .
C2 O12 Gd1 140.1(6) . .
Cu9 O12 Gd1 104.0(3) . .
C4 O13 Cu10 114.5(6) . .
C4 O13 Gd2 141.2(6) . .
Cu10 O13 Gd2 104.0(3) . .
C6 O14 Cu8 114.8(6) . .
C6 O14 Gd3 140.9(6) . .
Cu8 O14 Gd3 104.1(3) . .
C5 O15 Cu7 115.2(7) . .
C5 O15 Gd1 141.1(7) . .
Cu7 O15 Gd1 103.3(3) . .
C3 O16 Cu11 114.8(7) . .
C3 O16 Gd2 141.3(7) . .
Cu11 O16 Gd2 104.0(3) . .
Cu1 O17 Gd1 104.9(3) . .
Cu3 O17 Cu1 121.5(3) . .
Cu3 O17 Gd1 102.6(3) . .
Cu4 O18 Cu5 118.8(3) . 2_666
Cu4 O18 Gd3 104.9(3) . .
Cu5 O18 Gd3 104.0(3) 2_666 .
Cu10 O19 Cu11 99.8(3) . .
Cu10 O19 Gd2 107.9(3) . .
Cu11 O19 Gd2 107.1(3) . .
Gd1 O20 H20A 120.1 . .
Gd1 O20 H20B 119.8 . .
H20A O20 H20B 120.0 . .
Gd1 O21 H21A 119.9 . .
Gd1 O21 H21B 120.1 . .
H21A O21 H21B 120.0 . .
Cu7 O22 Gd1 106.8(3) . .
Cu9 O22 Cu7 100.7(3) . .
Cu9 O22 Gd1 108.4(3) . .
C2 O23 Cu3 124.2(6) . .
Gd3 O24 H24A 120.0 . .
Gd3 O24 H24B 120.0 . .
H24A O24 H24B 120.0 . .
Gd3 O25 H25A 120.1 . .
Gd3 O25 H25B 119.9 . .
H25A O25 H25B 120.0 . .
Cu8 O26 Gd3 107.7(3) . .
Cu12 O26 Cu8 100.6(3) . .
Cu12 O26 Gd3 107.3(3) . .
C1 O27 Cu5 123.2(7) . .
C4 O28 Cu6 124.3(7) . .
C6 O29 Cu4 124.1(7) . .
C5 O30 Cu2 123.4(7) . .
C3 O31 Cu1 122.8(7) . .
Gd2 O32 H32A 120.1 . .
Gd2 O32 H32B 119.9 . .
H32A O32 H32B 120.0 . .
Gd2 O33 H33A 120.2 . .
Gd2 O33 H33B 119.8 . .
H33A O33 H33B 120.0 . .
C7 O34 Cu10 128.6(8) . .
C10 O35 Cu12 127.3(9) . .
C7 O38 Cu11 127.5(8) . .
C10 O39 Cu8 128.8(9) . .
C11 O41 Cu7 126.0(9) . .
C11 O42 Cu9 126.5(10) . .
Cu8 O46 H46A 119.5 . .
Cu8 O46 H46B 120.5 . .
H46A O46 H46B 120.0 . .
C12B N48 Cu9 111.7(11) . .
C12B N48 H48 132.0 . .
C12B N48 H12B 78.5 . .
C12B N48 C12A 33.1(12) . .
Cu9 N48 H48 110.0 . .
Cu9 N48 H12B 110.0 . .
H48 N48 H12B 108.3 . .
C12A N48 Cu9 108.7(10) . .
C12A N48 H48 110.0 . .
C12A N48 H12B 110.0 . .
C20B N9 Cu12 105.7(11) . .
C20B N9 H9A 137.8 . .
C20B N9 H9B 81.8 . .
C20B N9 C20A 33.3(12) . .
Cu12 N9 H9A 109.1 . .
Cu12 N9 H9B 109.1 . .
H9A N9 H9B 107.8 . .
C20A N9 Cu12 112.5(11) . .
C20A N9 H9A 109.1 . .
C20A N9 H9B 109.1 . .
C17B N54 Cu7 113.1(11) . .
C17B N54 H54A 83.6 . .
C17B N54 H54B 126.7 . .
C17B N54 C17A 27.3(12) . .
Cu7 N54 H54A 110.4 . .
Cu7 N54 H54B 110.4 . .
H54A N54 H54B 108.6 . .
C17A N54 Cu7 106.8(12) . .
C17A N54 H54A 110.4 . .
C17A N54 H54B 110.4 . .
N8 O57 Cu10 119.0(12) . .
O36 N10 O86 163(5) . 2_576
O36 N10 O86 121(4) . .
O86 N10 O86 75(2) . 2_576
N10 O86 N10 105(2) . 2_576
N10 O86 O86 46.0(13) 2_576 2_576
N10 O86 O86 58.7(14) . 2_576
Cu11 O99 H99A 120.2 . .
Cu11 O99 H99B 119.8 . .
H99A O99 H99B 120.0 . .
N9 C20A C1 104.6(16) . 2_666
C19A C20A C1 125(2) . 2_666
C19A C20A N9 118(2) . .
C6 C15A C24A 106(2) . .
N2 C15A C6 109(2) . .
N2 C15A C24A 107(2) . .
C5 C17A N54 100.6(18) . .
C21A C17A C5 139(3) . .
C21A C17A N54 119(3) . .
N48 C12A C2 106.6(15) . .
C13A C12A C2 119(2) . .
C13A C12A N48 121(2) . .
N3 C16A C3 102(2) . .
C3B C16A C3 112(3) . .
C3B C16A N3 113(3) . .
N6 O1H O1H 82(3) . 2_566
O84 N6 O1E 116(4) . .
O1H N6 O84 122(4) . .
O1H N6 O1E 117(3) . .
O1A N11 O1CB 122.6(13) . .
O1B N11 O1A 125.1(13) . .
O1B N11 O1CB 111.6(18) . .

loop_
_geom_bond_atom_site_label_1
_geom_bond_atom_site_label_2
_geom_bond_distance
_geom_bond_site_symmetry_2
C23B C9 1.559(19) .
C1 C20B 1.57(3) 2_666
C1 O11 1.288(13) 2_666
C1 O27 1.235(13) .
C1 C20A 1.56(3) 2_666
C2 C12B 1.58(3) .
C2 O12 1.300(12) .
C2 O23 1.228(13) .
C2 C12A 1.57(2) .
C3 C16B 1.54(3) .
C3 O16 1.276(13) .
C3 O31 1.245(13) .
C3 C16A 1.59(4) .
C4 C9 1.501(15) .
C4 O13 1.284(13) .
C4 O28 1.244(13) .
C5 C17B 1.54(3) .
C5 O15 1.302(14) .
C5 O30 1.226(14) .
C5 C17A 1.55(3) .
C6 C15B 1.55(3) .
C6 O14 1.286(13) .
C6 O29 1.215(13) .
C6 C15A 1.57(3) .
C7 C8 1.500(18) .
C7 O34 1.277(15) .
C7 O38 1.270(15) .
C8 H8A 0.9600 .
C8 H8B 0.9600 .
C8 H8C 0.9600 .
C9 N1 1.476(16) .
C9 C23A 1.71(3) .
C10 C14 1.504(18) .
C10 O35 1.271(18) .
C10 O39 1.267(18) .
C11 C18 1.53(2) .
C11 O41 1.272(19) .
C11 O42 1.285(19) .
C12B C13B 1.46(4) .
C12B N48 1.45(3) .
C14 H14A 0.9600 .
C14 H14B 0.9600 .
C14 H14C 0.9600 .
C15B C24B 1.550(19) .
C15B N2 1.56(3) .
C16B N3 1.43(3) .
C16B C3A 1.52(4) .
C17B C21B 1.45(6) .
C17B N54 1.42(3) .
C18 H18A 0.9600 .
C18 H18B 0.9600 .
C18 H18C 0.9600 .
C19B C20B 1.36(4) .
C20B C1 1.57(3) 2_666
C20B N9 1.48(2) .
Cu1 Gd1 3.5080(12) .
Cu1 Gd2 3.4558(12) .
Cu1 Na1 3.3701(11) .
Cu1 O2 1.975(7) .
Cu1 O7 1.974(6) .
Cu1 O10 1.965(6) .
Cu1 O17 1.959(6) .
Cu1 O31 2.301(7) .
Cu2 Gd1 3.4518(12) .
Cu2 Gd2 3.5131(12) 2_666
Cu2 Na1 3.4052(12) .
Cu2 O1 1.961(6) 2_666
Cu2 O4 1.988(6) .
Cu2 O5 1.957(7) .
Cu2 O6 1.976(6) .
Cu2 O30 2.317(8) .
Cu3 Gd1 3.4508(12) .
Cu3 Gd3 3.5004(12) .
Cu3 Na1 3.3612(11) .
Cu3 O3 1.955(7) .
Cu3 O5 1.944(7) .
Cu3 O9 1.970(6) 2_666
Cu3 O17 1.956(6) .
Cu3 O23 2.291(7) .
Cu4 Gd2 3.5233(11) .
Cu4 Gd3 3.4714(11) .
Cu4 Na1 3.3670(12) .
Cu4 O1 1.983(6) .
Cu4 O2 1.959(6) .
Cu4 O3 1.995(6) .
Cu4 O18 1.955(6) .
Cu4 O29 2.306(7) .
Cu5 Gd1 3.4889(12) .
Cu5 Gd3 3.4569(12) 2_666
Cu5 Na1 3.3842(11) .
Cu5 O6 1.956(6) .
Cu5 O7 1.974(6) .
Cu5 O8 1.972(6) .
Cu5 O18 1.965(7) 2_666
Cu5 O27 2.368(7) .
Cu6 Gd2 3.4374(12) .
Cu6 Gd3 3.5062(12) 2_666
Cu6 Na1 3.3787(11) .
Cu6 O4 1.978(7) 2_666
Cu6 O8 1.962(6) .
Cu6 O9 1.977(6) .
Cu6 O10 1.953(6) .
Cu6 O28 2.334(7) .
Cu7 Cu9 3.016(2) .
Cu7 Gd1 3.5342(14) .
Cu7 O15 1.971(7) .
Cu7 O22 1.967(8) .
Cu7 O40 2.415(9) .
Cu7 O41 1.956(9) .
Cu7 N54 1.987(12) .
Cu8 Cu12 2.991(2) .
Cu8 Gd3 3.5564(14) .
Cu8 N2 1.978(10) .
Cu8 O14 1.977(6) .
Cu8 O26 1.944(8) .
Cu8 O39 1.954(8) .
Cu8 O46 2.418(10) .
Cu9 Gd1 3.5585(13) .
Cu9 O12 1.966(7) .
Cu9 O22 1.950(7) .
Cu9 O42 1.973(9) .
Cu9 O47 2.424(10) .
Cu9 N48 1.992(9) .
Cu10 Cu11 2.9937(19) .
Cu10 Gd2 3.5677(13) .
Cu10 N1 1.973(10) .
Cu10 O13 1.976(7) .
Cu10 O19 1.953(7) .
Cu10 O34 1.951(8) .
Cu10 O57 2.403(13) .
Cu11 Gd2 3.5543(14) .
Cu11 N3 1.979(10) .
Cu11 O16 1.975(7) .
Cu11 O19 1.960(7) .
Cu11 O38 1.960(8) .
Cu11 O99 2.342(12) .
Cu12 Gd3 3.5453(14) .
Cu12 O11 1.987(7) .
Cu12 O26 1.942(7) .
Cu12 O35 1.971(8) .
Cu12 N9 1.982(11) .
Gd1 O5 2.412(6) .
Gd1 O6 2.429(7) .
Gd1 O7 2.456(6) .
Gd1 O12 2.530(6) .
Gd1 O15 2.517(7) .
Gd1 O17 2.448(7) .
Gd1 O20 2.425(7) .
Gd1 O21 2.430(7) .
Gd1 O22 2.423(7) .
Gd2 Cu2 3.5131(12) 2_666
Gd2 O1 2.490(6) .
Gd2 O2 2.433(6) .
Gd2 O4 2.412(7) 2_666
Gd2 O10 2.410(7) .
Gd2 O13 2.529(7) .
Gd2 O16 2.517(7) .
Gd2 O19 2.444(7) .
Gd2 O32 2.432(7) .
Gd2 O33 2.420(8) .
Gd3 Cu5 3.4569(12) 2_666
Gd3 O3 2.451(6) .
Gd3 O8 2.435(6) 2_666
Gd3 O9 2.447(6) 2_666
Gd3 O11 2.503(7) .
Gd3 O14 2.514(7) .
Gd3 O18 2.409(6) .
Gd3 O24 2.413(7) .
Gd3 O25 2.414(7) .
Gd3 O26 2.445(6) .
N1 H1A 0.9000 .
N1 H1B 0.9000 .
N2 H2A 0.9000 .
N2 H2B 0.9000 .
N2 C15A 1.45(3) .
N3 H3A 0.9000 .
N3 H3B 0.9000 .
N3 C16A 1.59(4) .
N4 O56 1.283(19) .
N4 O60 1.272(17) .
N4 O74 1.177(19) .
N5 O49 1.237(17) .
N5 O62 1.260(18) .
N5 O80 1.210(19) .
O84 N6 1.274(10) .
N7 O43 1.215(13) .
N7 O45 1.247(14) .
N7 O50 1.220(14) .
N8 O57 1.272(10) .
N8 O83B 1.50(4) .
N8 O91 1.285(10) .
N8 O83A 1.51(3) .
Na1 Cu1 3.3701(11) 2_666
Na1 Cu2 3.4052(12) 2_666
Na1 Cu3 3.3612(11) 2_666
Na1 Cu4 3.3670(12) 2_666
Na1 Cu5 3.3842(11) 2_666
Na1 Cu6 3.3786(11) 2_666
O1 Cu2 1.961(6) 2_666
O4 Cu6 1.978(7) 2_666
O4 Gd2 2.412(7) 2_666
O8 Gd3 2.435(6) 2_666
O9 Cu3 1.970(6) 2_666
O9 Gd3 2.447(6) 2_666
O11 C1 1.288(13) 2_666
O18 Cu5 1.965(7) 2_666
O20 H20A 0.8493 .
O20 H20B 0.8509 .
O21 H21A 0.8508 .
O21 H21B 0.8496 .
O24 H24A 0.8497 .
O24 H24B 0.8504 .
O25 H25A 0.8501 .
O25 H25B 0.8502 .
O32 H32A 0.8493 .
O32 H32B 0.8499 .
O33 H33A 0.8499 .
O33 H33B 0.8505 .
O36 N10 1.280(10) .
O46 H46A 0.8503 .
O46 H46B 0.8501 .
N48 H48 0.9000 .
N48 H12B 0.9000 .
N48 C12A 1.49(2) .
N9 H9A 0.9000 .
N9 H9B 0.9000 .
N9 C20A 1.56(3) .
N54 H54A 0.9000 .
N54 H54B 0.9000 .
N54 C17A 1.62(3) .
N10 O86 1.55(3) 2_576
N10 O86 1.307(10) .
O86 N10 1.55(3) 2_576
O86 O86 1.76(5) 2_576
O99 H99A 0.8506 .
O99 H99B 0.8500 .
C20A C1 1.56(3) 2_666
C20A C19A 1.33(4) .
C15A C24A 1.58(4) .
C17A C21A 1.13(5) .
C13A C12A 1.35(4) .
C3B C16A 1.47(5) .
O1E N6 1.39(5) .
O1H O1H 1.63(9) 2_566
O1H N6 1.25(5) .
O1A N11 1.239(9) .
O1B N11 1.233(9) .
N11 O1CB 1.254(10) .

loop_
_geom_torsion_atom_site_label_1
_geom_torsion_atom_site_label_2
_geom_torsion_atom_site_label_3
_geom_torsion_atom_site_label_4
_geom_torsion
_geom_torsion_site_symmetry_1
_geom_torsion_site_symmetry_4
C23B C9 N1 Cu10 102.1(16) . .
C1 C20B N9 Cu12 39.7(19) 2_666 .
C1 C20B N9 C20A -67(2) 2_666 .
C2 C12B N48 Cu9 23(2) . .
C2 C12B N48 C12A -68(2) . .
C3 C16B N3 Cu11 -10(3) . .
C3 C16B N3 C16A 80(5) . .
C4 C9 N1 Cu10 -3.8(15) . .
C5 C17B N54 Cu7 -5(2) . .
C5 C17B N54 C17A 77(3) . .
C6 C15B N2 Cu8 13(2) . .
C6 C15B N2 C15A -70(3) . .
C8 C7 O34 Cu10 171.7(10) . .
C8 C7 O38 Cu11 -168.7(10) . .
C9 C4 O13 Cu10 -9.0(13) . .
C9 C4 O13 Gd2 178.8(9) . .
C9 C4 O28 Cu6 -178.1(9) . .
C12B C2 O12 Cu9 20.2(16) . .
C12B C2 O12 Gd1 -168.9(13) . .
C12B C2 O23 Cu3 165.0(13) . .
C12B C2 C12A N48 -64(2) . .
C12B C2 C12A C13A 77(3) . .
C12B N48 C12A C2 67(2) . .
C12B N48 C12A C13A -73(3) . .
C13B C12B N48 Cu9 160(2) . .
C13B C12B N48 C12A 69(3) . .
C14 C10 O35 Cu12 -177.0(12) . .
C14 C10 O39 Cu8 173.2(12) . .
C15B C6 O14 Cu8 20.7(18) . .
C15B C6 O14 Gd3 -165.2(14) . .
C15B C6 O29 Cu4 168.0(13) . .
C15B C6 C15A N2 -79(4) . .
C15B C6 C15A C24A 36(3) . .
C15B N2 C15A C6 73(4) . .
C15B N2 C15A C24A -41(3) . .
C16B C3 O16 Cu11 -4.4(18) . .
C16B C3 O16 Gd2 176.4(14) . .
C16B C3 O31 Cu1 -171.1(14) . .
C16B C3 C16A N3 58(4) . .
C16B C3 C16A C3B -63(5) . .
C16B N3 C16A C3 -64(4) . .
C16B N3 C16A C3B 56(5) . .
C17B C5 O15 Cu7 -19.1(16) . .
C17B C5 O15 Gd1 169.8(13) . .
C17B C5 O30 Cu2 -165.5(14) . .
C17B C5 C17A N54 56(3) . .
C17B C5 C17A C21A -108(7) . .
C17B N54 C17A C5 -66(3) . .
C17B N54 C17A C21A 102(5) . .
C18 C11 O41 Cu7 174.6(12) . .
C18 C11 O42 Cu9 -175.7(13) . .
C19B C20B N9 Cu12 -178(2) . .
C19B C20B N9 C20A 75(3) . .
C20B C1 O27 Cu5 -164.5(13) 2_666 .
C20B N9 C20A C1 67(2) . 2_666
C20B N9 C20A C19A -78(3) . .
C21B C17B N54 Cu7 -158(3) . .
C21B C17B N54 C17A -76(4) . .
C24B C15B N2 Cu8 125.4(19) . .
C24B C15B N2 C15A 42(3) . .
Cu1 Gd2 O1 Cu2 -88.8(2) . 2_666
Cu1 Gd2 O1 Cu4 29.9(2) . .
Cu1 Gd2 O2 Cu4 -127.2(4) . .
Cu1 Gd2 O10 Cu6 123.4(4) . .
Cu1 Gd2 O13 C4 44.1(11) . .
Cu1 Gd2 O13 Cu10 -128.6(2) . .
Cu1 Gd2 O16 C3 -6.0(11) . .
Cu1 Gd2 O16 Cu11 174.8(3) . .
Cu1 Gd2 O19 Cu10 90.9(3) . .
Cu1 Gd2 O19 Cu11 -15.8(4) . .
Cu2 Gd1 O5 Cu3 -127.3(4) . .
Cu2 Gd1 O6 Cu5 125.3(4) . .
Cu2 Gd1 O7 Cu1 90.2(2) . .
Cu2 Gd1 O7 Cu5 -30.6(2) . .
Cu2 Gd1 O12 C2 -40.9(11) . .
Cu2 Gd1 O12 Cu9 130.6(2) . .
Cu2 Gd1 O15 C5 -3.5(10) . .
Cu2 Gd1 O15 Cu7 -175.3(3) . .
Cu2 Gd1 O17 Cu1 -92.3(2) . .
Cu2 Gd1 O17 Cu3 35.6(2) . .
Cu2 Gd1 O22 Cu7 16.8(4) . .
Cu2 Gd1 O22 Cu9 -90.9(3) . .
Cu2 Gd2 O1 Cu4 118.8(4) 2_666 .
Cu2 Gd2 O2 Cu1 95.2(2) 2_666 .
Cu2 Gd2 O2 Cu4 -32.1(2) 2_666 .
Cu2 Gd2 O10 Cu1 -89.9(2) 2_666 .
Cu2 Gd2 O10 Cu6 33.5(2) 2_666 .
Cu2 Gd2 O13 C4 -46.4(11) 2_666 .
Cu2 Gd2 O13 Cu10 140.9(2) 2_666 .
Cu2 Gd2 O16 C3 2.7(14) 2_666 .
Cu2 Gd2 O16 Cu11 -176.59(8) 2_666 .
Cu2 Gd2 O19 Cu10 -77.0(4) 2_666 .
Cu2 Gd2 O19 Cu11 176.30(7) 2_666 .
Cu3 Gd1 O5 Cu2 127.3(4) . .
Cu3 Gd1 O6 Cu2 -34.8(2) . .
Cu3 Gd1 O6 Cu5 90.5(2) . .
Cu3 Gd1 O7 Cu1 31.3(2) . .
Cu3 Gd1 O7 Cu5 -89.6(2) . .
Cu3 Gd1 O12 C2 4.3(10) . .
Cu3 Gd1 O12 Cu9 175.8(3) . .
Cu3 Gd1 O15 C5 40.5(11) . .
Cu3 Gd1 O15 Cu7 -131.3(2) . .
Cu3 Gd1 O17 Cu1 -127.9(4) . .
Cu3 Gd1 O22 Cu7 96.1(3) . .
Cu3 Gd1 O22 Cu9 -11.7(4) . .
Cu3 Gd3 O3 Cu4 127.1(4) . .
Cu3 Gd3 O11 C1 -10.2(14) . 2_666
Cu3 Gd3 O11 Cu12 176.43(10) . .
Cu3 Gd3 O14 C6 45.3(12) . .
Cu3 Gd3 O14 Cu8 -140.3(2) . .
Cu3 Gd3 O18 Cu4 -34.7(2) . .
Cu3 Gd3 O18 Cu5 90.8(2) . 2_666
Cu3 Gd3 O26 Cu8 76.7(4) . .
Cu3 Gd3 O26 Cu12 -175.69(9) . .
Cu4 Gd3 O3 Cu3 -127.1(4) . .
Cu4 Gd3 O11 C1 41.6(12) . 2_666
Cu4 Gd3 O11 Cu12 -131.8(2) . .
Cu4 Gd3 O14 C6 -1.1(11) . .
Cu4 Gd3 O14 Cu8 173.3(3) . .
Cu4 Gd3 O18 Cu5 125.5(4) . 2_666
Cu4 Gd3 O26 Cu8 -11.8(4) . .
Cu4 Gd3 O26 Cu12 95.8(3) . .
Cu5 Gd1 O5 Cu2 35.3(2) . .
Cu5 Gd1 O5 Cu3 -92.0(2) . .
Cu5 Gd1 O6 Cu2 -125.3(4) . .
Cu5 Gd1 O7 Cu1 120.9(4) . .
Cu5 Gd1 O12 C2 7.6(13) . .
Cu5 Gd1 O12 Cu9 179.12(9) . .
Cu5 Gd1 O15 C5 -49.9(11) . .
Cu5 Gd1 O15 Cu7 138.3(2) . .
Cu5 Gd1 O17 Cu1 -33.5(2) . .
Cu5 Gd1 O17 Cu3 94.4(2) . .
Cu5 Gd1 O22 Cu7 -72.4(4) . .
Cu5 Gd1 O22 Cu9 179.87(8) . .
Cu5 Gd3 O3 Cu3 -91.4(2) 2_666 .
Cu5 Gd3 O3 Cu4 35.7(2) 2_666 .
Cu5 Gd3 O11 C1 -2.6(11) 2_666 2_666
Cu5 Gd3 O11 Cu12 -176.0(3) 2_666 .
Cu5 Gd3 O14 C6 -45.0(12) 2_666 .
Cu5 Gd3 O14 Cu8 129.5(2) 2_666 .
Cu5 Gd3 O18 Cu4 -125.5(4) 2_666 .
Cu5 Gd3 O26 Cu8 -90.3(3) 2_666 .
Cu5 Gd3 O26 Cu12 17.3(4) 2_666 .
Cu6 Gd2 O1 Cu2 -30.5(2) . 2_666
Cu6 Gd2 O1 Cu4 88.3(2) . .
Cu6 Gd2 O2 Cu1 36.0(2) . .
Cu6 Gd2 O2 Cu4 -91.2(2) . .
Cu6 Gd2 O10 Cu1 -123.4(4) . .
Cu6 Gd2 O13 C4 -0.5(10) . .
Cu6 Gd2 O13 Cu10 -173.2(3) . .
Cu6 Gd2 O16 C3 -49.3(12) . .
Cu6 Gd2 O16 Cu11 131.5(2) . .
Cu6 Gd2 O19 Cu10 12.7(4) . .
Cu6 Gd2 O19 Cu11 -94.0(3) . .
Cu7 Cu9 O12 C2 132.8(7) . .
Cu7 Cu9 O12 Gd1 -41.2(2) . .
Cu7 Cu9 O22 Gd1 111.9(4) . .
Cu7 Cu9 O42 C11 -0.1(12) . .
Cu7 Cu9 N48 C12B -105.0(14) . .
Cu7 Cu9 N48 C12A -69.8(13) . .
Cu7 N54 C17A C5 41.5(19) . .
Cu7 N54 C17A C21A -150(4) . .
Cu8 Cu12 O11 C1 -131.1(7) . 2_666
Cu8 Cu12 O11 Gd3 44.5(3) . .
Cu8 Cu12 O26 Gd3 -112.5(4) . .
Cu8 Cu12 O35 C10 1.4(12) . .
Cu8 Cu12 N9 C20B 62.9(15) . .
Cu8 Cu12 N9 C20A 97.5(14) . .
Cu8 N2 C15A C6 -34(2) . .
Cu8 N2 C15A C24A -148.0(18) . .
Cu9 Cu7 O15 C5 -131.0(7) . .
Cu9 Cu7 O15 Gd1 43.3(2) . .
Cu9 Cu7 O22 Gd1 -113.1(4) . .
Cu9 Cu7 O41 C11 1.9(12) . .
Cu9 Cu7 N54 C17B 88.6(16) . .
Cu9 Cu7 N54 C17A 60.3(15) . .
Cu9 N48 C12A C2 -34.1(18) . .
Cu9 N48 C12A C13A -175(2) . .
Cu10 Cu11 N3 C16B -87.0(16) . .
Cu10 Cu11 N3 C16A -114.8(18) . .
Cu10 Cu11 O16 C3 137.4(8) . .
Cu10 Cu11 O16 Gd2 -43.1(2) . .
Cu10 Cu11 O19 Gd2 112.4(4) . .
Cu10 Cu11 O38 C7 -6.3(10) . .
Cu11 Cu10 N1 C9 94.4(10) . .
Cu11 Cu10 O13 C4 -134.7(7) . .
Cu11 Cu10 O13 Gd2 40.2(2) . .
Cu11 Cu10 O19 Gd2 -111.7(4) . .
Cu11 Cu10 O34 C7 1.6(10) . .
Cu11 Cu10 O57 N8 179.1(14) . .
Cu11 N3 C16A C3 35(3) . .
Cu11 N3 C16A C3B 155(2) . .
Cu12 Cu8 N2 C15B -99.3(14) . .
Cu12 Cu8 N2 C15A -70.4(16) . .
Cu12 Cu8 O14 C6 136.9(8) . .
Cu12 Cu8 O14 Gd3 -39.3(3) . .
Cu12 Cu8 O26 Gd3 112.1(4) . .
Cu12 Cu8 O39 C10 4.4(12) . .
Cu12 N9 C20A C1 -18(2) . 2_666
Cu12 N9 C20A C19A -162(2) . .
Gd1 Cu1 Gd2 Cu2 -175.1(6) . 2_666
Gd1 Cu1 Gd2 Cu6 129.9(6) . .
Gd1 Cu1 Gd2 O1 -142.2(6) . .
Gd1 Cu1 Gd2 O2 -93.6(6) . .
Gd1 Cu1 Gd2 O4 151.8(6) . 2_666
Gd1 Cu1 Gd2 O10 97.0(6) . .
Gd1 Cu1 Gd2 O13 80.5(6) . .
Gd1 Cu1 Gd2 O16 0.8(6) . .
Gd1 Cu1 Gd2 O19 12.0(6) . .
Gd1 Cu1 Gd2 O32 -70.2(6) . .
Gd1 Cu1 Gd2 O33 -178.0(7) . .
Gd1 Cu1 Na1 Cu1 -95(100) . 2_666
Gd1 Cu1 Na1 Cu2 178.31(3) . 2_666
Gd1 Cu1 Na1 Cu2 -1.69(3) . .
Gd1 Cu1 Na1 Cu3 53.44(3) . .
Gd1 Cu1 Na1 Cu3 -126.56(3) . 2_666
Gd1 Cu1 Na1 Cu4 -54.96(3) . 2_666
Gd1 Cu1 Na1 Cu4 125.04(3) . .
Gd1 Cu1 Na1 Cu5 124.20(3) . 2_666
Gd1 Cu1 Na1 Cu5 -55.80(3) . .
Gd1 Cu1 Na1 Cu6 -126.46(3) . .
Gd1 Cu1 Na1 Cu6 53.54(3) . 2_666
Gd1 Cu1 O2 Cu4 -67.7(5) . .
Gd1 Cu1 O2 Gd2 174.69(6) . .
Gd1 Cu1 O7 Cu5 112.6(4) . .
Gd1 Cu1 O10 Cu6 71.8(4) . .
Gd1 Cu1 O10 Gd2 -174.62(6) . .
Gd1 Cu1 O17 Cu3 -115.4(5) . .
Gd1 Cu1 O31 C3 178.8(9) . .
Gd1 Cu2 Na1 Cu1 -178.28(3) . 2_666
Gd1 Cu2 Na1 Cu1 1.72(3) . .
Gd1 Cu2 Na1 Cu2 105(100) . 2_666
Gd1 Cu2 Na1 Cu3 -54.10(3) . .
Gd1 Cu2 Na1 Cu3 125.90(3) . 2_666
Gd1 Cu2 Na1 Cu4 126.39(3) . 2_666
Gd1 Cu2 Na1 Cu4 -53.61(3) . .
Gd1 Cu2 Na1 Cu5 -124.79(3) . 2_666
Gd1 Cu2 Na1 Cu5 55.21(3) . .
Gd1 Cu2 Na1 Cu6 56.29(3) . .
Gd1 Cu2 Na1 Cu6 -123.71(3) . 2_666
Gd1 Cu2 O4 Cu6 69.5(4) . 2_666
Gd1 Cu2 O4 Gd2 -176.21(6) . 2_666
Gd1 Cu2 O5 Cu3 116.2(5) . .
Gd1 Cu2 O6 Cu5 -115.4(5) . .
Gd1 Cu2 O30 C5 -2.0(9) . .
Gd1 Cu3 Gd3 Cu4 108.3(6) . .
Gd1 Cu3 Gd3 Cu5 162.9(6) . 2_666
Gd1 Cu3 Gd3 O3 76.8(6) . .
Gd1 Cu3 Gd3 O8 -163.2(6) . 2_666
Gd1 Cu3 Gd3 O9 -110.2(6) . 2_666
Gd1 Cu3 Gd3 O11 169.9(7) . .
Gd1 Cu3 Gd3 O14 58.0(6) . .
Gd1 Cu3 Gd3 O18 129.4(6) . .
Gd1 Cu3 Gd3 O24 -15.7(6) . .
Gd1 Cu3 Gd3 O25 -90.3(6) . .
Gd1 Cu3 Gd3 O26 -7.2(7) . .
Gd1 Cu3 Na1 Cu1 125.22(3) . 2_666
Gd1 Cu3 Na1 Cu1 -54.78(3) . .
Gd1 Cu3 Na1 Cu2 -125.84(3) . 2_666
Gd1 Cu3 Na1 Cu2 54.16(3) . .
Gd1 Cu3 Na1 Cu3 -27(100) . 2_666
Gd1 Cu3 Na1 Cu4 54.63(3) . 2_666
Gd1 Cu3 Na1 Cu4 -125.37(3) . .
Gd1 Cu3 Na1 Cu5 -0.61(3) . .
Gd1 Cu3 Na1 Cu5 179.39(3) . 2_666
Gd1 Cu3 Na1 Cu6 125.32(4) . 2_666
Gd1 Cu3 Na1 Cu6 -54.68(4) . .
Gd1 Cu3 O3 Cu4 71.0(5) . .
Gd1 Cu3 O3 Gd3 -174.61(6) . .
Gd1 Cu3 O5 Cu2 -116.0(5) . .
Gd1 Cu3 O17 Cu1 116.6(5) . .
Gd1 Cu3 O23 C2 -0.3(9) . .
Gd1 Cu5 Na1 Cu1 56.27(3) . .
Gd1 Cu5 Na1 Cu1 -123.73(3) . 2_666
Gd1 Cu5 Na1 Cu2 -54.34(3) . .
Gd1 Cu5 Na1 Cu2 125.66(3) . 2_666
Gd1 Cu5 Na1 Cu3 0.60(3) . .
Gd1 Cu5 Na1 Cu3 -179.40(3) . 2_666
Gd1 Cu5 Na1 Cu4 -122.89(3) . 2_666
Gd1 Cu5 Na1 Cu4 57.11(3) . .
Gd1 Cu5 Na1 Cu5 -78(100) . 2_666
Gd1 Cu5 Na1 Cu6 126.74(4) . .
Gd1 Cu5 Na1 Cu6 -53.26(4) . 2_666
Gd1 Cu5 O6 Cu2 114.2(5) . .
Gd1 Cu5 O7 Cu1 -113.0(4) . .
Gd1 Cu5 O8 Cu6 -69.2(5) . .
Gd1 Cu5 O8 Gd3 175.77(6) . 2_666
Gd1 Cu5 O27 C1 179.4(9) . .
Gd1 Cu7 Cu9 O12 30.2(2) . .
Gd1 Cu7 Cu9 O22 -41.7(3) . .
Gd1 Cu7 Cu9 O42 -151.8(3) . .
Gd1 Cu7 Cu9 O47 -65.3(3) . .
Gd1 Cu7 Cu9 N48 118.5(4) . .
Gd1 Cu7 O15 C5 -174.3(9) . .
Gd1 Cu7 O22 Cu9 113.1(4) . .
Gd1 Cu7 O41 C11 40.7(13) . .
Gd1 Cu7 N54 C17B -9.1(17) . .
Gd1 Cu7 N54 C17A -37.4(15) . .
Gd1 Cu9 O12 C2 174.0(9) . .
Gd1 Cu9 O22 Cu7 -111.9(4) . .
Gd1 Cu9 O42 C11 -36.6(15) . .
Gd1 Cu9 N48 C12B -12.5(16) . .
Gd1 Cu9 N48 C12A 22.7(14) . .
Gd2 Cu1 Na1 Cu1 85(100) . 2_666
Gd2 Cu1 Na1 Cu2 178.53(3) . .
Gd2 Cu1 Na1 Cu2 -1.47(3) . 2_666
Gd2 Cu1 Na1 Cu3 53.65(3) . 2_666
Gd2 Cu1 Na1 Cu3 -126.35(3) . .
Gd2 Cu1 Na1 Cu4 -54.74(3) . .
Gd2 Cu1 Na1 Cu4 125.26(3) . 2_666
Gd2 Cu1 Na1 Cu5 124.42(3) . .
Gd2 Cu1 Na1 Cu5 -55.58(3) . 2_666
Gd2 Cu1 Na1 Cu6 53.76(3) . .
Gd2 Cu1 Na1 Cu6 -126.24(3) . 2_666
Gd2 Cu1 O2 Cu4 117.6(5) . .
Gd2 Cu1 O7 Cu5 -72.8(4) . .
Gd2 Cu1 O7 Gd1 174.63(6) . .
Gd2 Cu1 O10 Cu6 -113.6(4) . .
Gd2 Cu1 O17 Cu3 70.0(5) . .
Gd2 Cu1 O17 Gd1 -174.59(6) . .
Gd2 Cu1 O31 C3 -1.1(9) . .
Gd2 Cu2 Gd1 Cu3 -74.3(6) 2_666 .
Gd2 Cu2 Gd1 Cu5 179(100) 2_666 .
Gd2 Cu2 Gd1 O5 -43.8(6) 2_666 .
Gd2 Cu2 Gd1 O6 147.4(7) 2_666 .
Gd2 Cu2 Gd1 O7 -162.1(6) 2_666 .
Gd2 Cu2 Gd1 O12 -25.0(6) 2_666 .
Gd2 Cu2 Gd1 O15 54.6(6) 2_666 .
Gd2 Cu2 Gd1 O17 -96.4(6) 2_666 .
Gd2 Cu2 Gd1 O20 -122.2(7) 2_666 .
Gd2 Cu2 Gd1 O21 125.6(6) 2_666 .
Gd2 Cu2 Gd1 O22 43.0(6) 2_666 .
Gd2 Cu2 Na1 Cu1 178.55(3) 2_666 .
Gd2 Cu2 Na1 Cu1 -1.45(3) 2_666 2_666
Gd2 Cu2 Na1 Cu2 -78(100) 2_666 2_666
Gd2 Cu2 Na1 Cu3 -57.27(3) 2_666 2_666
Gd2 Cu2 Na1 Cu3 122.73(3) 2_666 .
Gd2 Cu2 Na1 Cu4 -56.77(3) 2_666 2_666
Gd2 Cu2 Na1 Cu4 123.23(3) 2_666 .
Gd2 Cu2 Na1 Cu5 -127.95(3) 2_666 .
Gd2 Cu2 Na1 Cu5 52.05(3) 2_666 2_666
Gd2 Cu2 Na1 Cu6 -126.88(3) 2_666 .
Gd2 Cu2 Na1 Cu6 53.12(3) 2_666 2_666
Gd2 Cu2 O4 Cu6 -114.3(5) 2_666 2_666
Gd2 Cu2 O5 Cu3 -67.6(4) 2_666 .
Gd2 Cu2 O5 Gd1 176.15(6) 2_666 .
Gd2 Cu2 O6 Cu5 68.0(5) 2_666 .
Gd2 Cu2 O6 Gd1 -176.67(7) 2_666 .
Gd2 Cu2 O30 C5 -178.8(9) 2_666 .
Gd2 Cu4 Gd3 Cu3 -96.6(6) . .
Gd2 Cu4 Gd3 Cu5 156.7(6) . 2_666
Gd2 Cu4 Gd3 O3 -66.4(6) . .
Gd2 Cu4 Gd3 O8 177.7(6) . 2_666
Gd2 Cu4 Gd3 O9 -116.4(6) . 2_666
Gd2 Cu4 Gd3 O11 107.8(6) . .
Gd2 Cu4 Gd3 O14 28.5(6) . .
Gd2 Cu4 Gd3 O18 124.8(7) . .
Gd2 Cu4 Gd3 O24 -42.3(6) . .
Gd2 Cu4 Gd3 O25 -148.3(7) . .
Gd2 Cu4 Gd3 O26 38.2(6) . .
Gd2 Cu4 Na1 Cu1 53.16(3) . .
Gd2 Cu4 Na1 Cu1 -126.84(3) . 2_666
Gd2 Cu4 Na1 Cu2 -56.53(3) . 2_666
Gd2 Cu4 Na1 Cu2 123.47(3) . .
Gd2 Cu4 Na1 Cu3 123.95(3) . .
Gd2 Cu4 Na1 Cu3 -56.05(3) . 2_666
Gd2 Cu4 Na1 Cu4 43(100) . 2_666
Gd2 Cu4 Na1 Cu5 -127.67(4) . 2_666
Gd2 Cu4 Na1 Cu5 52.33(4) . .
Gd2 Cu4 Na1 Cu6 178.30(3) . 2_666
Gd2 Cu4 Na1 Cu6 -1.70(3) . .
Gd2 Cu4 O1 Cu2 111.5(4) . 2_666
Gd2 Cu4 O2 Cu1 -115.9(5) . .
Gd2 Cu4 O3 Cu3 -69.3(5) . .
Gd2 Cu4 O3 Gd3 174.98(6) . .
Gd2 Cu4 O18 Cu5 69.3(5) . 2_666
Gd2 Cu4 O18 Gd3 -175.03(7) . .
Gd2 Cu4 O29 C6 179.5(9) . .
Gd2 Cu6 Na1 Cu1 125.81(3) . 2_666
Gd2 Cu6 Na1 Cu1 -54.19(3) . .
Gd2 Cu6 Na1 Cu2 54.92(3) . 2_666
Gd2 Cu6 Na1 Cu2 -125.08(3) . .
Gd2 Cu6 Na1 Cu3 125.70(4) . 2_666
Gd2 Cu6 Na1 Cu3 -54.30(4) . .
Gd2 Cu6 Na1 Cu4 -178.26(3) . 2_666
Gd2 Cu6 Na1 Cu4 1.74(3) . .
Gd2 Cu6 Na1 Cu5 55.99(4) . 2_666
Gd2 Cu6 Na1 Cu5 -124.01(4) . .
Gd2 Cu6 Na1 Cu6 -1(100) . 2_666
Gd2 Cu6 O8 Cu5 72.0(4) . .
Gd2 Cu6 O8 Gd3 -174.31(6) . 2_666
Gd2 Cu6 O9 Cu3 -71.8(4) . 2_666
Gd2 Cu6 O9 Gd3 174.20(6) . 2_666
Gd2 Cu6 O10 Cu1 113.8(4) . .
Gd2 Cu6 O28 C4 -0.5(8) . .
Gd2 Cu10 Cu11 N3 120.4(5) . .
Gd2 Cu10 Cu11 O16 31.1(2) . .
Gd2 Cu10 Cu11 O19 -42.0(3) . .
Gd2 Cu10 Cu11 O38 -154.2(3) . .
Gd2 Cu10 Cu11 O99 -69.1(4) . .
Gd2 Cu10 N1 C9 -0.3(11) . .
Gd2 Cu10 O13 C4 -175.0(8) . .
Gd2 Cu10 O19 Cu11 111.7(4) . .
Gd2 Cu10 O34 C7 34.1(12) . .
Gd2 Cu10 O57 N8 -122.7(16) . .
Gd2 Cu11 N3 C16B 8.2(17) . .
Gd2 Cu11 N3 C16A -20(2) . .
Gd2 Cu11 O16 C3 -179.5(9) . .
Gd2 Cu11 O19 Cu10 -112.4(4) . .
Gd2 Cu11 O38 C7 -41.5(12) . .
Gd3 Cu3 Gd1 Cu2 144.7(6) . .
Gd3 Cu3 Gd1 Cu5 -160.5(6) . .
Gd3 Cu3 Gd1 O5 114.0(6) . .
Gd3 Cu3 Gd1 O6 166.6(6) . .
Gd3 Cu3 Gd1 O7 -127.1(6) . .
Gd3 Cu3 Gd1 O12 17.9(6) . .
Gd3 Cu3 Gd1 O15 96.9(6) . .
Gd3 Cu3 Gd1 O17 -77.9(6) . .
Gd3 Cu3 Gd1 O20 -52.5(6) . .
Gd3 Cu3 Gd1 O21 -159.2(7) . .
Gd3 Cu3 Gd1 O22 26.3(6) . .
Gd3 Cu3 Na1 Cu1 123.99(3) . .
Gd3 Cu3 Na1 Cu1 -56.01(3) . 2_666
Gd3 Cu3 Na1 Cu2 52.92(3) . 2_666
Gd3 Cu3 Na1 Cu2 -127.08(3) . .
Gd3 Cu3 Na1 Cu3 152(100) . 2_666
Gd3 Cu3 Na1 Cu4 -126.60(3) . 2_666
Gd3 Cu3 Na1 Cu4 53.40(3) . .
Gd3 Cu3 Na1 Cu5 -1.84(3) . 2_666
Gd3 Cu3 Na1 Cu5 178.16(3) . .
Gd3 Cu3 Na1 Cu6 124.09(3) . .
Gd3 Cu3 Na1 Cu6 -55.91(3) . 2_666
Gd3 Cu3 O3 Cu4 -114.4(5) . .
Gd3 Cu3 O5 Cu2 69.3(5) . .
Gd3 Cu3 O5 Gd1 -174.70(6) . .
Gd3 Cu3 O17 Cu1 -68.8(5) . .
Gd3 Cu3 O17 Gd1 174.69(6) . .
Gd3 Cu3 O23 C2 -179.0(9) . .
Gd3 Cu4 Na1 Cu1 -124.86(3) . .
Gd3 Cu4 Na1 Cu1 55.14(3) . 2_666
Gd3 Cu4 Na1 Cu2 -54.55(4) . .
Gd3 Cu4 Na1 Cu2 125.45(4) . 2_666
Gd3 Cu4 Na1 Cu3 125.94(3) . 2_666
Gd3 Cu4 Na1 Cu3 -54.06(3) . .
Gd3 Cu4 Na1 Cu4 -135(100) . 2_666
Gd3 Cu4 Na1 Cu5 -125.69(3) . .
Gd3 Cu4 Na1 Cu5 54.31(3) . 2_666
Gd3 Cu4 Na1 Cu6 0.29(3) . 2_666
Gd3 Cu4 Na1 Cu6 -179.71(3) . .
Gd3 Cu4 O1 Cu2 -73.6(4) . 2_666
Gd3 Cu4 O1 Gd2 174.91(6) . .
Gd3 Cu4 O2 Cu1 69.3(4) . .
Gd3 Cu4 O2 Gd2 -174.87(6) . .
Gd3 Cu4 O3 Cu3 115.7(5) . .
Gd3 Cu4 O18 Cu5 -115.6(5) . 2_666
Gd3 Cu4 O29 C6 -2.3(9) . .
Gd3 Cu5 Gd1 Cu2 -85.4(6) 2_666 .
Gd3 Cu5 Gd1 Cu3 -140.5(6) 2_666 .
Gd3 Cu5 Gd1 O5 -107.3(6) 2_666 .
Gd3 Cu5 Gd1 O6 -53.1(6) 2_666 .
Gd3 Cu5 Gd1 O7 131.2(6) 2_666 .
Gd3 Cu5 Gd1 O12 -143.5(6) 2_666 .
Gd3 Cu5 Gd1 O15 -34.5(6) 2_666 .
Gd3 Cu5 Gd1 O17 -174.0(6) 2_666 .
Gd3 Cu5 Gd1 O20 115.1(6) 2_666 .
Gd3 Cu5 Gd1 O21 40.1(6) 2_666 .
Gd3 Cu5 Gd1 O22 30.6(7) 2_666 .
Gd3 Cu5 Na1 Cu1 -126.20(4) 2_666 .
Gd3 Cu5 Na1 Cu1 53.80(4) 2_666 2_666
Gd3 Cu5 Na1 Cu2 123.19(4) 2_666 .
Gd3 Cu5 Na1 Cu2 -56.81(4) 2_666 2_666
Gd3 Cu5 Na1 Cu3 -1.87(3) 2_666 2_666
Gd3 Cu5 Na1 Cu3 178.13(3) 2_666 .
Gd3 Cu5 Na1 Cu4 54.65(3) 2_666 2_666
Gd3 Cu5 Na1 Cu4 -125.35(3) 2_666 .
Gd3 Cu5 Na1 Cu5 99(100) 2_666 2_666
Gd3 Cu5 Na1 Cu6 -55.73(3) 2_666 .
Gd3 Cu5 Na1 Cu6 124.27(3) 2_666 2_666
Gd3 Cu5 O6 Cu2 -70.2(4) 2_666 .
Gd3 Cu5 O6 Gd1 175.64(6) 2_666 .
Gd3 Cu5 O7 Cu1 71.4(4) 2_666 .
Gd3 Cu5 O7 Gd1 -175.59(7) 2_666 .
Gd3 Cu5 O8 Cu6 115.0(4) 2_666 .
Gd3 Cu5 O27 C1 1.9(8) 2_666 .
Gd3 Cu6 Gd2 Cu1 -105.9(5) 2_666 .
Gd3 Cu6 Gd2 Cu2 147.0(6) 2_666 2_666
Gd3 Cu6 Gd2 O1 165.8(6) 2_666 .
Gd3 Cu6 Gd2 O2 -128.6(6) 2_666 .
Gd3 Cu6 Gd2 O4 115.5(6) 2_666 2_666
Gd3 Cu6 Gd2 O10 -73.1(6) 2_666 .
Gd3 Cu6 Gd2 O13 21.3(6) 2_666 .
Gd3 Cu6 Gd2 O16 -58.5(6) 2_666 .
Gd3 Cu6 Gd2 O19 10.9(6) 2_666 .
Gd3 Cu6 Gd2 O32 -161.1(7) 2_666 .
Gd3 Cu6 Gd2 O33 92.7(6) 2_666 .
Gd3 Cu6 Na1 Cu1 124.35(4) 2_666 .
Gd3 Cu6 Na1 Cu1 -55.65(4) 2_666 2_666
Gd3 Cu6 Na1 Cu2 -126.54(3) 2_666 2_666
Gd3 Cu6 Na1 Cu2 53.46(3) 2_666 .
Gd3 Cu6 Na1 Cu3 124.24(3) 2_666 .
Gd3 Cu6 Na1 Cu3 -55.76(3) 2_666 2_666
Gd3 Cu6 Na1 Cu4 -179.72(3) 2_666 .
Gd3 Cu6 Na1 Cu4 0.28(3) 2_666 2_666
Gd3 Cu6 Na1 Cu5 -125.47(3) 2_666 2_666
Gd3 Cu6 Na1 Cu5 54.53(3) 2_666 .
Gd3 Cu6 Na1 Cu6 177(100) 2_666 2_666
Gd3 Cu6 O8 Cu5 -113.7(4) 2_666 .
Gd3 Cu6 O9 Cu3 114.0(4) 2_666 2_666
Gd3 Cu6 O10 Cu1 -71.8(4) 2_666 .
Gd3 Cu6 O10 Gd2 174.35(6) 2_666 .
Gd3 Cu6 O28 C4 -179.1(8) 2_666 .
Gd3 Cu8 Cu12 O11 -31.9(2) . .
Gd3 Cu8 Cu12 O26 42.1(3) . .
Gd3 Cu8 Cu12 O35 151.8(3) . .
Gd3 Cu8 Cu12 N9 -119.7(5) . .
Gd3 Cu8 N2 C15B 0.5(15) . .
Gd3 Cu8 N2 C15A 29.4(17) . .
Gd3 Cu8 O14 C6 176.1(9) . .
Gd3 Cu8 O26 Cu12 -112.1(4) . .
Gd3 Cu8 O39 C10 -30.2(14) . .
Gd3 Cu12 O11 C1 -175.5(9) . 2_666
Gd3 Cu12 O26 Cu8 112.5(4) . .
Gd3 Cu12 O35 C10 39.0(14) . .
Gd3 Cu12 N9 C20B -34.1(15) . .
Gd3 Cu12 N9 C20A 0.5(16) . .
N1 Cu10 Cu11 Gd2 -119.1(4) . .
N1 Cu10 Cu11 N3 1.3(6) . .
N1 Cu10 Cu11 O16 -88.0(5) . .
N1 Cu10 Cu11 O19 -161.0(5) . .
N1 Cu10 Cu11 O38 86.7(5) . .
N1 Cu10 Cu11 O99 171.8(6) . .
N1 Cu10 O13 C4 5.1(8) . .
N1 Cu10 O13 Gd2 -179.9(4) . .
N1 Cu10 O19 Cu11 98.7(19) . .
N1 Cu10 O19 Gd2 -13(2) . .
N1 Cu10 O34 C7 -138.5(11) . .
N1 Cu10 O57 N8 4.8(16) . .
N2 Cu8 Cu12 Gd3 119.6(5) . .
N2 Cu8 Cu12 O11 87.7(5) . .
N2 Cu8 Cu12 O26 161.7(6) . .
N2 Cu8 Cu12 O35 -88.5(6) . .
N2 Cu8 Cu12 N9 -0.1(7) . .
N2 Cu8 O14 C6 -9.0(9) . .
N2 Cu8 O14 Gd3 174.8(4) . .
N2 Cu8 O26 Cu12 -124.7(19) . .
N2 Cu8 O26 Gd3 -13(2) . .
N2 Cu8 O39 C10 150.3(13) . .
N3 Cu11 O16 C3 -1.2(8) . .
N3 Cu11 O16 Gd2 178.3(4) . .
N3 Cu11 O19 Cu10 -91(2) . .
N3 Cu11 O19 Gd2 21(2) . .
N3 Cu11 O38 C7 132.6(11) . .
Na1 Cu1 Gd2 Cu2 1.43(3) . 2_666
Na1 Cu1 Gd2 Cu6 -53.54(3) . .
Na1 Cu1 Gd2 O1 34.36(15) . .
Na1 Cu1 Gd2 O2 82.9(3) . .
Na1 Cu1 Gd2 O4 -31.66(15) . 2_666
Na1 Cu1 Gd2 O10 -86.4(3) . .
Na1 Cu1 Gd2 O13 -102.94(15) . .
Na1 Cu1 Gd2 O16 177.39(18) . .
Na1 Cu1 Gd2 O19 -171.4(2) . .
Na1 Cu1 Gd2 O32 106.33(19) . .
Na1 Cu1 Gd2 O33 -1.5(5) . .
Na1 Cu1 O2 Cu4 20.7(3) . .
Na1 Cu1 O2 Gd2 -96.9(2) . .
Na1 Cu1 O7 Cu5 21.6(3) . .
Na1 Cu1 O7 Gd1 -91.0(2) . .
Na1 Cu1 O10 Cu6 -19.2(3) . .
Na1 Cu1 O10 Gd2 94.4(2) . .
Na1 Cu1 O17 Cu3 -20.1(3) . .
Na1 Cu1 O17 Gd1 95.3(2) . .
Na1 Cu1 O31 C3 -66(2) . .
Na1 Cu2 Gd1 Cu3 53.10(3) . .
Na1 Cu2 Gd1 Cu5 -53.96(3) . .
Na1 Cu2 Gd1 O5 83.6(3) . .
Na1 Cu2 Gd1 O6 -85.2(3) . .
Na1 Cu2 Gd1 O7 -34.75(14) . .
Na1 Cu2 Gd1 O12 102.37(17) . .
Na1 Cu2 Gd1 O15 -178.05(17) . .
Na1 Cu2 Gd1 O17 31.01(14) . .
Na1 Cu2 Gd1 O20 5.2(4) . .
Na1 Cu2 Gd1 O21 -107.00(17) . .
Na1 Cu2 Gd1 O22 170.4(2) . .
Na1 Cu2 O4 Cu6 -20.3(3) . 2_666
Na1 Cu2 O4 Gd2 94.0(2) . 2_666
Na1 Cu2 O5 Cu3 20.6(3) . .
Na1 Cu2 O5 Gd1 -95.7(2) . .
Na1 Cu2 O6 Cu5 -20.9(3) . .
Na1 Cu2 O6 Gd1 94.5(2) . .
Na1 Cu2 O30 C5 2(4) . .
Na1 Cu3 Gd1 Cu2 -54.14(3) . .
Na1 Cu3 Gd1 Cu5 0.59(3) . .
Na1 Cu3 Gd1 O5 -84.9(3) . .
Na1 Cu3 Gd1 O6 -32.27(15) . .
Na1 Cu3 Gd1 O7 34.04(15) . .
Na1 Cu3 Gd1 O12 179.06(18) . .
Na1 Cu3 Gd1 O15 -101.98(17) . .
Na1 Cu3 Gd1 O17 83.2(3) . .
Na1 Cu3 Gd1 O20 108.58(17) . .
Na1 Cu3 Gd1 O21 1.9(5) . .
Na1 Cu3 Gd1 O22 -172.5(2) . .
Na1 Cu3 Gd3 Cu4 -52.87(3) . .
Na1 Cu3 Gd3 Cu5 1.81(3) . 2_666
Na1 Cu3 Gd3 O3 -84.3(3) . .
Na1 Cu3 Gd3 O8 35.64(15) . 2_666
Na1 Cu3 Gd3 O9 88.7(3) . 2_666
Na1 Cu3 Gd3 O11 8.8(4) . .
Na1 Cu3 Gd3 O14 -103.18(16) . .
Na1 Cu3 Gd3 O18 -31.72(16) . .
Na1 Cu3 Gd3 O24 -176.83(19) . .
Na1 Cu3 Gd3 O25 108.55(18) . .
Na1 Cu3 Gd3 O26 -168.3(3) . .
Na1 Cu3 O3 Cu4 -19.2(3) . .
Na1 Cu3 O3 Gd3 95.2(2) . .
Na1 Cu3 O5 Cu2 -20.8(3) . .
Na1 Cu3 O5 Gd1 95.2(2) . .
Na1 Cu3 O17 Cu1 20.2(3) . .
Na1 Cu3 O17 Gd1 -96.4(2) . .
Na1 Cu3 O23 C2 4(5) . .
Na1 Cu4 Gd3 Cu3 52.75(3) . .
Na1 Cu4 Gd3 Cu5 -54.02(3) . 2_666
Na1 Cu4 Gd3 O3 82.9(3) . .
Na1 Cu4 Gd3 O8 -33.01(15) . 2_666
Na1 Cu4 Gd3 O9 32.90(15) . 2_666
Na1 Cu4 Gd3 O11 -102.91(18) . .
Na1 Cu4 Gd3 O14 177.78(19) . .
Na1 Cu4 Gd3 O18 -85.9(3) . .
Na1 Cu4 Gd3 O24 106.99(18) . .
Na1 Cu4 Gd3 O25 1.0(5) . .
Na1 Cu4 Gd3 O26 -172.4(2) . .
Na1 Cu4 O1 Cu2 21.4(3) . 2_666
Na1 Cu4 O1 Gd2 -90.15(19) . .
Na1 Cu4 O2 Cu1 -20.7(3) . .
Na1 Cu4 O2 Gd2 95.2(2) . .
Na1 Cu4 O3 Cu3 19.2(3) . .
Na1 Cu4 O3 Gd3 -96.4(2) . .
Na1 Cu4 O18 Cu5 -21.3(3) . 2_666
Na1 Cu4 O18 Gd3 94.3(2) . .
Na1 Cu4 O29 C6 -44(3) . .
Na1 Cu5 Gd1 Cu2 54.45(3) . .
Na1 Cu5 Gd1 Cu3 -0.59(3) . .
Na1 Cu5 Gd1 O5 32.55(16) . .
Na1 Cu5 Gd1 O6 86.8(3) . .
Na1 Cu5 Gd1 O7 -88.9(3) . .
Na1 Cu5 Gd1 O12 -3.6(4) . .
Na1 Cu5 Gd1 O15 105.39(15) . .
Na1 Cu5 Gd1 O17 -34.12(15) . .
Na1 Cu5 Gd1 O20 -105.07(18) . .
Na1 Cu5 Gd1 O21 179.98(19) . .
Na1 Cu5 Gd1 O22 170.5(3) . .
Na1 Cu5 O6 Cu2 21.0(3) . .
Na1 Cu5 O6 Gd1 -93.1(2) . .
Na1 Cu5 O7 Cu1 -21.5(3) . .
Na1 Cu5 O7 Gd1 91.55(19) . .
Na1 Cu5 O8 Cu6 21.2(3) . .
Na1 Cu5 O8 Gd3 -93.9(2) . 2_666
Na1 Cu5 O27 C1 -1(3) . .
Na1 Cu6 Gd2 Cu1 53.36(3) . .
Na1 Cu6 Gd2 Cu2 -53.74(3) . 2_666
Na1 Cu6 Gd2 O1 -34.94(15) . .
Na1 Cu6 Gd2 O2 30.68(15) . .
Na1 Cu6 Gd2 O4 -85.2(3) . 2_666
Na1 Cu6 Gd2 O10 86.2(3) . .
Na1 Cu6 Gd2 O13 -179.47(17) . .
Na1 Cu6 Gd2 O16 100.72(16) . .
Na1 Cu6 Gd2 O19 170.2(2) . .
Na1 Cu6 Gd2 O32 -1.8(5) . .
Na1 Cu6 Gd2 O33 -108.02(19) . .
Na1 Cu6 O8 Cu5 -21.2(3) . .
Na1 Cu6 O8 Gd3 92.5(2) . 2_666
Na1 Cu6 O9 Cu3 21.9(3) . 2_666
Na1 Cu6 O9 Gd3 -92.03(19) . 2_666
Na1 Cu6 O10 Cu1 19.1(3) . .
Na1 Cu6 O10 Gd2 -94.70(19) . .
Na1 Cu6 O28 C4 4(5) . .
O1 Cu2 Gd1 Cu3 146.5(3) 2_666 .
O1 Cu2 Gd1 Cu5 39.5(3) 2_666 .
O1 Cu2 Gd1 O5 177.0(4) 2_666 .
O1 Cu2 Gd1 O6 8.2(4) 2_666 .
O1 Cu2 Gd1 O7 58.7(3) 2_666 .
O1 Cu2 Gd1 O12 -164.2(3) 2_666 .
O1 Cu2 Gd1 O15 -84.6(3) 2_666 .
O1 Cu2 Gd1 O17 124.4(3) 2_666 .
O1 Cu2 Gd1 O20 98.6(5) 2_666 .
O1 Cu2 Gd1 O21 -13.6(3) 2_666 .
O1 Cu2 Gd1 O22 -96.2(4) 2_666 .
O1 Cu2 Na1 Cu1 -137.88(18) 2_666 .
O1 Cu2 Na1 Cu1 42.12(18) 2_666 2_666
O1 Cu2 Na1 Cu2 -34(100) 2_666 2_666
O1 Cu2 Na1 Cu3 166.30(18) 2_666 .
O1 Cu2 Na1 Cu3 -13.70(18) 2_666 2_666
O1 Cu2 Na1 Cu4 166.79(18) 2_666 .
O1 Cu2 Na1 Cu4 -13.21(18) 2_666 2_666
O1 Cu2 Na1 Cu5 95.62(18) 2_666 2_666
O1 Cu2 Na1 Cu5 -84.38(18) 2_666 .
O1 Cu2 Na1 Cu6 -83.31(18) 2_666 .
O1 Cu2 Na1 Cu6 96.69(18) 2_666 2_666
O1 Cu2 O4 Cu6 -111.6(4) 2_666 2_666
O1 Cu2 O4 Gd2 2.6(3) 2_666 2_666
O1 Cu2 O5 Cu3 -24(5) 2_666 .
O1 Cu2 O5 Gd1 -140(5) 2_666 .
O1 Cu2 O6 Cu5 70.0(4) 2_666 .
O1 Cu2 O6 Gd1 -174.6(3) 2_666 .
O1 Cu2 O30 C5 137.6(9) 2_666 .
O1 Cu4 Gd3 Cu3 147.7(3) . .
O1 Cu4 Gd3 Cu5 40.9(3) . 2_666
O1 Cu4 Gd3 O3 177.8(4) . .
O1 Cu4 Gd3 O8 62.0(3) . 2_666
O1 Cu4 Gd3 O9 127.9(3) . 2_666
O1 Cu4 Gd3 O11 -8.0(3) . .
O1 Cu4 Gd3 O14 -87.3(3) . .
O1 Cu4 Gd3 O18 9.1(4) . .
O1 Cu4 Gd3 O24 -158.0(3) . .
O1 Cu4 Gd3 O25 96.0(6) . .
O1 Cu4 Gd3 O26 -77.5(4) . .
O1 Cu4 Na1 Cu1 96.63(19) . .
O1 Cu4 Na1 Cu1 -83.37(19) . 2_666
O1 Cu4 Na1 Cu2 166.94(18) . .
O1 Cu4 Na1 Cu2 -13.06(18) . 2_666
O1 Cu4 Na1 Cu3 -12.58(19) . 2_666
O1 Cu4 Na1 Cu3 167.42(19) . .
O1 Cu4 Na1 Cu4 86(100) . 2_666
O1 Cu4 Na1 Cu5 95.80(19) . .
O1 Cu4 Na1 Cu5 -84.20(19) . 2_666
O1 Cu4 Na1 Cu6 -138.23(19) . 2_666
O1 Cu4 Na1 Cu6 41.77(19) . .
O1 Cu4 O2 Cu1 -112.8(4) . .
O1 Cu4 O2 Gd2 3.0(3) . .
O1 Cu4 O3 Cu3 -29(7) . .
O1 Cu4 O3 Gd3 -144(6) . .
O1 Cu4 O18 Cu5 70.4(4) . 2_666
O1 Cu4 O18 Gd3 -173.9(3) . .
O1 Cu4 O29 C6 136.0(9) . .
O1 Gd2 O2 Cu1 124.6(3) . .
O1 Gd2 O2 Cu4 -2.6(2) . .
O1 Gd2 O10 Cu1 -61.9(3) . .
O1 Gd2 O10 Cu6 61.5(3) . .
O1 Gd2 O13 C4 -57.4(11) . .
O1 Gd2 O13 Cu10 129.8(3) . .
O1 Gd2 O16 C3 51.7(12) . .
O1 Gd2 O16 Cu11 -127.6(3) . .
O1 Gd2 O19 Cu10 -128.8(3) . .
O1 Gd2 O19 Cu11 124.6(3) . .
O2 Cu1 Gd2 Cu2 -81.5(3) . 2_666
O2 Cu1 Gd2 Cu6 -136.5(3) . .
O2 Cu1 Gd2 O1 -48.6(3) . .
O2 Cu1 Gd2 O4 -114.6(3) . 2_666
O2 Cu1 Gd2 O10 -169.3(4) . .
O2 Cu1 Gd2 O13 174.1(3) . .
O2 Cu1 Gd2 O16 94.5(3) . .
O2 Cu1 Gd2 O19 105.6(3) . .
O2 Cu1 Gd2 O32 23.4(3) . .
O2 Cu1 Gd2 O33 -84.4(6) . .
O2 Cu1 Na1 Cu1 128(100) . 2_666
O2 Cu1 Na1 Cu2 -138.44(19) . .
O2 Cu1 Na1 Cu2 41.56(19) . 2_666
O2 Cu1 Na1 Cu3 -83.31(19) . .
O2 Cu1 Na1 Cu3 96.69(19) . 2_666
O2 Cu1 Na1 Cu4 168.29(18) . 2_666
O2 Cu1 Na1 Cu4 -11.71(18) . .
O2 Cu1 Na1 Cu5 167.45(19) . .
O2 Cu1 Na1 Cu5 -12.55(19) . 2_666
O2 Cu1 Na1 Cu6 -83.21(19) . 2_666
O2 Cu1 Na1 Cu6 96.79(19) . .
O2 Cu1 O7 Cu5 33(6) . .
O2 Cu1 O7 Gd1 -79(6) . .
O2 Cu1 O10 Cu6 -106.3(4) . .
O2 Cu1 O10 Gd2 7.3(3) . .
O2 Cu1 O17 Cu3 66.7(4) . .
O2 Cu1 O17 Gd1 -177.9(3) . .
O2 Cu1 O31 C3 -44.4(9) . .
O2 Cu4 Gd3 Cu3 -35.4(3) . .
O2 Cu4 Gd3 Cu5 -142.2(3) . 2_666
O2 Cu4 Gd3 O3 -5.3(4) . .
O2 Cu4 Gd3 O8 -121.2(3) . 2_666
O2 Cu4 Gd3 O9 -55.3(3) . 2_666
O2 Cu4 Gd3 O11 168.9(3) . .
O2 Cu4 Gd3 O14 89.6(3) . .
O2 Cu4 Gd3 O18 -174.1(4) . .
O2 Cu4 Gd3 O24 18.8(3) . .
O2 Cu4 Gd3 O25 -87.1(6) . .
O2 Cu4 Gd3 O26 99.4(4) . .
O2 Cu4 Na1 Cu1 11.80(19) . .
O2 Cu4 Na1 Cu1 -168.20(19) . 2_666
O2 Cu4 Na1 Cu2 -97.89(19) . 2_666
O2 Cu4 Na1 Cu2 82.11(19) . .
O2 Cu4 Na1 Cu3 82.59(19) . .
O2 Cu4 Na1 Cu3 -97.41(19) . 2_666
O2 Cu4 Na1 Cu4 1(100) . 2_666
O2 Cu4 Na1 Cu5 -169.03(19) . 2_666
O2 Cu4 Na1 Cu5 10.97(19) . .
O2 Cu4 Na1 Cu6 -43.06(19) . .
O2 Cu4 Na1 Cu6 136.94(19) . 2_666
O2 Cu4 O1 Cu2 108.6(3) . 2_666
O2 Cu4 O1 Gd2 -2.9(3) . .
O2 Cu4 O3 Cu3 -68.0(4) . .
O2 Cu4 O3 Gd3 176.4(3) . .
O2 Cu4 O18 Cu5 -40(4) . 2_666
O2 Cu4 O18 Gd3 75(4) . .
O2 Cu4 O29 C6 -138.9(9) . .
O2 Gd2 O1 Cu2 -116.2(3) . 2_666
O2 Gd2 O1 Cu4 2.6(2) . .
O2 Gd2 O10 Cu1 -6.4(2) . .
O2 Gd2 O10 Cu6 117.0(3) . .
O2 Gd2 O13 C4 49.1(11) . .
O2 Gd2 O13 Cu10 -123.6(3) . .
O2 Gd2 O16 C3 29.7(11) . .
O2 Gd2 O16 Cu11 -149.6(3) . .
O2 Gd2 O19 Cu10 135.3(3) . .
O2 Gd2 O19 Cu11 28.6(4) . .
O3 Cu3 Gd1 Cu2 -142.4(3) . .
O3 Cu3 Gd1 Cu5 -87.7(3) . .
O3 Cu3 Gd1 O5 -173.2(4) . .
O3 Cu3 Gd1 O6 -120.5(3) . .
O3 Cu3 Gd1 O7 -54.2(3) . .
O3 Cu3 Gd1 O12 90.8(3) . .
O3 Cu3 Gd1 O15 169.8(3) . .
O3 Cu3 Gd1 O17 -5.0(4) . .
O3 Cu3 Gd1 O20 20.3(3) . .
O3 Cu3 Gd1 O21 -86.3(5) . .
O3 Cu3 Gd1 O22 99.2(4) . .
O3 Cu3 Gd3 Cu4 31.5(3) . .
O3 Cu3 Gd3 Cu5 86.1(3) . 2_666
O3 Cu3 Gd3 O8 120.0(3) . 2_666
O3 Cu3 Gd3 O9 173.0(4) . 2_666
O3 Cu3 Gd3 O11 93.1(5) . .
O3 Cu3 Gd3 O14 -18.9(3) . .
O3 Cu3 Gd3 O18 52.6(3) . .
O3 Cu3 Gd3 O24 -92.5(3) . .
O3 Cu3 Gd3 O25 -167.1(3) . .
O3 Cu3 Gd3 O26 -84.0(4) . .
O3 Cu3 Na1 Cu1 -98.45(19) . 2_666
O3 Cu3 Na1 Cu1 81.55(19) . .
O3 Cu3 Na1 Cu2 -169.52(19) . .
O3 Cu3 Na1 Cu2 10.48(19) . 2_666
O3 Cu3 Na1 Cu3 109(100) . 2_666
O3 Cu3 Na1 Cu4 -169.04(19) . 2_666
O3 Cu3 Na1 Cu4 10.96(19) . .
O3 Cu3 Na1 Cu5 135.72(19) . .
O3 Cu3 Na1 Cu5 -44.28(19) . 2_666
O3 Cu3 Na1 Cu6 81.65(19) . .
O3 Cu3 Na1 Cu6 -98.35(19) . 2_666
O3 Cu3 O5 Cu2 -35(3) . .
O3 Cu3 O5 Gd1 81(3) . .
O3 Cu3 O17 Cu1 -66.9(4) . .
O3 Cu3 O17 Gd1 176.5(3) . .
O3 Cu3 O23 C2 -136.5(9) . .
O3 Cu4 Gd3 Cu3 -30.1(3) . .
O3 Cu4 Gd3 Cu5 -136.9(3) . 2_666
O3 Cu4 Gd3 O8 -115.9(3) . 2_666
O3 Cu4 Gd3 O9 -50.0(3) . 2_666
O3 Cu4 Gd3 O11 174.2(3) . .
O3 Cu4 Gd3 O14 94.9(3) . .
O3 Cu4 Gd3 O18 -168.8(4) . .
O3 Cu4 Gd3 O24 24.1(3) . .
O3 Cu4 Gd3 O25 -81.8(6) . .
O3 Cu4 Gd3 O26 104.7(3) . .
O3 Cu4 Na1 Cu1 -81.54(19) . .
O3 Cu4 Na1 Cu1 98.46(19) . 2_666
O3 Cu4 Na1 Cu2 -11.23(19) . .
O3 Cu4 Na1 Cu2 168.77(19) . 2_666
O3 Cu4 Na1 Cu3 169.25(19) . 2_666
O3 Cu4 Na1 Cu3 -10.75(19) . .
O3 Cu4 Na1 Cu4 -92(100) . 2_666
O3 Cu4 Na1 Cu5 -82.37(19) . .
O3 Cu4 Na1 Cu5 97.63(19) . 2_666
O3 Cu4 Na1 Cu6 43.60(19) . 2_666
O3 Cu4 Na1 Cu6 -136.40(19) . .
O3 Cu4 O1 Cu2 69(6) . 2_666
O3 Cu4 O1 Gd2 -42(7) . .
O3 Cu4 O2 Cu1 65.6(4) . .
O3 Cu4 O2 Gd2 -178.5(3) . .
O3 Cu4 O18 Cu5 -107.9(4) . 2_666
O3 Cu4 O18 Gd3 7.8(3) . .
O3 Cu4 O29 C6 -45.8(9) . .
O3 Gd3 O11 C1 46.6(13) . 2_666
O3 Gd3 O11 Cu12 -126.8(3) . .
O3 Gd3 O14 C6 34.8(11) . .
O3 Gd3 O14 Cu8 -150.8(4) . .
O3 Gd3 O18 Cu4 -6.8(2) . .
O3 Gd3 O18 Cu5 118.6(3) . 2_666
O3 Gd3 O26 Cu8 32.8(5) . .
O3 Gd3 O26 Cu12 140.4(3) . .
O4 Cu2 Gd1 Cu3 -35.3(3) . .
O4 Cu2 Gd1 Cu5 -142.4(3) . .
O4 Cu2 Gd1 O5 -4.8(4) . .
O4 Cu2 Gd1 O6 -173.6(4) . .
O4 Cu2 Gd1 O7 -123.1(3) . .
O4 Cu2 Gd1 O12 14.0(3) . .
O4 Cu2 Gd1 O15 93.6(3) . .
O4 Cu2 Gd1 O17 -57.4(3) . .
O4 Cu2 Gd1 O20 -83.2(5) . .
O4 Cu2 Gd1 O21 164.6(3) . .
O4 Cu2 Gd1 O22 82.0(3) . .
O4 Cu2 Na1 Cu1 -42.74(19) . 2_666
O4 Cu2 Na1 Cu1 137.26(19) . .
O4 Cu2 Na1 Cu2 -119(100) . 2_666
O4 Cu2 Na1 Cu3 -98.56(19) . 2_666
O4 Cu2 Na1 Cu3 81.44(19) . .
O4 Cu2 Na1 Cu4 -98.07(19) . 2_666
O4 Cu2 Na1 Cu4 81.93(19) . .
O4 Cu2 Na1 Cu5 -169.24(19) . .
O4 Cu2 Na1 Cu5 10.76(19) . 2_666
O4 Cu2 Na1 Cu6 11.83(19) . 2_666
O4 Cu2 Na1 Cu6 -168.17(19) . .
O4 Cu2 O5 Cu3 -67.1(4) . .
O4 Cu2 O5 Gd1 176.6(3) . .
O4 Cu2 O6 Cu5 -37(4) . .
O4 Cu2 O6 Gd1 79(3) . .
O4 Cu2 O30 C5 -137.4(9) . .
O4 Cu6 Gd2 Cu1 138.6(3) 2_666 .
O4 Cu6 Gd2 Cu2 31.5(3) 2_666 2_666
O4 Cu6 Gd2 O1 50.3(3) 2_666 .
O4 Cu6 Gd2 O2 115.9(3) 2_666 .
O4 Cu6 Gd2 O10 171.4(4) 2_666 .
O4 Cu6 Gd2 O13 -94.2(3) 2_666 .
O4 Cu6 Gd2 O16 -174.0(3) 2_666 .
O4 Cu6 Gd2 O19 -104.6(3) 2_666 .
O4 Cu6 Gd2 O32 83.4(6) 2_666 .
O4 Cu6 Gd2 O33 -22.8(3) 2_666 .
O4 Cu6 Na1 Cu1 -97.23(19) 2_666 .
O4 Cu6 Na1 Cu1 82.77(19) 2_666 2_666
O4 Cu6 Na1 Cu2 -168.12(19) 2_666 .
O4 Cu6 Na1 Cu2 11.88(19) 2_666 2_666
O4 Cu6 Na1 Cu3 82.66(19) 2_666 2_666
O4 Cu6 Na1 Cu3 -97.34(19) 2_666 .
O4 Cu6 Na1 Cu4 138.70(19) 2_666 2_666
O4 Cu6 Na1 Cu4 -41.30(19) 2_666 .
O4 Cu6 Na1 Cu5 -167.05(19) 2_666 .
O4 Cu6 Na1 Cu5 12.95(19) 2_666 2_666
O4 Cu6 Na1 Cu6 -44(100) 2_666 2_666
O4 Cu6 O8 Cu5 -9(8) 2_666 .
O4 Cu6 O8 Gd3 105(8) 2_666 2_666
O4 Cu6 O9 Cu3 -66.8(4) 2_666 2_666
O4 Cu6 O9 Gd3 179.2(2) 2_666 2_666
O4 Cu6 O10 Cu1 107.9(4) 2_666 .
O4 Cu6 O10 Gd2 -5.9(3) 2_666 .
O4 Cu6 O28 C4 42.5(8) 2_666 .
O4 Gd2 O1 Cu2 -2.3(2) 2_666 2_666
O4 Gd2 O1 Cu4 116.5(3) 2_666 .
O4 Gd2 O2 Cu1 66.8(3) 2_666 .
O4 Gd2 O2 Cu4 -60.4(3) 2_666 .
O4 Gd2 O10 Cu1 -118.2(3) 2_666 .
O4 Gd2 O10 Cu6 5.2(2) 2_666 .
O4 Gd2 O13 C4 -36.3(10) 2_666 .
O4 Gd2 O13 Cu10 151.0(3) 2_666 .
O4 Gd2 O16 C3 -54.4(13) 2_666 .
O4 Gd2 O16 Cu11 126.3(3) 2_666 .
O4 Gd2 O19 Cu10 -32.3(5) 2_666 .
O4 Gd2 O19 Cu11 -138.9(3) 2_666 .
O5 Cu2 Gd1 Cu3 -30.5(3) . .
O5 Cu2 Gd1 Cu5 -137.6(3) . .
O5 Cu2 Gd1 O6 -168.8(4) . .
O5 Cu2 Gd1 O7 -118.4(3) . .
O5 Cu2 Gd1 O12 18.8(3) . .
O5 Cu2 Gd1 O15 98.4(3) . .
O5 Cu2 Gd1 O17 -52.6(3) . .
O5 Cu2 Gd1 O20 -78.4(5) . .
O5 Cu2 Gd1 O21 169.4(3) . .
O5 Cu2 Gd1 O22 86.8(4) . .
O5 Cu2 Na1 Cu1 -135.80(19) . 2_666
O5 Cu2 Na1 Cu1 44.20(19) . .
O5 Cu2 Na1 Cu2 148(100) . 2_666
O5 Cu2 Na1 Cu3 168.38(19) . 2_666
O5 Cu2 Na1 Cu3 -11.62(19) . .
O5 Cu2 Na1 Cu4 -11.12(19) . .
O5 Cu2 Na1 Cu4 168.88(19) . 2_666
O5 Cu2 Na1 Cu5 -82.30(19) . 2_666
O5 Cu2 Na1 Cu5 97.70(19) . .
O5 Cu2 Na1 Cu6 -81.23(19) . 2_666
O5 Cu2 Na1 Cu6 98.77(19) . .
O5 Cu2 O4 Cu6 66.3(4) . 2_666
O5 Cu2 O4 Gd2 -179.5(3) . 2_666
O5 Cu2 O6 Cu5 -107.8(4) . .
O5 Cu2 O6 Gd1 7.6(3) . .
O5 Cu2 O30 C5 -44.4(9) . .
O5 Cu3 Gd1 Cu2 30.8(3) . .
O5 Cu3 Gd1 Cu5 85.5(3) . .
O5 Cu3 Gd1 O6 52.6(3) . .
O5 Cu3 Gd1 O7 119.0(3) . .
O5 Cu3 Gd1 O12 -96.0(3) . .
O5 Cu3 Gd1 O15 -17.1(3) . .
O5 Cu3 Gd1 O17 168.1(4) . .
O5 Cu3 Gd1 O20 -166.5(3) . .
O5 Cu3 Gd1 O21 86.9(5) . .
O5 Cu3 Gd1 O22 -87.6(4) . .
O5 Cu3 Gd3 Cu4 -141.7(3) . .
O5 Cu3 Gd3 Cu5 -87.0(3) . 2_666
O5 Cu3 Gd3 O3 -173.2(4) . .
O5 Cu3 Gd3 O8 -53.2(3) . 2_666
O5 Cu3 Gd3 O9 -0.1(4) . 2_666
O5 Cu3 Gd3 O11 -80.1(5) . .
O5 Cu3 Gd3 O14 168.0(3) . .
O5 Cu3 Gd3 O18 -120.6(3) . .
O5 Cu3 Gd3 O24 94.3(3) . .
O5 Cu3 Gd3 O25 19.7(3) . .
O5 Cu3 Gd3 O26 102.8(4) . .
O5 Cu3 Na1 Cu1 82.75(19) . 2_666
O5 Cu3 Na1 Cu1 -97.25(19) . .
O5 Cu3 Na1 Cu2 -168.32(19) . 2_666
O5 Cu3 Na1 Cu2 11.68(19) . .
O5 Cu3 Na1 Cu3 -69(100) . 2_666
O5 Cu3 Na1 Cu4 -167.84(19) . .
O5 Cu3 Na1 Cu4 12.16(19) . 2_666
O5 Cu3 Na1 Cu5 136.92(19) . 2_666
O5 Cu3 Na1 Cu5 -43.08(19) . .
O5 Cu3 Na1 Cu6 -97.15(19) . .
O5 Cu3 Na1 Cu6 82.85(19) . 2_666
O5 Cu3 O3 Cu4 -5(4) . .
O5 Cu3 O3 Gd3 110(3) . .
O5 Cu3 O17 Cu1 108.5(4) . .
O5 Cu3 O17 Gd1 -8.0(3) . .
O5 Cu3 O23 C2 42.2(9) . .
O5 Gd1 O6 Cu2 -6.7(2) . .
O5 Gd1 O6 Cu5 118.6(3) . .
O5 Gd1 O7 Cu1 60.5(3) . .
O5 Gd1 O7 Cu5 -60.4(3) . .
O5 Gd1 O12 C2 -30.3(10) . .
O5 Gd1 O12 Cu9 141.2(3) . .
O5 Gd1 O15 C5 30.9(11) . .
O5 Gd1 O15 Cu7 -140.9(3) . .
O5 Gd1 O17 Cu1 -120.9(3) . .
O5 Gd1 O17 Cu3 7.0(2) . .
O5 Gd1 O22 Cu7 56.6(4) . .
O5 Gd1 O22 Cu9 -51.1(4) . .
O6 Cu2 Gd1 Cu3 138.3(3) . .
O6 Cu2 Gd1 Cu5 31.2(3) . .
O6 Cu2 Gd1 O5 168.8(4) . .
O6 Cu2 Gd1 O7 50.4(3) . .
O6 Cu2 Gd1 O12 -172.4(3) . .
O6 Cu2 Gd1 O15 -92.8(3) . .
O6 Cu2 Gd1 O17 116.2(3) . .
O6 Cu2 Gd1 O20 90.4(5) . .
O6 Cu2 Gd1 O21 -21.8(3) . .
O6 Cu2 Gd1 O22 -104.4(4) . .
O6 Cu2 Na1 Cu1 -41.49(19) . .
O6 Cu2 Na1 Cu1 138.51(19) . 2_666
O6 Cu2 Na1 Cu2 62(100) . 2_666
O6 Cu2 Na1 Cu3 -97.31(19) . .
O6 Cu2 Na1 Cu3 82.69(19) . 2_666
O6 Cu2 Na1 Cu4 83.18(19) . 2_666
O6 Cu2 Na1 Cu4 -96.82(19) . .
O6 Cu2 Na1 Cu5 -168.00(19) . 2_666
O6 Cu2 Na1 Cu5 12.00(19) . .
O6 Cu2 Na1 Cu6 -166.92(19) . 2_666
O6 Cu2 Na1 Cu6 13.08(19) . .
O6 Cu2 O4 Cu6 -4(4) . 2_666
O6 Cu2 O4 Gd2 110(3) . 2_666
O6 Cu2 O5 Cu3 108.5(4) . .
O6 Cu2 O5 Gd1 -7.7(3) . .
O6 Cu2 O30 C5 41.2(9) . .
O6 Cu5 Gd1 Cu2 -32.3(3) . .
O6 Cu5 Gd1 Cu3 -87.4(3) . .
O6 Cu5 Gd1 O5 -54.2(3) . .
O6 Cu5 Gd1 O7 -175.7(4) . .
O6 Cu5 Gd1 O12 -90.4(5) . .
O6 Cu5 Gd1 O15 18.6(3) . .
O6 Cu5 Gd1 O17 -120.9(3) . .
O6 Cu5 Gd1 O20 168.2(3) . .
O6 Cu5 Gd1 O21 93.2(3) . .
O6 Cu5 Gd1 O22 83.7(4) . .
O6 Cu5 Na1 Cu1 -81.5(2) . 2_666
O6 Cu5 Na1 Cu1 98.5(2) . .
O6 Cu5 Na1 Cu2 -12.1(2) . .
O6 Cu5 Na1 Cu2 167.9(2) . 2_666
O6 Cu5 Na1 Cu3 -137.2(2) . 2_666
O6 Cu5 Na1 Cu3 42.8(2) . .
O6 Cu5 Na1 Cu4 -80.7(2) . 2_666
O6 Cu5 Na1 Cu4 99.3(2) . .
O6 Cu5 Na1 Cu5 -36(100) . 2_666
O6 Cu5 Na1 Cu6 169.0(2) . .
O6 Cu5 Na1 Cu6 -11.0(2) . 2_666
O6 Cu5 O7 Cu1 -110.1(3) . .
O6 Cu5 O7 Gd1 2.9(3) . .
O6 Cu5 O8 Cu6 50(6) . .
O6 Cu5 O8 Gd3 -65(5) . 2_666
O6 Cu5 O27 C1 137.1(9) . .
O6 Gd1 O5 Cu2 6.8(2) . .
O6 Gd1 O5 Cu3 -120.5(3) . .
O6 Gd1 O7 Cu1 118.3(3) . .
O6 Gd1 O7 Cu5 -2.6(2) . .
O6 Gd1 O12 C2 -47.3(12) . .
O6 Gd1 O12 Cu9 124.2(3) . .
O6 Gd1 O15 C5 -39.4(11) . .
O6 Gd1 O15 Cu7 148.8(3) . .
O6 Gd1 O17 Cu1 -61.7(3) . .
O6 Gd1 O17 Cu3 66.2(3) . .
O6 Gd1 O22 Cu7 -27.9(4) . .
O6 Gd1 O22 Cu9 -135.7(3) . .
O7 Cu1 Gd2 Cu2 95.0(3) . 2_666
O7 Cu1 Gd2 Cu6 40.0(3) . .
O7 Cu1 Gd2 O1 127.9(3) . .
O7 Cu1 Gd2 O2 176.5(4) . .
O7 Cu1 Gd2 O4 61.9(3) . 2_666
O7 Cu1 Gd2 O10 7.1(4) . .
O7 Cu1 Gd2 O13 -9.4(3) . .
O7 Cu1 Gd2 O16 -89.1(3) . .
O7 Cu1 Gd2 O19 -77.9(4) . .
O7 Cu1 Gd2 O32 -160.1(3) . .
O7 Cu1 Gd2 O33 92.1(6) . .
O7 Cu1 Na1 Cu1 -52(100) . 2_666
O7 Cu1 Na1 Cu2 -138.94(18) . 2_666
O7 Cu1 Na1 Cu2 41.06(18) . .
O7 Cu1 Na1 Cu3 -83.81(18) . 2_666
O7 Cu1 Na1 Cu3 96.19(18) . .
O7 Cu1 Na1 Cu4 167.79(18) . .
O7 Cu1 Na1 Cu4 -12.21(18) . 2_666
O7 Cu1 Na1 Cu5 -13.05(17) . .
O7 Cu1 Na1 Cu5 166.95(17) . 2_666
O7 Cu1 Na1 Cu6 -83.71(18) . .
O7 Cu1 Na1 Cu6 96.29(18) . 2_666
O7 Cu1 O2 Cu4 9(6) . .
O7 Cu1 O2 Gd2 -109(6) . .
O7 Cu1 O10 Cu6 71.3(4) . .
O7 Cu1 O10 Gd2 -175.2(3) . .
O7 Cu1 O17 Cu3 -110.9(4) . .
O7 Cu1 O17 Gd1 4.5(3) . .
O7 Cu1 O31 C3 136.1(9) . .
O7 Cu5 Gd1 Cu2 143.4(3) . .
O7 Cu5 Gd1 Cu3 88.3(3) . .
O7 Cu5 Gd1 O5 121.5(3) . .
O7 Cu5 Gd1 O6 175.7(4) . .
O7 Cu5 Gd1 O12 85.3(5) . .
O7 Cu5 Gd1 O15 -165.7(3) . .
O7 Cu5 Gd1 O17 54.8(3) . .
O7 Cu5 Gd1 O20 -16.2(3) . .
O7 Cu5 Gd1 O21 -91.1(3) . .
O7 Cu5 Gd1 O22 -100.6(4) . .
O7 Cu5 Na1 Cu1 13.05(18) . .
O7 Cu5 Na1 Cu1 -166.95(18) . 2_666
O7 Cu5 Na1 Cu2 -97.56(18) . .
O7 Cu5 Na1 Cu2 82.44(18) . 2_666
O7 Cu5 Na1 Cu3 -42.62(18) . .
O7 Cu5 Na1 Cu3 137.38(18) . 2_666
O7 Cu5 Na1 Cu4 13.90(18) . .
O7 Cu5 Na1 Cu4 -166.10(18) . 2_666
O7 Cu5 Na1 Cu5 -121(100) . 2_666
O7 Cu5 Na1 Cu6 -96.48(18) . 2_666
O7 Cu5 Na1 Cu6 83.52(18) . .
O7 Cu5 O6 Cu2 111.2(4) . .
O7 Cu5 O6 Gd1 -3.0(3) . .
O7 Cu5 O8 Cu6 -68.8(4) . .
O7 Cu5 O8 Gd3 176.2(3) . 2_666
O7 Cu5 O27 C1 -137.3(9) . .
O7 Gd1 O5 Cu2 64.0(3) . .
O7 Gd1 O5 Cu3 -63.3(3) . .
O7 Gd1 O6 Cu2 -122.7(3) . .
O7 Gd1 O6 Cu5 2.6(2) . .
O7 Gd1 O12 C2 60.0(11) . .
O7 Gd1 O12 Cu9 -128.4(3) . .
O7 Gd1 O15 C5 -61.0(11) . .
O7 Gd1 O15 Cu7 127.2(3) . .
O7 Gd1 O17 Cu1 -3.9(2) . .
O7 Gd1 O17 Cu3 124.0(3) . .
O7 Gd1 O22 Cu7 -124.8(3) . .
O7 Gd1 O22 Cu9 127.5(3) . .
O8 Cu5 Gd1 Cu2 144.0(3) . .
O8 Cu5 Gd1 Cu3 88.9(3) . .
O8 Cu5 Gd1 O5 122.1(3) . .
O8 Cu5 Gd1 O6 176.3(4) . .
O8 Cu5 Gd1 O7 0.6(4) . .
O8 Cu5 Gd1 O12 85.9(5) . .
O8 Cu5 Gd1 O15 -165.1(3) . .
O8 Cu5 Gd1 O17 55.4(3) . .
O8 Cu5 Gd1 O20 -15.6(3) . .
O8 Cu5 Gd1 O21 -90.5(3) . .
O8 Cu5 Gd1 O22 -100.0(4) . .
O8 Cu5 Na1 Cu1 -82.90(19) . .
O8 Cu5 Na1 Cu1 97.10(19) . 2_666
O8 Cu5 Na1 Cu2 166.49(19) . .
O8 Cu5 Na1 Cu2 -13.51(19) . 2_666
O8 Cu5 Na1 Cu3 -138.57(19) . .
O8 Cu5 Na1 Cu3 41.43(19) . 2_666
O8 Cu5 Na1 Cu4 97.94(19) . 2_666
O8 Cu5 Na1 Cu4 -82.06(19) . .
O8 Cu5 Na1 Cu5 143(100) . 2_666
O8 Cu5 Na1 Cu6 -12.43(19) . .
O8 Cu5 Na1 Cu6 167.57(19) . 2_666
O8 Cu5 O6 Cu2 -8(6) . .
O8 Cu5 O6 Gd1 -122(5) . .
O8 Cu5 O7 Cu1 67.4(3) . .
O8 Cu5 O7 Gd1 -179.6(3) . .
O8 Cu5 O27 C1 -41.4(9) . .
O8 Cu6 Gd2 Cu1 -38.4(3) . .
O8 Cu6 Gd2 Cu2 -145.5(3) . 2_666
O8 Cu6 Gd2 O1 -126.7(3) . .
O8 Cu6 Gd2 O2 -61.1(3) . .
O8 Cu6 Gd2 O4 -177.0(4) . 2_666
O8 Cu6 Gd2 O10 -5.6(4) . .
O8 Cu6 Gd2 O13 88.8(3) . .
O8 Cu6 Gd2 O16 9.0(3) . .
O8 Cu6 Gd2 O19 78.4(4) . .
O8 Cu6 Gd2 O32 -93.5(6) . .
O8 Cu6 Gd2 O33 160.2(3) . .
O8 Cu6 Na1 Cu1 82.31(19) . .
O8 Cu6 Na1 Cu1 -97.69(19) . 2_666
O8 Cu6 Na1 Cu2 11.42(19) . .
O8 Cu6 Na1 Cu2 -168.58(19) . 2_666
O8 Cu6 Na1 Cu3 -97.79(19) . 2_666
O8 Cu6 Na1 Cu3 82.21(19) . .
O8 Cu6 Na1 Cu4 138.25(19) . .
O8 Cu6 Na1 Cu4 -41.75(19) . 2_666
O8 Cu6 Na1 Cu5 -167.50(19) . 2_666
O8 Cu6 Na1 Cu5 12.50(19) . .
O8 Cu6 Na1 Cu6 135(100) . 2_666
O8 Cu6 O9 Cu3 111.1(3) . 2_666
O8 Cu6 O9 Gd3 -2.8(3) . 2_666
O8 Cu6 O10 Cu1 -70.0(4) . .
O8 Cu6 O10 Gd2 176.2(3) . .
O8 Cu6 O28 C4 -137.0(8) . .
O8 Gd3 O3 Cu3 -61.3(3) 2_666 .
O8 Gd3 O3 Cu4 65.9(3) 2_666 .
O8 Gd3 O11 C1 -38.4(11) 2_666 2_666
O8 Gd3 O11 Cu12 148.2(4) 2_666 .
O8 Gd3 O14 C6 -51.7(13) 2_666 .
O8 Gd3 O14 Cu8 122.7(3) 2_666 .
O8 Gd3 O18 Cu4 -120.3(3) 2_666 .
O8 Gd3 O18 Cu5 5.2(2) 2_666 2_666
O8 Gd3 O26 Cu8 -134.8(3) 2_666 .
O8 Gd3 O26 Cu12 -27.2(5) 2_666 .
O9 Cu3 Gd1 Cu2 38.6(3) 2_666 .
O9 Cu3 Gd1 Cu5 93.3(3) 2_666 .
O9 Cu3 Gd1 O5 7.8(4) 2_666 .
O9 Cu3 Gd1 O6 60.5(3) 2_666 .
O9 Cu3 Gd1 O7 126.8(3) 2_666 .
O9 Cu3 Gd1 O12 -88.2(3) 2_666 .
O9 Cu3 Gd1 O15 -9.2(3) 2_666 .
O9 Cu3 Gd1 O17 176.0(4) 2_666 .
O9 Cu3 Gd1 O20 -158.7(3) 2_666 .
O9 Cu3 Gd1 O21 94.7(5) 2_666 .
O9 Cu3 Gd1 O22 -79.8(4) 2_666 .
O9 Cu3 Gd3 Cu4 -141.6(3) 2_666 .
O9 Cu3 Gd3 Cu5 -86.9(3) 2_666 2_666
O9 Cu3 Gd3 O3 -173.0(4) 2_666 .
O9 Cu3 Gd3 O8 -53.1(3) 2_666 2_666
O9 Cu3 Gd3 O11 -80.0(5) 2_666 .
O9 Cu3 Gd3 O14 168.1(3) 2_666 .
O9 Cu3 Gd3 O18 -120.4(3) 2_666 .
O9 Cu3 Gd3 O24 94.5(3) 2_666 .
O9 Cu3 Gd3 O25 19.8(3) 2_666 .
O9 Cu3 Gd3 O26 103.0(4) 2_666 .
O9 Cu3 Na1 Cu1 -13.40(19) 2_666 2_666
O9 Cu3 Na1 Cu1 166.60(19) 2_666 .
O9 Cu3 Na1 Cu2 95.53(19) 2_666 2_666
O9 Cu3 Na1 Cu2 -84.47(19) 2_666 .
O9 Cu3 Na1 Cu3 -166(100) 2_666 2_666
O9 Cu3 Na1 Cu4 -83.99(19) 2_666 2_666
O9 Cu3 Na1 Cu4 96.01(19) 2_666 .
O9 Cu3 Na1 Cu5 40.77(19) 2_666 2_666
O9 Cu3 Na1 Cu5 -139.23(19) 2_666 .
O9 Cu3 Na1 Cu6 166.70(19) 2_666 .
O9 Cu3 Na1 Cu6 -13.30(19) 2_666 2_666
O9 Cu3 O3 Cu4 -109.7(4) 2_666 .
O9 Cu3 O3 Gd3 4.7(3) 2_666 .
O9 Cu3 O5 Cu2 69.2(4) 2_666 .
O9 Cu3 O5 Gd1 -174.8(3) 2_666 .
O9 Cu3 O17 Cu1 -16(5) 2_666 .
O9 Cu3 O17 Gd1 -133(4) 2_666 .
O9 Cu3 O23 C2 138.3(9) 2_666 .
O9 Cu6 Gd2 Cu1 145.9(3) . .
O9 Cu6 Gd2 Cu2 38.8(3) . 2_666
O9 Cu6 Gd2 O1 57.6(3) . .
O9 Cu6 Gd2 O2 123.2(3) . .
O9 Cu6 Gd2 O4 7.3(4) . 2_666
O9 Cu6 Gd2 O10 178.7(4) . .
O9 Cu6 Gd2 O13 -86.9(3) . .
O9 Cu6 Gd2 O16 -166.7(3) . .
O9 Cu6 Gd2 O19 -97.3(4) . .
O9 Cu6 Gd2 O32 90.8(6) . .
O9 Cu6 Gd2 O33 -15.5(3) . .
O9 Cu6 Na1 Cu1 166.86(19) . .
O9 Cu6 Na1 Cu1 -13.14(19) . 2_666
O9 Cu6 Na1 Cu2 -84.03(18) . 2_666
O9 Cu6 Na1 Cu2 95.97(18) . .
O9 Cu6 Na1 Cu3 166.75(18) . .
O9 Cu6 Na1 Cu3 -13.25(18) . 2_666
O9 Cu6 Na1 Cu4 42.79(18) . 2_666
O9 Cu6 Na1 Cu4 -137.21(18) . .
O9 Cu6 Na1 Cu5 -82.96(19) . 2_666
O9 Cu6 Na1 Cu5 97.04(19) . .
O9 Cu6 Na1 Cu6 -140(100) . 2_666
O9 Cu6 O8 Cu5 -110.9(4) . .
O9 Cu6 O8 Gd3 2.8(3) . 2_666
O9 Cu6 O10 Cu1 -43(7) . .
O9 Cu6 O10 Gd2 -157(7) . .
O9 Cu6 O28 C4 138.4(8) . .
O9 Gd3 O3 Cu3 -4.2(2) 2_666 .
O9 Gd3 O3 Cu4 123.0(3) 2_666 .
O9 Gd3 O11 C1 -59.5(12) 2_666 2_666
O9 Gd3 O11 Cu12 127.2(3) 2_666 .
O9 Gd3 O14 C6 54.6(13) 2_666 .
O9 Gd3 O14 Cu8 -131.0(3) 2_666 .
O9 Gd3 O18 Cu4 -63.4(3) 2_666 .
O9 Gd3 O18 Cu5 62.1(3) 2_666 2_666
O9 Gd3 O26 Cu8 128.8(3) 2_666 .
O9 Gd3 O26 Cu12 -123.6(3) 2_666 .
O10 Cu1 Gd2 Cu2 87.8(3) . 2_666
O10 Cu1 Gd2 Cu6 32.9(3) . .
O10 Cu1 Gd2 O1 120.8(3) . .
O10 Cu1 Gd2 O2 169.3(4) . .
O10 Cu1 Gd2 O4 54.8(3) . 2_666
O10 Cu1 Gd2 O13 -16.5(3) . .
O10 Cu1 Gd2 O16 -96.2(3) . .
O10 Cu1 Gd2 O19 -85.0(3) . .
O10 Cu1 Gd2 O32 -167.3(3) . .
O10 Cu1 Gd2 O33 84.9(6) . .
O10 Cu1 Na1 Cu1 43(100) . 2_666
O10 Cu1 Na1 Cu2 136.0(2) . .
O10 Cu1 Na1 Cu2 -44.0(2) . 2_666
O10 Cu1 Na1 Cu3 -168.9(2) . .
O10 Cu1 Na1 Cu3 11.1(2) . 2_666
O10 Cu1 Na1 Cu4 82.7(2) . 2_666
O10 Cu1 Na1 Cu4 -97.3(2) . .
O10 Cu1 Na1 Cu5 -98.1(2) . 2_666
O10 Cu1 Na1 Cu5 81.9(2) . .
O10 Cu1 Na1 Cu6 11.2(2) . .
O10 Cu1 Na1 Cu6 -168.8(2) . 2_666
O10 Cu1 O2 Cu4 110.4(4) . .
O10 Cu1 O2 Gd2 -7.2(3) . .
O10 Cu1 O7 Cu5 -68.0(3) . .
O10 Cu1 O7 Gd1 179.5(3) . .
O10 Cu1 O17 Cu3 -22(4) . .
O10 Cu1 O17 Gd1 94(4) . .
O10 Cu1 O31 C3 41.0(9) . .
O10 Cu6 Gd2 Cu1 -32.8(3) . .
O10 Cu6 Gd2 Cu2 -139.9(3) . 2_666
O10 Cu6 Gd2 O1 -121.1(3) . .
O10 Cu6 Gd2 O2 -55.5(3) . .
O10 Cu6 Gd2 O4 -171.4(4) . 2_666
O10 Cu6 Gd2 O13 94.4(3) . .
O10 Cu6 Gd2 O16 14.5(3) . .
O10 Cu6 Gd2 O19 84.0(3) . .
O10 Cu6 Gd2 O32 -88.0(6) . .
O10 Cu6 Gd2 O33 165.8(3) . .
O10 Cu6 Na1 Cu1 -11.3(2) . .
O10 Cu6 Na1 Cu1 168.7(2) . 2_666
O10 Cu6 Na1 Cu2 -82.2(2) . .
O10 Cu6 Na1 Cu2 97.8(2) . 2_666
O10 Cu6 Na1 Cu3 -11.4(2) . .
O10 Cu6 Na1 Cu3 168.6(2) . 2_666
O10 Cu6 Na1 Cu4 44.6(2) . .
O10 Cu6 Na1 Cu4 -135.4(2) . 2_666
O10 Cu6 Na1 Cu5 98.9(2) . 2_666
O10 Cu6 Na1 Cu5 -81.1(2) . .
O10 Cu6 Na1 Cu6 41(100) . 2_666
O10 Cu6 O8 Cu5 68.2(4) . .
O10 Cu6 O8 Gd3 -178.1(3) . 2_666
O10 Cu6 O9 Cu3 84(7) . 2_666
O10 Cu6 O9 Gd3 -30(7) . 2_666
O10 Cu6 O28 C4 -43.4(8) . .
O10 Gd2 O1 Cu2 -59.6(3) . 2_666
O10 Gd2 O1 Cu4 59.1(3) . .
O10 Gd2 O2 Cu1 6.4(2) . .
O10 Gd2 O2 Cu4 -120.9(3) . .
O10 Gd2 O13 C4 34.7(10) . .
O10 Gd2 O13 Cu10 -138.1(3) . .
O10 Gd2 O16 C3 -40.9(11) . .
O10 Gd2 O16 Cu11 139.8(3) . .
O10 Gd2 O19 Cu10 51.8(4) . .
O10 Gd2 O19 Cu11 -54.9(4) . .
O11 C1 O27 Cu5 -1.0(16) 2_666 .
O11 Cu12 O26 Cu8 105.9(3) . .
O11 Cu12 O26 Gd3 -6.6(3) . .
O11 Cu12 O35 C10 -35(4) . .
O11 Cu12 N9 C20B -28.8(13) . .
O11 Cu12 N9 C20A 5.8(14) . .
O11 Gd3 O3 Cu3 -135.8(3) . .
O11 Gd3 O3 Cu4 -8.7(5) . .
O11 Gd3 O14 C6 -110.0(12) . .
O11 Gd3 O14 Cu8 64.5(3) . .
O11 Gd3 O18 Cu4 163.0(3) . .
O11 Gd3 O18 Cu5 -71.5(3) . 2_666
O11 Gd3 O26 Cu8 -101.8(4) . .
O11 Gd3 O26 Cu12 5.8(3) . .
O12 C2 C12B C13B -170(2) . .
O12 C2 C12B N48 -29(2) . .
O12 C2 O23 Cu3 3.0(16) . .
O12 C2 C12A N48 32(2) . .
O12 C2 C12A C13A 173(2) . .
O12 Cu9 O22 Cu7 -108.2(3) . .
O12 Cu9 O22 Gd1 3.6(3) . .
O12 Cu9 O42 C11 24(5) . .
O12 Cu9 N48 C12B -11.9(14) . .
O12 Cu9 N48 C12A 23.3(13) . .
O12 Gd1 O5 Cu2 -161.1(3) . .
O12 Gd1 O5 Cu3 71.6(3) . .
O12 Gd1 O6 Cu2 11.1(5) . .
O12 Gd1 O6 Cu5 136.4(3) . .
O12 Gd1 O7 Cu1 -18.0(4) . .
O12 Gd1 O7 Cu5 -138.9(3) . .
O12 Gd1 O15 C5 104.4(11) . .
O12 Gd1 O15 Cu7 -67.3(3) . .
O12 Gd1 O17 Cu1 160.5(3) . .
O12 Gd1 O17 Cu3 -71.6(3) . .
O12 Gd1 O22 Cu7 104.6(3) . .
O12 Gd1 O22 Cu9 -3.1(3) . .
O13 C4 C9 C23B -99.8(18) . .
O13 C4 C9 N1 8.5(17) . .
O13 C4 C9 C23A 120.8(14) . .
O13 C4 O28 Cu6 0.4(15) . .
O13 Cu10 Cu11 Gd2 -29.4(2) . .
O13 Cu10 Cu11 N3 91.0(5) . .
O13 Cu10 Cu11 O16 1.7(3) . .
O13 Cu10 Cu11 O19 -71.3(4) . .
O13 Cu10 Cu11 O38 176.4(3) . .
O13 Cu10 Cu11 O99 -98.5(4) . .
O13 Cu10 N1 C9 -0.2(9) . .
O13 Cu10 O19 Cu11 109.2(3) . .
O13 Cu10 O19 Gd2 -2.4(3) . .
O13 Cu10 O34 C7 -56(3) . .
O13 Cu10 O57 N8 -79.4(16) . .
O13 Gd2 O1 Cu2 20.0(4) . 2_666
O13 Gd2 O1 Cu4 138.8(3) . .
O13 Gd2 O2 Cu1 -8.6(5) . .
O13 Gd2 O2 Cu4 -135.9(3) . .
O13 Gd2 O10 Cu1 163.3(3) . .
O13 Gd2 O10 Cu6 -73.2(3) . .
O13 Gd2 O16 C3 -114.2(12) . .
O13 Gd2 O16 Cu11 66.6(3) . .
O13 Gd2 O19 Cu10 2.1(3) . .
O13 Gd2 O19 Cu11 -104.6(3) . .
O14 C6 C15B C24B -135(2) . .
O14 C6 C15B N2 -22(2) . .
O14 C6 O29 Cu4 2.4(17) . .
O14 C6 C15A N2 29(2) . .
O14 C6 C15A C24A 143.8(19) . .
O14 Cu8 Cu12 Gd3 28.7(2) . .
O14 Cu8 Cu12 O11 -3.3(3) . .
O14 Cu8 Cu12 O26 70.7(4) . .
O14 Cu8 Cu12 O35 -179.5(4) . .
O14 Cu8 Cu12 N9 -91.0(5) . .
O14 Cu8 N2 C15B -3.9(13) . .
O14 Cu8 N2 C15A 24.9(15) . .
O14 Cu8 O26 Cu12 -110.0(3) . .
O14 Cu8 O26 Gd3 2.1(3) . .
O14 Cu8 O39 C10 46(6) . .
O14 Gd3 O3 Cu3 160.8(3) . .
O14 Gd3 O3 Cu4 -72.1(3) . .
O14 Gd3 O11 C1 105.4(12) . 2_666
O14 Gd3 O11 Cu12 -68.0(3) . .
O14 Gd3 O18 Cu4 71.3(3) . .
O14 Gd3 O18 Cu5 -163.2(3) . 2_666
O14 Gd3 O26 Cu8 -1.9(3) . .
O14 Gd3 O26 Cu12 105.7(4) . .
O15 C5 C17B C21B 173(3) . .
O15 C5 C17B N54 16(3) . .
O15 C5 O30 Cu2 0.5(16) . .
O15 C5 C17A N54 -35(2) . .
O15 C5 C17A C21A 161(5) . .
O15 Cu7 Cu9 Gd1 -31.6(2) . .
O15 Cu7 Cu9 O12 -1.3(3) . .
O15 Cu7 Cu9 O22 -73.2(4) . .
O15 Cu7 Cu9 O42 176.6(4) . .
O15 Cu7 Cu9 O47 -96.9(4) . .
O15 Cu7 Cu9 N48 86.9(5) . .
O15 Cu7 O22 Cu9 107.2(3) . .
O15 Cu7 O22 Gd1 -5.9(3) . .
O15 Cu7 O41 C11 -37(6) . .
O15 Cu7 N54 C17B -3.0(15) . .
O15 Cu7 N54 C17A -31.3(14) . .
O15 Gd1 O5 Cu2 -69.7(3) . .
O15 Gd1 O5 Cu3 163.0(3) . .
O15 Gd1 O6 Cu2 73.8(3) . .
O15 Gd1 O6 Cu5 -160.9(3) . .
O15 Gd1 O7 Cu1 140.8(3) . .
O15 Gd1 O7 Cu5 19.9(4) . .
O15 Gd1 O12 C2 -105.1(11) . .
O15 Gd1 O12 Cu9 66.4(3) . .
O15 Gd1 O17 Cu1 -135.6(3) . .
O15 Gd1 O17 Cu3 -7.7(5) . .
O15 Gd1 O22 Cu7 5.1(2) . .
O15 Gd1 O22 Cu9 -102.6(4) . .
O16 C3 C16B N3 10(3) . .
O16 C3 C16B C3A 124(2) . .
O16 C3 O31 Cu1 -2.2(17) . .
O16 C3 C16A N3 -39(3) . .
O16 C3 C16A C3B -160(2) . .
O16 Cu11 N3 C16B 6.7(16) . .
O16 Cu11 N3 C16A -21.0(18) . .
O16 Cu11 O19 Cu10 -107.2(3) . .
O16 Cu11 O19 Gd2 5.1(3) . .
O16 Cu11 O38 C7 46(3) . .
O16 Gd2 O1 Cu2 -139.3(3) . 2_666
O16 Gd2 O1 Cu4 -20.6(4) . .
O16 Gd2 O2 Cu1 -72.4(3) . .
O16 Gd2 O2 Cu4 160.3(3) . .
O16 Gd2 O10 Cu1 71.2(3) . .
O16 Gd2 O10 Cu6 -165.4(3) . .
O16 Gd2 O13 C4 108.0(10) . .
O16 Gd2 O13 Cu10 -64.7(3) . .
O16 Gd2 O19 Cu10 102.2(4) . .
O16 Gd2 O19 Cu11 -4.4(3) . .
O17 Cu1 Gd2 Cu2 -86.4(3) . 2_666
O17 Cu1 Gd2 Cu6 -141.3(3) . .
O17 Cu1 Gd2 O1 -53.4(3) . .
O17 Cu1 Gd2 O2 -4.9(4) . .
O17 Cu1 Gd2 O4 -119.5(3) . 2_666
O17 Cu1 Gd2 O10 -174.2(4) . .
O17 Cu1 Gd2 O13 169.3(3) . .
O17 Cu1 Gd2 O16 89.6(3) . .
O17 Cu1 Gd2 O19 100.7(4) . .
O17 Cu1 Gd2 O32 18.5(3) . .
O17 Cu1 Gd2 O33 -89.3(6) . .
O17 Cu1 Na1 Cu1 -137(100) . 2_666
O17 Cu1 Na1 Cu2 -43.9(2) . .
O17 Cu1 Na1 Cu2 136.1(2) . 2_666
O17 Cu1 Na1 Cu3 11.24(19) . .
O17 Cu1 Na1 Cu3 -168.76(19) . 2_666
O17 Cu1 Na1 Cu4 -97.2(2) . 2_666
O17 Cu1 Na1 Cu4 82.8(2) . .
O17 Cu1 Na1 Cu5 -98.0(2) . .
O17 Cu1 Na1 Cu5 82.0(2) . 2_666
O17 Cu1 Na1 Cu6 11.3(2) . 2_666
O17 Cu1 Na1 Cu6 -168.7(2) . .
O17 Cu1 O2 Cu4 -65.7(4) . .
O17 Cu1 O2 Gd2 176.7(3) . .
O17 Cu1 O7 Cu5 108.1(3) . .
O17 Cu1 O7 Gd1 -4.5(3) . .
O17 Cu1 O10 Cu6 -18(4) . .
O17 Cu1 O10 Gd2 96(4) . .
O17 Cu1 O31 C3 -138.8(9) . .
O17 Cu3 Gd1 Cu2 -137.4(3) . .
O17 Cu3 Gd1 Cu5 -82.6(3) . .
O17 Cu3 Gd1 O5 -168.1(4) . .
O17 Cu3 Gd1 O6 -115.5(3) . .
O17 Cu3 Gd1 O7 -49.2(3) . .
O17 Cu3 Gd1 O12 95.8(3) . .
O17 Cu3 Gd1 O15 174.8(3) . .
O17 Cu3 Gd1 O20 25.4(3) . .
O17 Cu3 Gd1 O21 -81.3(5) . .
O17 Cu3 Gd1 O22 104.2(4) . .
O17 Cu3 Gd3 Cu4 34.2(3) . .
O17 Cu3 Gd3 Cu5 88.8(3) . 2_666
O17 Cu3 Gd3 O3 2.7(4) . .
O17 Cu3 Gd3 O8 122.7(3) . 2_666
O17 Cu3 Gd3 O9 175.7(4) . 2_666
O17 Cu3 Gd3 O11 95.8(5) . .
O17 Cu3 Gd3 O14 -16.1(3) . .
O17 Cu3 Gd3 O18 55.3(3) . .
O17 Cu3 Gd3 O24 -89.8(3) . .
O17 Cu3 Gd3 O25 -164.4(3) . .
O17 Cu3 Gd3 O26 -81.3(4) . .
O17 Cu3 Na1 Cu1 168.7(2) . 2_666
O17 Cu3 Na1 Cu1 -11.3(2) . .
O17 Cu3 Na1 Cu2 97.7(2) . .
O17 Cu3 Na1 Cu2 -82.3(2) . 2_666
O17 Cu3 Na1 Cu3 17(100) . 2_666
O17 Cu3 Na1 Cu4 -81.8(2) . .
O17 Cu3 Na1 Cu4 98.2(2) . 2_666
O17 Cu3 Na1 Cu5 42.9(2) . .
O17 Cu3 Na1 Cu5 -137.1(2) . 2_666
O17 Cu3 Na1 Cu6 168.8(2) . 2_666
O17 Cu3 Na1 Cu6 -11.2(2) . .
O17 Cu3 O3 Cu4 67.5(4) . .
O17 Cu3 O3 Gd3 -178.1(3) . .
O17 Cu3 O5 Cu2 -107.8(4) . .
O17 Cu3 O5 Gd1 8.2(3) . .
O17 Cu3 O23 C2 -43.7(9) . .
O17 Gd1 O5 Cu2 120.2(3) . .
O17 Gd1 O5 Cu3 -7.1(2) . .
O17 Gd1 O6 Cu2 -65.3(3) . .
O17 Gd1 O6 Cu5 60.0(3) . .
O17 Gd1 O7 Cu1 3.9(2) . .
O17 Gd1 O7 Cu5 -117.0(3) . .
O17 Gd1 O12 C2 39.3(10) . .
O17 Gd1 O12 Cu9 -149.2(3) . .
O17 Gd1 O15 C5 44.9(12) . .
O17 Gd1 O15 Cu7 -126.8(3) . .
O17 Gd1 O22 Cu7 139.9(3) . .
O17 Gd1 O22 Cu9 32.1(4) . .
O18 Cu4 Gd3 Cu3 138.6(3) . .
O18 Cu4 Gd3 Cu5 31.9(3) . 2_666
O18 Cu4 Gd3 O3 168.8(4) . .
O18 Cu4 Gd3 O8 52.9(3) . 2_666
O18 Cu4 Gd3 O9 118.8(3) . 2_666
O18 Cu4 Gd3 O11 -17.0(3) . .
O18 Cu4 Gd3 O14 -96.3(4) . .
O18 Cu4 Gd3 O24 -167.1(3) . .
O18 Cu4 Gd3 O25 86.9(6) . .
O18 Cu4 Gd3 O26 -86.6(4) . .
O18 Cu4 Na1 Cu1 -166.83(19) . .
O18 Cu4 Na1 Cu1 13.17(19) . 2_666
O18 Cu4 Na1 Cu2 83.47(19) . 2_666
O18 Cu4 Na1 Cu2 -96.53(19) . .
O18 Cu4 Na1 Cu3 -96.04(19) . .
O18 Cu4 Na1 Cu3 83.96(19) . 2_666
O18 Cu4 Na1 Cu4 -177(100) . 2_666
O18 Cu4 Na1 Cu5 12.33(19) . 2_666
O18 Cu4 Na1 Cu5 -167.67(19) . .
O18 Cu4 Na1 Cu6 138.31(19) . .
O18 Cu4 Na1 Cu6 -41.69(19) . 2_666
O18 Cu4 O1 Cu2 -67.4(4) . 2_666
O18 Cu4 O1 Gd2 -179.0(3) . .
O18 Cu4 O2 Cu1 -2(4) . .
O18 Cu4 O2 Gd2 114(4) . .
O18 Cu4 O3 Cu3 108.1(4) . .
O18 Cu4 O3 Gd3 -7.5(3) . .
O18 Cu4 O29 C6 39.4(10) . .
O18 Cu5 Gd1 Cu2 -33.8(3) 2_666 .
O18 Cu5 Gd1 Cu3 -88.8(3) 2_666 .
O18 Cu5 Gd1 O5 -55.7(3) 2_666 .
O18 Cu5 Gd1 O6 -1.5(4) 2_666 .
O18 Cu5 Gd1 O7 -177.1(4) 2_666 .
O18 Cu5 Gd1 O12 -91.9(5) 2_666 .
O18 Cu5 Gd1 O15 17.2(3) 2_666 .
O18 Cu5 Gd1 O17 -122.3(3) 2_666 .
O18 Cu5 Gd1 O20 166.7(3) 2_666 .
O18 Cu5 Gd1 O21 91.8(3) 2_666 .
O18 Cu5 Gd1 O22 82.3(4) 2_666 .
O18 Cu5 Na1 Cu1 -168.57(19) 2_666 .
O18 Cu5 Na1 Cu1 11.43(19) 2_666 2_666
O18 Cu5 Na1 Cu2 80.82(19) 2_666 .
O18 Cu5 Na1 Cu2 -99.18(19) 2_666 2_666
O18 Cu5 Na1 Cu3 135.76(19) 2_666 .
O18 Cu5 Na1 Cu3 -44.24(19) 2_666 2_666
O18 Cu5 Na1 Cu4 12.28(19) 2_666 2_666
O18 Cu5 Na1 Cu4 -167.72(19) 2_666 .
O18 Cu5 Na1 Cu5 57(100) 2_666 2_666
O18 Cu5 Na1 Cu6 81.90(19) 2_666 2_666
O18 Cu5 Na1 Cu6 -98.10(19) 2_666 .
O18 Cu5 O6 Cu2 -66.9(4) 2_666 .
O18 Cu5 O6 Gd1 179.0(3) 2_666 .
O18 Cu5 O7 Cu1 -61(6) 2_666 .
O18 Cu5 O7 Gd1 52(6) 2_666 .
O18 Cu5 O8 Cu6 109.2(4) 2_666 .
O18 Cu5 O8 Gd3 -5.8(3) 2_666 2_666
O18 Cu5 O27 C1 44.3(9) 2_666 .
O18 Gd3 O3 Cu3 -120.5(3) . .
O18 Gd3 O3 Cu4 6.6(2) . .
O18 Gd3 O11 C1 32.0(11) . 2_666
O18 Gd3 O11 Cu12 -141.3(4) . .
O18 Gd3 O14 C6 -35.5(11) . .
O18 Gd3 O14 Cu8 139.0(4) . .
O18 Gd3 O26 Cu8 -50.8(4) . .
O18 Gd3 O26 Cu12 56.8(4) . .
O19 Cu10 Cu11 Gd2 42.0(3) . .
O19 Cu10 Cu11 N3 162.4(6) . .
O19 Cu10 Cu11 O16 73.0(4) . .
O19 Cu10 Cu11 O38 -112.3(4) . .
O19 Cu10 Cu11 O99 -27.1(5) . .
O19 Cu10 N1 C9 10(3) . .
O19 Cu10 O13 C4 -172.7(7) . .
O19 Cu10 O13 Gd2 2.3(3) . .
O19 Cu10 O34 C7 37.9(11) . .
O19 Cu10 O57 N8 -163.3(16) . .
O19 Cu11 N3 C16B -9(3) . .
O19 Cu11 N3 C16A -37(3) . .
O19 Cu11 O16 C3 175.6(8) . .
O19 Cu11 O16 Gd2 -4.9(3) . .
O19 Cu11 O38 C7 -43.0(11) . .
O19 Gd2 O1 Cu2 120.9(3) . 2_666
O19 Gd2 O1 Cu4 -120.3(3) . .
O19 Gd2 O2 Cu1 -103.5(3) . .
O19 Gd2 O2 Cu4 129.3(3) . .
O19 Gd2 O10 Cu1 117.7(3) . .
O19 Gd2 O10 Cu6 -118.9(3) . .
O19 Gd2 O13 C4 170.7(11) . .
O19 Gd2 O13 Cu10 -2.1(3) . .
O19 Gd2 O16 C3 -176.4(12) . .
O19 Gd2 O16 Cu11 4.3(3) . .
O20 Gd1 O5 Cu2 146.5(3) . .
O20 Gd1 O5 Cu3 19.2(5) . .
O20 Gd1 O6 Cu2 -142.9(3) . .
O20 Gd1 O6 Cu5 -17.7(5) . .
O20 Gd1 O7 Cu1 -74.9(3) . .
O20 Gd1 O7 Cu5 164.2(3) . .
O20 Gd1 O12 C2 116.0(11) . .
O20 Gd1 O12 Cu9 -72.5(3) . .
O20 Gd1 O15 C5 174.7(10) . .
O20 Gd1 O15 Cu7 2.9(5) . .
O20 Gd1 O17 Cu1 77.6(3) . .
O20 Gd1 O17 Cu3 -154.5(3) . .
O20 Gd1 O22 Cu7 -169.2(3) . .
O20 Gd1 O22 Cu9 83.1(3) . .
O21 Gd1 O5 Cu2 -15.7(5) . .
O21 Gd1 O5 Cu3 -143.0(3) . .
O21 Gd1 O6 Cu2 158.4(3) . .
O21 Gd1 O6 Cu5 -76.3(3) . .
O21 Gd1 O7 Cu1 -161.3(3) . .
O21 Gd1 O7 Cu5 77.8(3) . .
O21 Gd1 O12 C2 -177.4(10) . .
O21 Gd1 O12 Cu9 -5.9(5) . .
O21 Gd1 O15 C5 -116.8(11) . .
O21 Gd1 O15 Cu7 71.5(3) . .
O21 Gd1 O17 Cu1 17.3(5) . .
O21 Gd1 O17 Cu3 145.2(3) . .
O21 Gd1 O22 Cu7 -81.7(3) . .
O21 Gd1 O22 Cu9 170.6(4) . .
O22 Cu7 Cu9 Gd1 41.7(3) . .
O22 Cu7 Cu9 O12 71.9(4) . .
O22 Cu7 Cu9 O42 -110.1(4) . .
O22 Cu7 Cu9 O47 -23.7(4) . .
O22 Cu7 Cu9 N48 160.2(5) . .
O22 Cu7 O15 C5 -168.7(8) . .
O22 Cu7 O15 Gd1 5.6(3) . .
O22 Cu7 O41 C11 38.9(12) . .
O22 Cu7 N54 C17B -10(3) . .
O22 Cu7 N54 C17A -38(3) . .
O22 Cu9 O12 C2 170.6(8) . .
O22 Cu9 O12 Gd1 -3.4(3) . .
O22 Cu9 O42 C11 -37.2(13) . .
O22 Cu9 N48 C12B -30(3) . .
O22 Cu9 N48 C12A 5(3) . .
O22 Gd1 O5 Cu2 -117.0(3) . .
O22 Gd1 O5 Cu3 115.7(3) . .
O22 Gd1 O6 Cu2 105.1(3) . .
O22 Gd1 O6 Cu5 -129.6(3) . .
O22 Gd1 O7 Cu1 -118.2(3) . .
O22 Gd1 O7 Cu5 120.9(3) . .
O22 Gd1 O12 C2 -168.5(11) . .
O22 Gd1 O12 Cu9 3.0(3) . .
O22 Gd1 O15 C5 166.7(11) . .
O22 Gd1 O15 Cu7 -5.0(2) . .
O22 Gd1 O17 Cu1 127.8(3) . .
O22 Gd1 O17 Cu3 -104.3(3) . .
O23 C2 C12B C13B 26(3) . .
O23 C2 C12B N48 167.4(14) . .
O23 C2 O12 Cu9 -177.0(9) . .
O23 C2 O12 Gd1 -6.1(19) . .
O23 C2 C12A N48 -163.9(13) . .
O23 C2 C12A C13A -23(3) . .
O23 Cu3 Gd1 Cu2 125.7(2) . .
O23 Cu3 Gd1 Cu5 -179.6(2) . .
O23 Cu3 Gd1 O5 94.9(3) . .
O23 Cu3 Gd1 O6 147.5(3) . .
O23 Cu3 Gd1 O7 -146.2(3) . .
O23 Cu3 Gd1 O12 -1.1(3) . .
O23 Cu3 Gd1 O15 77.8(3) . .
O23 Cu3 Gd1 O17 -97.0(3) . .
O23 Cu3 Gd1 O20 -71.6(3) . .
O23 Cu3 Gd1 O21 -178.2(5) . .
O23 Cu3 Gd1 O22 7.3(3) . .
O23 Cu3 Gd3 Cu4 127.3(2) . .
O23 Cu3 Gd3 Cu5 -178.1(2) . 2_666
O23 Cu3 Gd3 O3 95.8(3) . .
O23 Cu3 Gd3 O8 -144.2(3) . 2_666
O23 Cu3 Gd3 O9 -91.1(3) . 2_666
O23 Cu3 Gd3 O11 -171.1(4) . .
O23 Cu3 Gd3 O14 77.0(3) . .
O23 Cu3 Gd3 O18 148.4(3) . .
O23 Cu3 Gd3 O24 3.3(3) . .
O23 Cu3 Gd3 O25 -71.3(3) . .
O23 Cu3 Gd3 O26 11.8(4) . .
O23 Cu3 Na1 Cu1 121(5) . 2_666
O23 Cu3 Na1 Cu1 -59(5) . .
O23 Cu3 Na1 Cu2 50(5) . .
O23 Cu3 Na1 Cu2 -130(5) . 2_666
O23 Cu3 Na1 Cu3 -31(100) . 2_666
O23 Cu3 Na1 Cu4 50(5) . 2_666
O23 Cu3 Na1 Cu4 -130(5) . .
O23 Cu3 Na1 Cu5 175(5) . 2_666
O23 Cu3 Na1 Cu5 -5(5) . .
O23 Cu3 Na1 Cu6 121(5) . 2_666
O23 Cu3 Na1 Cu6 -59(5) . .
O23 Cu3 O3 Cu4 159.1(4) . .
O23 Cu3 O3 Gd3 -86.5(3) . .
O23 Cu3 O5 Cu2 160.8(4) . .
O23 Cu3 O5 Gd1 -83.2(3) . .
O23 Cu3 O17 Cu1 -161.8(4) . .
O23 Cu3 O17 Gd1 81.7(3) . .
O24 Gd3 O3 Cu3 76.9(3) . .
O24 Gd3 O3 Cu4 -156.0(3) . .
O24 Gd3 O11 C1 177.5(11) . 2_666
O24 Gd3 O11 Cu12 4.1(5) . .
O24 Gd3 O14 C6 111.7(12) . .
O24 Gd3 O14 Cu8 -73.8(3) . .
O24 Gd3 O18 Cu4 18.6(5) . .
O24 Gd3 O18 Cu5 144.1(3) . 2_666
O24 Gd3 O26 Cu8 85.1(3) . .
O24 Gd3 O26 Cu12 -167.3(4) . .
O25 Gd3 O3 Cu3 18.3(5) . .
O25 Gd3 O3 Cu4 145.4(3) . .
O25 Gd3 O11 C1 -115.8(12) . 2_666
O25 Gd3 O11 Cu12 70.8(3) . .
O25 Gd3 O14 C6 177.0(11) . .
O25 Gd3 O14 Cu8 -8.5(5) . .
O25 Gd3 O18 Cu4 -143.0(3) . .
O25 Gd3 O18 Cu5 -17.5(5) . 2_666
O25 Gd3 O26 Cu8 170.9(4) . .
O25 Gd3 O26 Cu12 -81.6(3) . .
O26 Cu8 Cu12 Gd3 -42.1(3) . .
O26 Cu8 Cu12 O11 -74.0(4) . .
O26 Cu8 Cu12 O35 109.7(4) . .
O26 Cu8 Cu12 N9 -161.8(6) . .
O26 Cu8 N2 C15B 11(3) . .
O26 Cu8 N2 C15A 40(3) . .
O26 Cu8 O14 C6 174.1(8) . .
O26 Cu8 O14 Gd3 -2.0(3) . .
O26 Cu8 O39 C10 -32.0(13) . .
O26 Cu12 O11 C1 -169.2(8) . 2_666
O26 Cu12 O11 Gd3 6.3(3) . .
O26 Cu12 O35 C10 38.5(12) . .
O26 Cu12 N9 C20B -28(3) . .
O26 Cu12 N9 C20A 7(3) . .
O26 Gd3 O3 Cu3 128.5(3) . .
O26 Gd3 O3 Cu4 -104.4(3) . .
O26 Gd3 O11 C1 167.8(12) . 2_666
O26 Gd3 O11 Cu12 -5.5(3) . .
O26 Gd3 O14 C6 -172.7(12) . .
O26 Gd3 O14 Cu8 1.8(3) . .
O26 Gd3 O18 Cu4 116.3(3) . .
O26 Gd3 O18 Cu5 -118.2(3) . 2_666
O27 Cu5 Gd1 Cu2 -125.58(19) . .
O27 Cu5 Gd1 Cu3 179.39(19) . .
O27 Cu5 Gd1 O5 -147.5(2) . .
O27 Cu5 Gd1 O6 -93.3(3) . .
O27 Cu5 Gd1 O7 91.1(3) . .
O27 Cu5 Gd1 O12 176.3(4) . .
O27 Cu5 Gd1 O15 -74.6(2) . .
O27 Cu5 Gd1 O17 145.9(2) . .
O27 Cu5 Gd1 O20 74.9(3) . .
O27 Cu5 Gd1 O21 0.0(3) . .
O27 Cu5 Gd1 O22 -9.5(4) . .
O27 Cu5 Na1 Cu1 -123(3) . .
O27 Cu5 Na1 Cu1 57(3) . 2_666
O27 Cu5 Na1 Cu2 -54(3) . 2_666
O27 Cu5 Na1 Cu2 126(3) . .
O27 Cu5 Na1 Cu3 -179(100) . .
O27 Cu5 Na1 Cu3 1(3) . 2_666
O27 Cu5 Na1 Cu4 57(3) . 2_666
O27 Cu5 Na1 Cu4 -123(3) . .
O27 Cu5 Na1 Cu5 102(100) . 2_666
O27 Cu5 Na1 Cu6 127(3) . 2_666
O27 Cu5 Na1 Cu6 -53(3) . .
O27 Cu5 O6 Cu2 -156.2(4) . .
O27 Cu5 O6 Gd1 89.6(3) . .
O27 Cu5 O7 Cu1 155.7(3) . .
O27 Cu5 O7 Gd1 -91.3(3) . .
O27 Cu5 O8 Cu6 -161.5(4) . .
O27 Cu5 O8 Gd3 83.4(3) . 2_666
O28 C4 C9 C23B 79(2) . .
O28 C4 C9 N1 -172.9(11) . .
O28 C4 C9 C23A -60.6(16) . .
O28 C4 O13 Cu10 172.5(8) . .
O28 C4 O13 Gd2 0.2(18) . .
O28 Cu6 Gd2 Cu1 -126.85(18) . .
O28 Cu6 Gd2 Cu2 126.06(18) . 2_666
O28 Cu6 Gd2 O1 144.9(2) . .
O28 Cu6 Gd2 O2 -149.5(2) . .
O28 Cu6 Gd2 O4 94.6(3) . 2_666
O28 Cu6 Gd2 O10 -94.0(3) . .
O28 Cu6 Gd2 O13 0.3(2) . .
O28 Cu6 Gd2 O16 -79.5(2) . .
O28 Cu6 Gd2 O19 -10.0(3) . .
O28 Cu6 Gd2 O32 178.0(5) . .
O28 Cu6 Gd2 O33 71.8(3) . .
O28 Cu6 Na1 Cu1 121(4) . 2_666
O28 Cu6 Na1 Cu1 -59(4) . .
O28 Cu6 Na1 Cu2 -130(4) . .
O28 Cu6 Na1 Cu2 50(4) . 2_666
O28 Cu6 Na1 Cu3 -59(4) . .
O28 Cu6 Na1 Cu3 121(4) . 2_666
O28 Cu6 Na1 Cu4 -3(4) . .
O28 Cu6 Na1 Cu4 177(99) . 2_666
O28 Cu6 Na1 Cu5 -129(4) . .
O28 Cu6 Na1 Cu5 51(4) . 2_666
O28 Cu6 Na1 Cu6 -6(100) . 2_666
O28 Cu6 O8 Cu5 157.2(4) . .
O28 Cu6 O8 Gd3 -89.1(3) . 2_666
O28 Cu6 O9 Cu3 -156.2(3) . 2_666
O28 Cu6 O9 Gd3 89.8(3) . 2_666
O28 Cu6 O10 Cu1 -162.8(4) . .
O28 Cu6 O10 Gd2 83.4(3) . .
O29 C6 C15B C24B 59(2) . .
O29 C6 C15B N2 171.5(13) . .
O29 C6 O14 Cu8 -174.4(10) . .
O29 C6 O14 Gd3 0(2) . .
O29 C6 C15A N2 -164.2(14) . .
O29 C6 C15A C24A -50(3) . .
O29 Cu4 Gd3 Cu3 -123.9(2) . .
O29 Cu4 Gd3 Cu5 129.3(2) . 2_666
O29 Cu4 Gd3 O3 -93.8(3) . .
O29 Cu4 Gd3 O8 150.3(3) . 2_666
O29 Cu4 Gd3 O9 -143.8(2) . 2_666
O29 Cu4 Gd3 O11 80.4(3) . .
O29 Cu4 Gd3 O14 1.1(3) . .
O29 Cu4 Gd3 O18 97.5(4) . .
O29 Cu4 Gd3 O24 -69.7(3) . .
O29 Cu4 Gd3 O25 -175.6(5) . .
O29 Cu4 Gd3 O26 10.9(3) . .
O29 Cu4 Na1 Cu1 96(2) . 2_666
O29 Cu4 Na1 Cu1 -84(2) . .
O29 Cu4 Na1 Cu2 -13(2) . .
O29 Cu4 Na1 Cu2 167(2) . 2_666
O29 Cu4 Na1 Cu3 -13(2) . .
O29 Cu4 Na1 Cu3 167(2) . 2_666
O29 Cu4 Na1 Cu4 -94(100) . 2_666
O29 Cu4 Na1 Cu5 96(2) . 2_666
O29 Cu4 Na1 Cu5 -84(2) . .
O29 Cu4 Na1 Cu6 -138(2) . .
O29 Cu4 Na1 Cu6 42(2) . 2_666
O29 Cu4 O1 Cu2 -158.6(3) . 2_666
O29 Cu4 O1 Gd2 89.9(3) . .
O29 Cu4 O2 Cu1 154.3(4) . .
O29 Cu4 O2 Gd2 -89.8(3) . .
O29 Cu4 O3 Cu3 -161.0(4) . .
O29 Cu4 O3 Gd3 83.4(3) . .
O29 Cu4 O18 Cu5 163.7(4) . 2_666
O29 Cu4 O18 Gd3 -80.7(3) . .
O30 C5 C17B C21B -20(4) . .
O30 C5 C17B N54 -176.7(15) . .
O30 C5 O15 Cu7 174.3(9) . .
O30 C5 O15 Gd1 3.2(19) . .
O30 C5 C17A N54 161.0(13) . .
O30 C5 C17A C21A -3(6) . .
O30 Cu2 Gd1 Cu3 -127.2(2) . .
O30 Cu2 Gd1 Cu5 125.8(2) . .
O30 Cu2 Gd1 O5 -96.7(3) . .
O30 Cu2 Gd1 O6 94.5(3) . .
O30 Cu2 Gd1 O7 145.0(2) . .
O30 Cu2 Gd1 O12 -77.9(3) . .
O30 Cu2 Gd1 O15 1.7(3) . .
O30 Cu2 Gd1 O17 -149.2(2) . .
O30 Cu2 Gd1 O20 -175.1(5) . .
O30 Cu2 Gd1 O21 72.7(3) . .
O30 Cu2 Gd1 O22 -9.9(3) . .
O30 Cu2 Na1 Cu1 -3(3) . .
O30 Cu2 Na1 Cu1 177(3) . 2_666
O30 Cu2 Na1 Cu2 101(100) . 2_666
O30 Cu2 Na1 Cu3 -58(3) . .
O30 Cu2 Na1 Cu3 122(3) . 2_666
O30 Cu2 Na1 Cu4 -58(3) . .
O30 Cu2 Na1 Cu4 122(3) . 2_666
O30 Cu2 Na1 Cu5 51(3) . .
O30 Cu2 Na1 Cu5 -129(3) . 2_666
O30 Cu2 Na1 Cu6 52(3) . .
O30 Cu2 Na1 Cu6 -128(3) . 2_666
O30 Cu2 O4 Cu6 157.5(4) . 2_666
O30 Cu2 O4 Gd2 -88.3(3) . 2_666
O30 Cu2 O5 Cu3 -161.9(4) . .
O30 Cu2 O5 Gd1 81.8(3) . .
O30 Cu2 O6 Cu5 161.3(4) . .
O30 Cu2 O6 Gd1 -83.4(3) . .
O31 C3 C16B N3 179.9(16) . .
O31 C3 C16B C3A -66(3) . .
O31 C3 O16 Cu11 -173.5(9) . .
O31 C3 O16 Gd2 7(2) . .
O31 C3 C16A N3 157.5(16) . .
O31 C3 C16A C3B 37(3) . .
O31 Cu1 Gd2 Cu2 -173.9(2) . 2_666
O31 Cu1 Gd2 Cu6 131.1(2) . .
O31 Cu1 Gd2 O1 -141.0(2) . .
O31 Cu1 Gd2 O2 -92.4(3) . .
O31 Cu1 Gd2 O4 153.0(2) . 2_666
O31 Cu1 Gd2 O10 98.2(3) . .
O31 Cu1 Gd2 O13 81.7(2) . .
O31 Cu1 Gd2 O16 2.0(3) . .
O31 Cu1 Gd2 O19 13.2(3) . .
O31 Cu1 Gd2 O32 -69.0(3) . .
O31 Cu1 Gd2 O33 -176.8(5) . .
O31 Cu1 Na1 Cu1 150(100) . 2_666
O31 Cu1 Na1 Cu2 64(2) . 2_666
O31 Cu1 Na1 Cu2 -116(2) . .
O31 Cu1 Na1 Cu3 -61(2) . .
O31 Cu1 Na1 Cu3 119(2) . 2_666
O31 Cu1 Na1 Cu4 -170(2) . 2_666
O31 Cu1 Na1 Cu4 10(2) . .
O31 Cu1 Na1 Cu5 -171(2) . .
O31 Cu1 Na1 Cu5 9(2) . 2_666
O31 Cu1 Na1 Cu6 119(2) . .
O31 Cu1 Na1 Cu6 -61(2) . 2_666
O31 Cu1 O2 Cu4 -157.4(4) . .
O31 Cu1 O2 Gd2 85.0(3) . .
O31 Cu1 O7 Cu5 -160.4(3) . .
O31 Cu1 O7 Gd1 87.1(3) . .
O31 Cu1 O10 Cu6 165.7(4) . .
O31 Cu1 O10 Gd2 -80.7(3) . .
O31 Cu1 O17 Cu3 155.0(4) . .
O31 Cu1 O17 Gd1 -89.6(3) . .
O32 Gd2 O1 Cu2 162.7(3) . 2_666
O32 Gd2 O1 Cu4 -78.5(3) . .
O32 Gd2 O2 Cu1 -156.9(3) . .
O32 Gd2 O2 Cu4 75.9(3) . .
O32 Gd2 O10 Cu1 18.8(5) . .
O32 Gd2 O10 Cu6 142.2(3) . .
O32 Gd2 O13 C4 -179.1(10) . .
O32 Gd2 O13 Cu10 8.1(5) . .
O32 Gd2 O16 C3 107.3(12) . .
O32 Gd2 O16 Cu11 -72.0(3) . .
O32 Gd2 O19 Cu10 -170.6(4) . .
O32 Gd2 O19 Cu11 82.7(3) . .
O33 Gd2 O1 Cu2 77.5(3) . 2_666
O33 Gd2 O1 Cu4 -163.7(3) . .
O33 Gd2 O2 Cu1 144.6(3) . .
O33 Gd2 O2 Cu4 17.4(5) . .
O33 Gd2 O10 Cu1 -144.2(3) . .
O33 Gd2 O10 Cu6 -20.8(5) . .
O33 Gd2 O13 C4 -113.2(11) . .
O33 Gd2 O13 Cu10 74.1(3) . .
O33 Gd2 O16 C3 173.4(11) . .
O33 Gd2 O16 Cu11 -5.9(5) . .
O33 Gd2 O19 Cu10 -85.0(4) . .
O33 Gd2 O19 Cu11 168.3(4) . .
O34 C7 O38 Cu11 9.9(19) . .
O34 Cu10 Cu11 Gd2 156.1(3) . .
O34 Cu10 Cu11 N3 -83.5(5) . .
O34 Cu10 Cu11 O16 -172.8(3) . .
O34 Cu10 Cu11 O19 114.2(4) . .
O34 Cu10 Cu11 O38 1.9(4) . .
O34 Cu10 Cu11 O99 87.1(5) . .
O34 Cu10 N1 C9 173.3(10) . .
O34 Cu10 O13 C4 -78(3) . .
O34 Cu10 O13 Gd2 97(3) . .
O34 Cu10 O19 Cu11 -64.3(4) . .
O34 Cu10 O19 Gd2 -176.0(3) . .
O34 Cu10 O57 N8 100.4(16) . .
O35 C10 O39 Cu8 -5(2) . .
O35 Cu12 O11 C1 -95(3) . 2_666
O35 Cu12 O11 Gd3 80(3) . .
O35 Cu12 O26 Cu8 -68.1(4) . .
O35 Cu12 O26 Gd3 179.5(4) . .
O35 Cu12 N9 C20B 145.1(13) . .
O35 Cu12 N9 C20A 179.7(14) . .
O36 N10 O86 N10 178(3) . 2_576
O36 N10 O86 O86 178(3) . 2_576
O38 C7 O34 Cu10 -6.9(19) . .
O38 Cu11 N3 C16B -166.6(16) . .
O38 Cu11 N3 C16A 165.6(18) . .
O38 Cu11 O16 C3 86(3) . .
O38 Cu11 O16 Gd2 -95(3) . .
O38 Cu11 O19 Cu10 66.1(4) . .
O38 Cu11 O19 Gd2 178.4(3) . .
O39 C10 O35 Cu12 1(2) . .
O39 Cu8 Cu12 Gd3 -154.1(3) . .
O39 Cu8 Cu12 O11 174.0(4) . .
O39 Cu8 Cu12 O26 -112.0(4) . .
O39 Cu8 Cu12 O35 -2.3(4) . .
O39 Cu8 Cu12 N9 86.2(6) . .
O39 Cu8 N2 C15B -179.9(14) . .
O39 Cu8 N2 C15A -151.1(15) . .
O39 Cu8 O14 C6 96(5) . .
O39 Cu8 O14 Gd3 -80(5) . .
O39 Cu8 O26 Cu12 65.9(4) . .
O39 Cu8 O26 Gd3 178.1(4) . .
O40 Cu7 Cu9 Gd1 -114.1(3) . .
O40 Cu7 Cu9 O12 -83.9(3) . .
O40 Cu7 Cu9 O22 -155.8(4) . .
O40 Cu7 Cu9 O42 94.1(4) . .
O40 Cu7 Cu9 O47 -179.4(4) . .
O40 Cu7 Cu9 N48 4.4(5) . .
O40 Cu7 O15 C5 -78.7(8) . .
O40 Cu7 O15 Gd1 95.6(3) . .
O40 Cu7 O22 Cu9 19.1(3) . .
O40 Cu7 O22 Gd1 -94.0(3) . .
O40 Cu7 O41 C11 -50.7(12) . .
O40 Cu7 N54 C17B 84.9(16) . .
O40 Cu7 N54 C17A 56.6(14) . .
O41 C11 O42 Cu9 2(2) . .
O41 Cu7 Cu9 Gd1 151.0(3) . .
O41 Cu7 Cu9 O12 -178.7(4) . .
O41 Cu7 Cu9 O22 109.4(4) . .
O41 Cu7 Cu9 O42 -0.8(4) . .
O41 Cu7 Cu9 O47 85.7(4) . .
O41 Cu7 Cu9 N48 -90.4(5) . .
O41 Cu7 O15 C5 -93(5) . .
O41 Cu7 O15 Gd1 81(5) . .
O41 Cu7 O22 Cu9 -68.8(4) . .
O41 Cu7 O22 Gd1 178.1(3) . .
O41 Cu7 N54 C17B 172.9(15) . .
O41 Cu7 N54 C17A 144.6(14) . .
O42 C11 O41 Cu7 -3(2) . .
O42 Cu9 O12 C2 109(4) . .
O42 Cu9 O12 Gd1 -65(4) . .
O42 Cu9 O22 Cu7 67.5(4) . .
O42 Cu9 O22 Gd1 179.3(4) . .
O42 Cu9 N48 C12B 172.6(14) . .
O42 Cu9 N48 C12A -152.2(13) . .
O46 Cu8 Cu12 Gd3 111.0(3) . .
O46 Cu8 Cu12 O11 79.0(3) . .
O46 Cu8 Cu12 O26 153.0(4) . .
O46 Cu8 Cu12 O35 -97.2(4) . .
O46 Cu8 Cu12 N9 -8.7(5) . .
O46 Cu8 N2 C15B -92.2(14) . .
O46 Cu8 N2 C15A -63.3(15) . .
O46 Cu8 O14 C6 83.5(8) . .
O46 Cu8 O14 Gd3 -92.6(3) . .
O46 Cu8 O26 Cu12 -21.5(3) . .
O46 Cu8 O26 Gd3 90.6(3) . .
O46 Cu8 O39 C10 58.2(12) . .
O47 Cu9 O12 C2 -98.7(8) . .
O47 Cu9 O12 Gd1 87.3(3) . .
O47 Cu9 O22 Cu7 161.6(3) . .
O47 Cu9 O22 Gd1 -86.6(4) . .
O47 Cu9 O42 C11 -128.2(13) . .
O47 Cu9 N48 C12B 78.0(14) . .
O47 Cu9 N48 C12A 113.2(13) . .
N48 Cu9 O12 C2 -5.3(8) . .
N48 Cu9 O12 Gd1 -179.3(4) . .
N48 Cu9 O22 Cu7 -90.0(19) . .
N48 Cu9 O22 Gd1 22(2) . .
N48 Cu9 O42 C11 137.8(13) . .
N9 Cu12 O11 C1 10.6(8) . 2_666
N9 Cu12 O11 Gd3 -173.9(5) . .
N9 Cu12 O26 Cu8 105(2) . .
N9 Cu12 O26 Gd3 -7(3) . .
N9 Cu12 O35 C10 -140.1(12) . .
N54 Cu7 Cu9 Gd1 -118.7(6) . .
N54 Cu7 Cu9 O12 -88.5(6) . .
N54 Cu7 Cu9 O22 -160.4(7) . .
N54 Cu7 Cu9 O42 89.5(6) . .
N54 Cu7 Cu9 O47 175.9(6) . .
N54 Cu7 Cu9 N48 -0.2(7) . .
N54 Cu7 O15 C5 12.7(8) . .
N54 Cu7 O15 Gd1 -173.0(5) . .
N54 Cu7 O22 Cu9 114(2) . .
N54 Cu7 O22 Gd1 1(2) . .
N54 Cu7 O41 C11 -141.6(12) . .
O57 Cu10 Cu11 Gd2 69.8(5) . .
O57 Cu10 Cu11 N3 -169.8(7) . .
O57 Cu10 Cu11 O16 100.8(5) . .
O57 Cu10 Cu11 O19 27.8(6) . .
O57 Cu10 Cu11 O38 -84.5(6) . .
O57 Cu10 Cu11 O99 0.7(6) . .
O57 Cu10 N1 C9 -93.0(10) . .
O57 Cu10 O13 C4 100.7(8) . .
O57 Cu10 O13 Gd2 -84.3(4) . .
O57 Cu10 O19 Cu11 -157.1(5) . .
O57 Cu10 O19 Gd2 91.2(5) . .
O57 Cu10 O34 C7 125.2(11) . .
O83B N8 O57 Cu10 59(2) . .
O86 N10 O86 N10 0.000(3) 2_576 2_576
O91 N8 O57 Cu10 -108(2) . .
O99 Cu11 N3 C16B 100.4(16) . .
O99 Cu11 N3 C16A 72.6(19) . .
O99 Cu11 O16 C3 -93.0(8) . .
O99 Cu11 O16 Gd2 86.5(4) . .
O99 Cu11 O19 Cu10 159.1(4) . .
O99 Cu11 O19 Gd2 -88.5(4) . .
O99 Cu11 O38 C7 -135.1(11) . .
C23A C9 N1 Cu10 -117.6(12) . .
C20A C1 O27 Cu5 159.2(13) 2_666 .
C15A C6 C15B C24B -49(3) . .
C15A C6 C15B N2 63(3) . .
C15A C6 O14 Cu8 -8.7(17) . .
C15A C6 O14 Gd3 165.4(14) . .
C15A C6 O29 Cu4 -162.6(14) . .
C17A C5 C17B C21B 71(4) . .
C17A C5 C17B N54 -86(4) . .
C17A C5 O15 Cu7 12.0(19) . .
C17A C5 O15 Gd1 -159.1(16) . .
C17A C5 O30 Cu2 163.1(15) . .
C12A C2 C12B C13B -72(3) . .
C12A C2 C12B N48 69(3) . .
C12A C2 O12 Cu9 -13.8(15) . .
C12A C2 O12 Gd1 157.1(12) . .
C12A C2 O23 Cu3 -159.4(12) . .
C3A C16B N3 Cu11 -122(2) . .
C3A C16B N3 C16A -31(4) . .
C16A C3 C16B N3 -86(5) . .
C16A C3 C16B C3A 28(4) . .
C16A C3 O16 Cu11 24(2) . .
C16A C3 O16 Gd2 -154.8(19) . .
C16A C3 O31 Cu1 159.8(19) . .
O83A N8 O57 Cu10 106.4(16) . .
O1H O1H N6 O84 147(4) 2_566 .
O1H O1H N6 O1E -61(5) 2_566 .
